data_7123602
loop_
_publ_author_name
'Chai, Hongxin'
'Pan, Zhi-Sheng'
'Yang, Liu-Pan'
'He, Shan'
'Pan, Fangfang'
'Rissanen, Kari'
'Jiang, Wei'

_publ_section_title
;
 Probing the Guest-Binding Preference of Three Structurally Similar and
 Conformationally Adaptive Macrocycles
;
_journal_name_full 'Chemical Communications'
_journal_paper_doi 10.1039/C9CC03341F
_journal_year 2019
_chemical_formula_moiety 'F6 P, C80 H104 O12, C24 H36 N'
_chemical_formula_sum 'C104 H140 F6 N O12 P'
_chemical_formula_weight 1741.13
_space_group_crystal_system monoclinic
_space_group_IT_number 14
_space_group_name_Hall '-P 2ybc'
_space_group_name_H-M_alt 'P 1 21/c 1'
_symmetry_space_group_name_Hall '-P 2ybc'
_symmetry_space_group_name_H-M 'P 1 21/c 1'
_atom_sites_solution_hydrogens geom
_audit_creation_date 2019-04-30
_audit_creation_method
;
Olex2 1.2
(compiled 2017.03.28 svn.r3405 for OlexSys, GUI svn.r5337)
;
_audit_update_record
;
2019-05-31 deposited with the CCDC.    2019-06-05 downloaded from the CCDC.
;
_cell_angle_alpha 90
_cell_angle_beta 118.533(2)
_cell_angle_gamma 90
_cell_formula_units_Z 8
_cell_length_a 34.8683(5)
_cell_length_b 17.74684(15)
_cell_length_c 35.1729(5)
_cell_measurement_reflns_used 37526
_cell_measurement_temperature 123.00(10)
_cell_measurement_theta_max 75.9590
_cell_measurement_theta_min 3.4900
_cell_volume 19121.5(6)
_computing_cell_refinement
;
CrysAlisPro, Agilent Technologies,
Version 1.171.37.35 (release 13-08-2014 CrysAlis171 .NET)
(compiled Aug 13 2014,18:06:01)
;
_computing_data_collection
;
CrysAlisPro, Agilent Technologies,
Version 1.171.37.35 (release 13-08-2014 CrysAlis171 .NET)
(compiled Aug 13 2014,18:06:01)
;
_computing_data_reduction
;
CrysAlisPro, Agilent Technologies,
Version 1.171.37.35 (release 13-08-2014 CrysAlis171 .NET)
(compiled Aug 13 2014,18:06:01)
;
_computing_molecular_graphics 'Olex2 (Dolomanov et al., 2009)'
_computing_publication_material 'Olex2 (Dolomanov et al., 2009)'
_computing_structure_refinement 'ShelXL (Sheldrick, 2015)'
_computing_structure_solution 'ShelXT (Sheldrick, 2015)'
_diffrn_ambient_environment N~2~
_diffrn_ambient_temperature 123.00(10)
_diffrn_detector 'CCD plate'
_diffrn_detector_area_resol_mean 5.1977
_diffrn_detector_type Atlas
_diffrn_measured_fraction_theta_full 0.999
_diffrn_measured_fraction_theta_max 0.978
_diffrn_measurement_details
;
#__ type_ start__ end____ width___ exp.time_
  1 omega -114.00  -14.00   1.0000   10.0000
omega____ theta____ kappa____ phi______ frames
    -      -41.6513  -57.0000  -90.0000 100

#__ type_ start__ end____ width___ exp.time_
  2 omega  -49.00   33.00   1.0000   10.0000
omega____ theta____ kappa____ phi______ frames
    -      -41.6513   37.0000   60.0000 82

#__ type_ start__ end____ width___ exp.time_
  3 omega  -96.00   -2.00   1.0000   10.0000
omega____ theta____ kappa____ phi______ frames
    -      -41.6513  125.0000   60.0000 94

#__ type_ start__ end____ width___ exp.time_
  4 omega  -49.00   30.00   1.0000   10.0000
omega____ theta____ kappa____ phi______ frames
    -      -41.6513   37.0000 -150.0000 79

#__ type_ start__ end____ width___ exp.time_
  5 omega   48.00  116.00   1.0000   32.5000
omega____ theta____ kappa____ phi______ frames
    -      112.0000 -111.0000 -150.0000 68

#__ type_ start__ end____ width___ exp.time_
  6 omega   38.00  116.00   1.0000   32.5000
omega____ theta____ kappa____ phi______ frames
    -      112.0000 -111.0000  -30.0000 78

#__ type_ start__ end____ width___ exp.time_
  7 omega   36.00   91.00   1.0000   32.5000
omega____ theta____ kappa____ phi______ frames
    -      112.0000  -30.0000  120.0000 55

#__ type_ start__ end____ width___ exp.time_
  8 omega  106.00  178.00   1.0000   32.5000
omega____ theta____ kappa____ phi______ frames
    -      112.0000  111.0000 -120.0000 72

#__ type_ start__ end____ width___ exp.time_
  9 omega   36.00  159.00   1.0000   32.5000
omega____ theta____ kappa____ phi______ frames
    -      112.0000  -15.0000  -90.0000 123

#__ type_ start__ end____ width___ exp.time_
 10 omega   34.00  109.00   1.0000   32.5000
omega____ theta____ kappa____ phi______ frames
    -      112.0000  -94.0000   90.0000 75

#__ type_ start__ end____ width___ exp.time_
 11 omega   87.00  178.00   1.0000   32.5000
omega____ theta____ kappa____ phi______ frames
    -      112.0000   45.0000  -60.0000 91

#__ type_ start__ end____ width___ exp.time_
 12 omega   39.00   99.00   1.0000   32.5000
omega____ theta____ kappa____ phi______ frames
    -      112.0000  -45.0000 -180.0000 60

#__ type_ start__ end____ width___ exp.time_
 13 omega   40.00  125.00   1.0000   32.5000
omega____ theta____ kappa____ phi______ frames
    -      112.0000  -61.0000  -60.0000 85
;
_diffrn_measurement_device 'four-circle diffractometer'
_diffrn_measurement_device_type 'SuperNova, Dual, Cu at zero, Atlas'
_diffrn_measurement_method '\w scans'
_diffrn_orient_matrix_UB_11 -0.0239245000
_diffrn_orient_matrix_UB_12 0.0762698000
_diffrn_orient_matrix_UB_13 -0.0095693000
_diffrn_orient_matrix_UB_21 0.0279588000
_diffrn_orient_matrix_UB_22 0.0290986000
_diffrn_orient_matrix_UB_23 -0.0200685000
_diffrn_orient_matrix_UB_31 -0.0342792000
_diffrn_orient_matrix_UB_32 -0.0295053000
_diffrn_orient_matrix_UB_33 -0.0446263000
_diffrn_radiation_monochromator mirror
_diffrn_radiation_probe x-ray
_diffrn_radiation_type CuK\a
_diffrn_radiation_wavelength 1.54184
_diffrn_reflns_av_R_equivalents 0.0479
_diffrn_reflns_av_unetI/netI 0.0432
_diffrn_reflns_Laue_measured_fraction_full 0.999
_diffrn_reflns_Laue_measured_fraction_max 0.978
_diffrn_reflns_limit_h_max 43
_diffrn_reflns_limit_h_min -43
_diffrn_reflns_limit_k_max 20
_diffrn_reflns_limit_k_min -22
_diffrn_reflns_limit_l_max 28
_diffrn_reflns_limit_l_min -44
_diffrn_reflns_number 120249
_diffrn_reflns_point_group_measured_fraction_full 0.999
_diffrn_reflns_point_group_measured_fraction_max 0.978
_diffrn_reflns_theta_full 66.750
_diffrn_reflns_theta_max 76.893
_diffrn_reflns_theta_min 2.871
_diffrn_source 'sealed X-ray tube'
_diffrn_source_type 'SuperNova (Cu) X-ray Source'
_exptl_absorpt_coefficient_mu 0.842
_exptl_absorpt_correction_T_max 1.00000
_exptl_absorpt_correction_T_min 0.69648
_exptl_absorpt_correction_type multi-scan
_exptl_absorpt_process_details
;
CrysAlisPro, Agilent Technologies,
Version 1.171.37.35 (release 13-08-2014 CrysAlis171 .NET)
(compiled Aug 13 2014,18:06:01)
Empirical absorption correction using spherical harmonics,
 implemented in SCALE3 ABSPACK scaling algorithm.
;
_exptl_crystal_colour colourless
_exptl_crystal_colour_primary colourless
_exptl_crystal_density_diffrn 1.210
_exptl_crystal_description block
_exptl_crystal_F_000 7488
_exptl_crystal_size_max 0.266
_exptl_crystal_size_mid 0.225
_exptl_crystal_size_min 0.182
_refine_diff_density_max 2.139
_refine_diff_density_min -1.842
_refine_diff_density_rms 0.096
_refine_ls_extinction_method none
_refine_ls_goodness_of_fit_ref 1.030
_refine_ls_hydrogen_treatment constr
_refine_ls_matrix_type full
_refine_ls_number_parameters 2455
_refine_ls_number_reflns 39498
_refine_ls_number_restraints 37
_refine_ls_restrained_S_all 1.032
_refine_ls_R_factor_all 0.1113
_refine_ls_R_factor_gt 0.0948
_refine_ls_shift/su_max 0.005
_refine_ls_shift/su_mean 0.000
_refine_ls_structure_factor_coef Fsqd
_refine_ls_weighting_details 'w=1/[\s^2^(Fo^2^)+(0.1880P)^2^+18.9658P] where P=(Fo^2^+2Fc^2^)/3'
_refine_ls_weighting_scheme calc
_refine_ls_wR_factor_gt 0.2741
_refine_ls_wR_factor_ref 0.2960
_reflns_Friedel_coverage 0.000
_reflns_number_gt 30863
_reflns_number_total 39498
_reflns_threshold_expression 'I > 2\s(I)'
_cod_data_source_file c9cc03341f2.cif
_cod_data_source_block 7_hm4
_cod_original_cell_volume 19121.5(5)
_cod_database_code 7123602
_shelx_shelxl_version_number 2018/1
_chemical_oxdiff_formula 'C80 H100 O20 N2 P1 F6'
_shelx_space_group_comment
;
The symmetry employed for this shelxl refinement is uniquely defined
by the following loop, which should always be used as a source of
symmetry information in preference to the above space-group names.
They are only intended as comments.
;
_reflns_odcompleteness_completeness 99.74
_reflns_odcompleteness_iscentric 1
_reflns_odcompleteness_theta 69.95
_olex2_refinement_description
;
1. Fixed Uiso
 At 1.2 times of:
  All C(H) groups, All C(H,H) groups, All C(H,H,H,H) groups
 At 1.5 times of:
  All C(H,H,H) groups, All C(H,H,H,H,H,H) groups
2. Uiso/Uaniso restraints and constraints
Uanis(P4) \\sim Ueq, Uanis(P3) \\sim Ueq, Uanis(P2) \\sim Ueq: with sigma of
0.001 and sigma for terminal atoms of 0.002
Uanis(C208) \\sim Ueq, Uanis(C118) \\sim Ueq, Uanis(C122) \\sim Ueq: with sigma
of 0.01 and sigma for terminal atoms of 0.02
3. Others
 1*[Sof(P2)]+1*[Sof(P3)]+1*[Sof(P4)]=1 with esd of 0.0001
 Sof(H17H)=Sof(H17I)=Sof(H17J)=Sof(C76C)=Sof(H76A)=Sof(H76B)=Sof(C77C)=
 Sof(H77A)=Sof(H77B)=Sof(C75C)=Sof(H75A)=Sof(H75B)=1-FVAR(1)
 Sof(C175)=Sof(H17A)=Sof(H17B)=Sof(H17E)=Sof(H17F)=Sof(H17G)=Sof(C176)=
 Sof(H17K)=Sof(H17L)=Sof(C177)=Sof(H17M)=Sof(H17N)=FVAR(1)
 Sof(H76E)=Sof(H76F)=Sof(H78D)=Sof(H78E)=Sof(H78F)=Sof(O11B)=Sof(C77B)=
 Sof(H77E)=Sof(H77F)=Sof(C75B)=Sof(H75E)=Sof(H75F)=1-FVAR(2)
 Sof(O11)=Sof(H76C)=Sof(H76D)=Sof(C75)=Sof(H75C)=Sof(H75D)=Sof(H78A)=Sof(H78B)=
 Sof(H78C)=Sof(C77)=Sof(H77C)=Sof(H77D)=FVAR(2)
 Sof(C211)=Sof(H21A)=Sof(H21B)=Sof(C210)=Sof(H21C)=Sof(H21D)=Sof(H21E)=
 Sof(C209)=Sof(H20M)=Sof(H20N)=Sof(H20O)=Sof(C216)=Sof(H216)=Sof(C215)=
 Sof(H215)=Sof(C212)=Sof(C214)=Sof(H214)=Sof(C213)=Sof(H213)=1-FVAR(3)
 Sof(C188)=Sof(C186)=Sof(H18O)=Sof(H18P)=Sof(H18Q)=Sof(C185)=Sof(H18R)=
 Sof(H18S)=Sof(H18T)=Sof(C189)=Sof(H189)=Sof(C187)=Sof(H18U)=Sof(H18V)=
 Sof(C190)=Sof(H190)=Sof(C192)=Sof(H192)=Sof(C193)=Sof(H193)=FVAR(3)
 Sof(H20C)=Sof(C218)=Sof(C221)=Sof(C222)=Sof(H22A)=Sof(H22B)=Sof(H22C)=
 Sof(C220)=Sof(H220)=Sof(C219)=Sof(H219)=Sof(C217)=Sof(H217)=Sof(C224)=
 Sof(H22D)=Sof(H22E)=Sof(H22F)=Sof(C223)=Sof(H22G)=Sof(H22H)=Sof(H22I)=1-FVAR(4)
 Sof(C201)=Sof(H201)=Sof(H200)=Sof(C202)=Sof(C204)=Sof(H204)=Sof(C206)=
 Sof(H20D)=Sof(H20E)=Sof(H20F)=Sof(C208)=Sof(H20G)=Sof(H20H)=Sof(H20I)=
 Sof(C203)=Sof(H203)=Sof(C205)=Sof(C207)=Sof(H20J)=Sof(H20K)=Sof(H20L)=FVAR(4)
 Fixed Uiso: F7(0.15) F8(0.15) F9(0.15) F10(0.15) F12(0.15) F11(0.15)
4.a Secondary CH2 refined with riding coordinates:
 C144(H14A,H14B), C60(H60A,H60B), C123(H12A,H12B), C163(H16A,H16B), C143(H14C,
 H14D), C124(H12C,H12D), C59(H59A,H59B), C19(H19A,H19B), C80(H80A,H80B),
 C155(H15A,H15B), C183(H18A,H18B), C39(H39A,H39B), C79(H79A,H79B), C12(H12L,
 H12M), C164(H16C,H16D), C94(H94A,H94B), C11(H11L,H11M), C55(H55A,H55B),
 C20(H20A,H20B), C15(H15L,H15M), C40(H40A,H40B), C17(H17O,H17P), C16(H16L,H16M),
  C184(H18C,H18D), C83(H83A,H83B), C71(H71A,H71B), C175(H17A,H17B), C157(H15C,
 H15D), C13(H13L,H13M), C159(H15E,H15F), C139(H13A,H13B), C56(H56A,H56B),
 C76(H76C,H76D), C76(H76E,H76F), C135(H13C,H13D), C198(H19C,H19D), C35(H35A,
 H35B), C72(H72A,H72B), C156(H15J,H15K), C57(H57A,H57B), C75(H75C,H75D),
 C32(H32A,H32B), C140(H14E,H14F), C119(H11A,H11B), C73(H73A,H73B), C31(H31A,
 H31B), C115(H11C,H11D), C141(H14G,H14H), C51(H51A,H51B), C37(H37A,H37B),
 C36(H36A,H36B), C136(H13E,H13F), C160(H16H,H16I), C161(H16J,H16K), C179(H17C,
 H17D), C33(H33A,H33B), C180(H18E,H18F), C181(H18G,H18H), C116(H11E,H11F),
 C77(H77C,H77D), C137(H13G,H13H), C120(H12E,H12F), C117(H11G,H11H), C187(H18U,
 H18V), C176(H17K,H17L), C52(H52A,H52B), C121(H12G,H12H), C177(H17M,H17N),
 C53(H53A,H53B), C211(H21A,H21B), C76C(H76A,H76B), C77C(H77A,H77B), C75C(H75A,
 H75B), C77B(H77E,H77F), C75B(H75E,H75F)
4.b Me refined with riding coordinates:
 C78(H78A,H78B,H78C), C78(H78D,H78E,H78F), C178(H17E,H17F,H17G), C178(H17H,
 H17I,H17J)
4.c Aromatic/amide H refined with riding coordinates:
 C131(H131), C7(H7), C168(H168), C50(H50), C111(H111), C10(H10), C169(H169),
 C154(H154), C151(H151), C67(H67), C24(H24), C47(H47), C132(H132), C9(H9),
 C114(H114), C112(H112), C96(H96), C27(H27), C171(H171), C153(H153), C48(H48),
 C28(H28), C8(H8), C25(H25), C113(H113), C100(H100), C64(H64), C172(H172),
 C68(H68), C128(H128), C152(H152), C97(H97), C65(H65), C99(H99), C86(H86),
 C49(H49), C88(H88), C85(H85), C129(H129), C201(H201), C89(H89), C200(H200),
 C200(H20C), C204(H204), C203(H203), C189(H189), C190(H190), C192(H192),
 C193(H193), C216(H216), C215(H215), C214(H214), C213(H213), C220(H220),
 C219(H219), C217(H217)
4.d Idealised Me refined as rotating group:
 C82(H82A,H82B,H82C), C81(H81A,H81B,H81C), C104(H10A,H10B,H10C), C91(H91A,H91B,
 H91C), C158(H15G,H15H,H15I), C74(H74A,H74B,H74C), C14(H14L,H14M,H14N),
 C162(H16E,H16F,H16G), C18(H18L,H18M,H18N), C93(H93A,H93B,H93C), C58(H58A,H58B,
 H58C), C34(H34A,H34B,H34C), C92(H92A,H92B,H92C), C102(H10D,H10E,H10F),
 C206(H20D,H20E,H20F), C142(H14I,H14J,H14K), C103(H10G,H10H,H10I), C196(H19E,
 H19F,H19G), C197(H19H,H19I,H19J), C208(H20G,H20H,H20I), C186(H18O,H18P,H18Q),
 C195(H19K,H19L,H19M), C138(H13I,H13J,H13K), C185(H18R,H18S,H18T), C207(H20J,
 H20K,H20L), C38(H38A,H38B,H38C), C118(H11I,H11J,H11K), C182(H18I,H18J,H18K),
 C122(H12I,H12J,H12K), C210(H21C,H21D,H21E), C209(H20M,H20N,H20O), C54(H54A,
 H54B,H54C), C222(H22A,H22B,H22C), C224(H22D,H22E,H22F), C223(H22G,H22H,H22I)
;
_olex2_submission_special_instructions 'No special instructions were received'

loop_
_space_group_symop_operation_xyz
'x, y, z'
'-x, y+1/2, -z+1/2'
'-x, -y, -z'
'x, -y-1/2, z-1/2'

loop_
_atom_site_label
_atom_site_type_symbol
_atom_site_fract_x
_atom_site_fract_y
_atom_site_fract_z
_atom_site_U_iso_or_equiv
_atom_site_adp_type
_atom_site_occupancy
_atom_site_site_symmetry_order
_atom_site_calc_flag
_atom_site_refinement_flags_posn
_atom_site_refinement_flags_adp
_atom_site_refinement_flags_occupancy
_atom_site_disorder_assembly
_atom_site_disorder_group
P1 P 0.67488(3) -0.27877(4) 0.59931(3) 0.0377(2) Uani 1 1 d . . . . .
P2 P 0.82774(13) -0.78664(15) 0.88229(9) 0.0358(6) Uani 0.396(3) 1 d . U P . .
F1 F 0.63040(9) -0.24922(16) 0.56049(8) 0.0739(8) Uani 1 1 d . . . . .
F6 F 0.67220(8) -0.21528(11) 0.62990(7) 0.0531(5) Uani 1 1 d . . . . .
F2 F 0.71973(8) -0.30787(12) 0.63840(8) 0.0583(6) Uani 1 1 d . . . . .
O24 O 0.50397(6) -0.74593(10) 0.50255(6) 0.0286(4) Uani 1 1 d . . . . .
O9 O 0.87937(6) -0.50819(10) 0.88805(7) 0.0307(4) Uani 1 1 d . . . . .
O21 O 0.66161(6) -1.00038(11) 0.59615(7) 0.0309(4) Uani 1 1 d . . . . .
O2 O 1.02763(7) -0.04589(11) 0.84715(7) 0.0302(4) Uani 1 1 d . . . . .
O20 O 0.76910(7) -0.96705(11) 0.61343(6) 0.0305(4) Uani 1 1 d . . . . .
O3 O 0.91205(7) -0.02349(11) 0.80707(6) 0.0302(4) Uani 1 1 d . . . . .
O12 O 1.02328(7) -0.22474(11) 0.97300(6) 0.0314(4) Uani 1 1 d . . . . .
O15 O 0.59169(6) -0.53849(11) 0.67379(7) 0.0303(4) Uani 1 1 d . . . . .
O6 O 0.74424(6) -0.24772(11) 0.76285(7) 0.0308(4) Uani 1 1 d . . . . .
O18 O 0.77213(6) -0.71233(10) 0.70802(7) 0.0299(4) Uani 1 1 d . . . . .
O1 O 1.07793(7) -0.12657(11) 0.91993(7) 0.0314(4) Uani 1 1 d . . . . .
O8 O 0.76905(7) -0.48938(12) 0.87370(7) 0.0330(4) Uani 1 1 d . . . . .
O19 O 0.81404(7) -0.84281(12) 0.65648(7) 0.0335(4) Uani 1 1 d . . . . .
O10 O 0.98107(7) -0.58212(12) 0.88928(7) 0.0358(5) Uani 1 1 d . . . . .
F5 F 0.67763(10) -0.34395(16) 0.56959(9) 0.0717(7) Uani 1 1 d . . . . .
O17 O 0.76766(7) -0.54030(12) 0.65799(8) 0.0360(5) Uani 1 1 d . . . . .
F4 F 0.70116(10) -0.22253(15) 0.58545(10) 0.0703(7) Uani 1 1 d . . . . .
F3 F 0.64875(9) -0.33527(13) 0.61408(10) 0.0667(7) Uani 1 1 d . . . . .
O7 O 0.71927(7) -0.37034(13) 0.82739(8) 0.0387(5) Uani 1 1 d . . . . .
O5 O 0.72239(8) -0.08194(14) 0.80142(8) 0.0412(5) Uani 1 1 d . . . . .
O16 O 0.64456(8) -0.59557(14) 0.79003(8) 0.0418(5) Uani 1 1 d . . . . .
O22 O 0.53442(8) -0.80106(15) 0.42329(8) 0.0444(6) Uani 1 1 d . . . . .
O14 O 0.48438(8) -0.59066(17) 0.62985(8) 0.0470(6) Uani 1 1 d . . . . .
O13 O 0.45073(7) -0.69048(15) 0.56080(8) 0.0442(5) Uani 1 1 d . . . . .
O23 O 0.57789(8) -1.05512(14) 0.61819(8) 0.0417(5) Uani 1 1 d . . . . .
O4 O 0.87507(8) -0.08554(14) 0.69872(8) 0.0426(5) Uani 1 1 d . . . . .
N1 N 0.88590(7) -0.23298(12) 0.86211(7) 0.0241(4) Uani 1 1 d . . . . .
O11 O 0.9846(2) -0.2600(3) 1.0359(2) 0.0387(12) Uani 0.691(9) 1 d . . P A 1
N2 N 0.63104(8) -0.73486(13) 0.61455(8) 0.0318(5) Uani 1 1 d . . . . .
C42 C 0.78289(9) -0.40493(15) 0.76988(9) 0.0267(5) Uani 1 1 d . . . . .
C3 C 0.96430(9) -0.02146(14) 0.90577(9) 0.0265(5) Uani 1 1 d . . . . .
C2 C 0.98839(9) -0.06922(14) 0.94206(9) 0.0261(5) Uani 1 1 d . . . . .
C44 C 0.80766(8) -0.49016(14) 0.83261(9) 0.0248(5) Uani 1 1 d . . . . .
C146 C 0.72228(9) -0.93756(14) 0.68688(9) 0.0253(5) Uani 1 1 d . . . . .
C150 C 0.76105(9) -0.93851(15) 0.64552(9) 0.0252(5) Uani 1 1 d . . . . .
C6 C 1.04049(9) -0.09386(14) 0.91625(9) 0.0260(5) Uani 1 1 d . . . . .
C43 C 0.81247(9) -0.46034(15) 0.79726(9) 0.0264(5) Uani 1 1 d . . . . .
C5 C 1.01443(9) -0.05025(15) 0.87839(9) 0.0256(5) Uani 1 1 d . . . . .
C4 C 0.97728(9) -0.01484(14) 0.87300(9) 0.0262(5) Uani 1 1 d . . . . .
C149 C 0.78568(9) -0.87459(15) 0.66903(9) 0.0264(5) Uani 1 1 d . . . . .
C127 C 0.57144(9) -0.95766(15) 0.52426(9) 0.0273(5) Uani 1 1 d . . . . .
C61 C 0.95580(9) -0.50781(15) 0.92930(9) 0.0282(6) Uani 1 1 d . . . . .
C23 C 0.78068(9) -0.10898(15) 0.73979(9) 0.0288(6) Uani 1 1 d . . . . .
C170 C 0.74216(9) -0.53933(15) 0.67747(10) 0.0301(6) Uani 1 1 d . . . . .
C22 C 0.81462(9) -0.05356(15) 0.75824(9) 0.0297(6) Uani 1 1 d . . . . .
C145 C 0.72993(8) -0.96986(14) 0.65388(8) 0.0240(5) Uani 1 1 d . . . . .
C45 C 0.77519(9) -0.46226(15) 0.84026(9) 0.0283(5) Uani 1 1 d . . . . .
C126 C 0.53501(8) -0.90903(15) 0.51220(9) 0.0261(5) Uani 1 1 d . . . . .
C62 C 0.96278(9) -0.44622(15) 0.95802(9) 0.0284(6) Uani 1 1 d . . . . .
C1 C 1.02710(9) -0.10623(14) 0.94651(9) 0.0261(5) Uani 1 1 d . . . . .
C148 C 0.77974(9) -0.84324(15) 0.70147(9) 0.0267(5) Uani 1 1 d . . . . .
C107 C 0.52554(9) -0.58114(15) 0.53577(9) 0.0284(6) Uani 1 1 d . . . . .
C147 C 0.74798(9) -0.87505(15) 0.71139(9) 0.0265(5) Uani 1 1 d . . . . .
C30 C 0.75073(9) -0.11817(15) 0.75588(9) 0.0308(6) Uani 1 1 d . . . . .
C131 C 0.51196(9) -0.91396(15) 0.53601(9) 0.0282(5) Uani 1 1 d . . . . .
H131 H 0.487703 -0.883374 0.528354 0.034 Uiso 1 1 calc R . . . .
C134 C 0.58498(9) -1.00734(15) 0.56041(9) 0.0275(5) Uani 1 1 d . . . . .
C167 C 0.68803(9) -0.54353(15) 0.71737(9) 0.0280(6) Uani 1 1 d . . . . .
C144 C 0.70193(9) -1.03388(14) 0.62662(9) 0.0269(5) Uani 1 1 d . . . . .
H14A H 0.715732 -1.059049 0.611833 0.032 Uiso 1 1 calc R . . . .
H14B H 0.697156 -1.070408 0.644452 0.032 Uiso 1 1 calc R . . . .
C63 C 0.99889(10) -0.39658(16) 0.96954(9) 0.0323(6) Uani 1 1 d . . . . .
C7 C 0.97376(10) -0.07927(16) 0.97287(9) 0.0302(6) Uani 1 1 d . . . . .
H7 H 0.988610 -0.112123 0.995933 0.036 Uiso 1 1 calc R . . . .
C60 C 0.91552(9) -0.55610(15) 0.91404(9) 0.0276(5) Uani 1 1 d . . . . .
H60A H 0.916749 -0.598309 0.897132 0.033 Uiso 1 1 calc R . . . .
H60B H 0.912938 -0.575457 0.938509 0.033 Uiso 1 1 calc R . . . .
C168 C 0.67891(9) -0.49511(15) 0.68177(9) 0.0281(5) Uani 1 1 d . . . . .
H168 H 0.654403 -0.464252 0.671270 0.034 Uiso 1 1 calc R . . . .
C95 C 0.84385(10) -0.19374(15) 0.90217(10) 0.0291(6) Uani 1 1 d . . . . .
C165 C 0.75280(9) -0.58693(14) 0.71222(10) 0.0295(6) Uani 1 1 d . . . . .
C50 C 0.84752(10) -0.48289(16) 0.79026(10) 0.0315(6) Uani 1 1 d . . . . .
H50 H 0.867170 -0.519002 0.808186 0.038 Uiso 1 1 calc R . . . .
C166 C 0.72677(9) -0.58849(15) 0.73304(9) 0.0291(6) Uani 1 1 d . . . . .
C111 C 0.57799(10) -0.48211(16) 0.57597(10) 0.0340(6) Uani 1 1 d . . . . .
H111 H 0.590666 -0.449465 0.599456 0.041 Uiso 1 1 calc R . . . .
C106 C 0.54476(9) -0.53254(15) 0.57262(9) 0.0296(6) Uani 1 1 d . . . . .
C10 C 0.92736(9) 0.01703(16) 0.90311(10) 0.0320(6) Uani 1 1 d . . . . .
H10 H 0.911563 0.049079 0.879868 0.038 Uiso 1 1 calc R . . . .
C41 C 0.74918(9) -0.37774(15) 0.77858(10) 0.0295(6) Uani 1 1 d . . . . .
C26 C 0.84285(10) -0.09173(17) 0.71010(10) 0.0338(6) Uani 1 1 d . . . . .
C123 C 0.47266(9) -0.68740(16) 0.49415(10) 0.0311(6) Uani 1 1 d . . . . .
H12A H 0.445778 -0.708466 0.491397 0.037 Uiso 1 1 calc R . . . .
H12B H 0.466146 -0.661522 0.467449 0.037 Uiso 1 1 calc R . . . .
C169 C 0.70462(10) -0.49232(15) 0.66260(10) 0.0308(6) Uani 1 1 d . . . . .
H169 H 0.697705 -0.459516 0.639608 0.037 Uiso 1 1 calc R . . . .
C163 C 0.80365(9) -0.77210(15) 0.72359(9) 0.0293(6) Uani 1 1 d . . . . .
H16A H 0.816235 -0.776994 0.754736 0.035 Uiso 1 1 calc R . . . .
H16B H 0.826947 -0.761986 0.716660 0.035 Uiso 1 1 calc R . . . .
C105 C 0.53074(9) -0.53658(17) 0.60461(10) 0.0332(6) Uani 1 1 d . . . . .
C174 C 0.66040(9) -0.54778(15) 0.73663(9) 0.0290(6) Uani 1 1 d . . . . .
C154 C 0.74002(10) -0.84465(16) 0.74432(10) 0.0330(6) Uani 1 1 d . . . . .
H154 H 0.757314 -0.805291 0.761338 0.040 Uiso 1 1 calc R . . . .
C133 C 0.56205(9) -1.00876(15) 0.58297(10) 0.0300(6) Uani 1 1 d . . . . .
C143 C 0.62613(9) -1.05291(15) 0.57593(9) 0.0282(5) Uani 1 1 d . . . . .
H14C H 0.627785 -1.090831 0.596526 0.034 Uiso 1 1 calc R . . . .
H14D H 0.626977 -1.077879 0.551813 0.034 Uiso 1 1 calc R . . . .
C125 C 0.52340(9) -0.85585(16) 0.47785(9) 0.0286(6) Uani 1 1 d . . . . .
C21 C 0.84586(10) -0.04671(16) 0.74334(9) 0.0313(6) Uani 1 1 d . . . . .
C151 C 0.68853(9) -0.96428(16) 0.69493(10) 0.0307(6) Uani 1 1 d . . . . .
H151 H 0.671197 -1.004402 0.678890 0.037 Uiso 1 1 calc R . . . .
C66 C 0.98510(10) -0.51925(16) 0.91431(10) 0.0324(6) Uani 1 1 d . . . . .
C67 C 0.93417(10) -0.43178(16) 0.97527(9) 0.0319(6) Uani 1 1 d . . . . .
H67 H 0.910870 -0.464239 0.968621 0.038 Uiso 1 1 calc R . . . .
C124 C 0.48734(9) -0.79987(16) 0.46815(9) 0.0298(6) Uani 1 1 d . . . . .
H12C H 0.478880 -0.775141 0.440684 0.036 Uiso 1 1 calc R . . . .
H12D H 0.461975 -0.825165 0.466613 0.036 Uiso 1 1 calc R . . . .
C59 C 0.83939(9) -0.54816(15) 0.86216(9) 0.0278(5) Uani 1 1 d . . . . .
H59A H 0.828630 -0.570933 0.880322 0.033 Uiso 1 1 calc R . . . .
H59B H 0.843820 -0.587500 0.845505 0.033 Uiso 1 1 calc R . . . .
C24 C 0.77917(9) -0.15374(16) 0.70562(9) 0.0318(6) Uani 1 1 d . . . . .
H24 H 0.757626 -0.190414 0.693217 0.038 Uiso 1 1 calc R . . . .
C19 C 0.94848(9) 0.02470(15) 0.83122(9) 0.0300(6) Uani 1 1 d . . . . .
H19A H 0.938721 0.072614 0.836786 0.036 Uiso 1 1 calc R . . . .
H19B H 0.964261 0.034007 0.815247 0.036 Uiso 1 1 calc R . . . .
C47 C 0.78908(10) -0.37554(16) 0.73563(9) 0.0318(6) Uani 1 1 d . . . . .
H47 H 0.769416 -0.340421 0.716727 0.038 Uiso 1 1 calc R . . . .
C132 C 0.52454(9) -0.96284(16) 0.57020(10) 0.0304(6) Uani 1 1 d . . . . .
H132 H 0.508479 -0.965849 0.584989 0.037 Uiso 1 1 calc R . . . .
C80 C 1.05114(9) -0.16074(15) 0.98276(9) 0.0290(6) Uani 1 1 d . . . . .
H80A H 1.078750 -0.174820 0.984355 0.035 Uiso 1 1 calc R . . . .
H80B H 1.056805 -0.138723 1.010197 0.035 Uiso 1 1 calc R . . . .
C9 C 0.91455(10) 0.00796(18) 0.93398(11) 0.0366(7) Uani 1 1 d . . . . .
H9 H 0.890469 0.034118 0.931806 0.044 Uiso 1 1 calc R . . . .
C114 C 0.54042(10) -0.57785(16) 0.50486(10) 0.0323(6) Uani 1 1 d . . . . .
H114 H 0.528159 -0.609673 0.480963 0.039 Uiso 1 1 calc R . . . .
C29 C 0.75273(10) -0.07071(17) 0.78819(10) 0.0342(6) Uani 1 1 d . . . . .
C87 C 0.96181(10) -0.33039(17) 0.77545(10) 0.0325(6) Uani 1 1 d . . . . .
C98 C 0.79382(10) -0.22562(16) 0.94435(10) 0.0325(6) Uani 1 1 d . . . . .
C84 C 0.93370(10) -0.24540(16) 0.82547(10) 0.0321(6) Uani 1 1 d . . . . .
C155 C 0.74219(12) -0.93230(19) 0.57199(10) 0.0383(7) Uani 1 1 d . . . . .
H15A H 0.748256 -0.878728 0.573485 0.046 Uiso 1 1 calc R . . . .
H15B H 0.711561 -0.939002 0.563635 0.046 Uiso 1 1 calc R . . . .
C46 C 0.74673(9) -0.40423(16) 0.81405(10) 0.0306(6) Uani 1 1 d . . . . .
C69 C 0.97505(13) -0.32123(18) 1.01156(10) 0.0418(8) Uani 1 1 d . . . . .
C112 C 0.59167(10) -0.48051(17) 0.54563(11) 0.0376(7) Uani 1 1 d . . . . .
H112 H 0.613715 -0.447487 0.548805 0.045 Uiso 1 1 calc R . . . .
C108 C 0.49231(9) -0.63337(15) 0.53172(9) 0.0291(6) Uani 1 1 d . . . . .
C96 C 0.79887(11) -0.20194(19) 0.87868(10) 0.0384(7) Uani 1 1 d . . . . .
H96 H 0.784874 -0.196630 0.848745 0.046 Uiso 1 1 calc R . . . .
C183 C 0.61759(10) -0.50619(16) 0.71558(9) 0.0303(6) Uani 1 1 d . . . . .
H18A H 0.602841 -0.511124 0.732874 0.036 Uiso 1 1 calc R . . . .
H18B H 0.622467 -0.453077 0.712948 0.036 Uiso 1 1 calc R . . . .
C39 C 0.71913(9) -0.18272(16) 0.74091(10) 0.0313(6) Uani 1 1 d . . . . .
H39A H 0.696044 -0.174247 0.748367 0.038 Uiso 1 1 calc R . . . .
H39B H 0.706127 -0.188947 0.709806 0.038 Uiso 1 1 calc R . . . .
C27 C 0.81524(10) -0.00717(16) 0.79149(9) 0.0328(6) Uani 1 1 d . . . . .
H27 H 0.836862 0.029331 0.804012 0.039 Uiso 1 1 calc R . . . .
C79 C 1.04066(12) -0.27790(18) 1.00781(10) 0.0408(8) Uani 1 1 d . . . . .
H79A H 1.048451 -0.253155 1.035136 0.049 Uiso 1 1 calc R . . . .
H79B H 1.066405 -0.302312 1.009708 0.049 Uiso 1 1 calc R . . . .
C171 C 0.73691(10) -0.63406(16) 0.77012(10) 0.0343(6) Uani 1 1 d . . . . .
H171 H 0.761805 -0.664019 0.781250 0.041 Uiso 1 1 calc R . . . .
C173 C 0.67205(10) -0.59276(17) 0.77259(10) 0.0339(6) Uani 1 1 d . . . . .
C153 C 0.70749(11) -0.87214(18) 0.75141(10) 0.0375(7) Uani 1 1 d . . . . .
H153 H 0.702801 -0.851291 0.773098 0.045 Uiso 1 1 calc R . . . .
C109 C 0.47940(9) -0.63540(18) 0.56261(11) 0.0351(6) Uani 1 1 d . . . . .
C48 C 0.82339(12) -0.39808(18) 0.73010(10) 0.0381(7) Uani 1 1 d . . . . .
H48 H 0.827318 -0.377315 0.707929 0.046 Uiso 1 1 calc R . . . .
C12 C 1.13399(10) -0.06108(18) 0.98372(10) 0.0346(6) Uani 1 1 d . . . . .
H12L H 1.145354 -0.108091 0.999101 0.042 Uiso 1 1 calc R . . . .
H12M H 1.111109 -0.043987 0.989879 0.042 Uiso 1 1 calc R . . . .
C164 C 0.79066(9) -0.64092(15) 0.72627(10) 0.0319(6) Uani 1 1 d . . . . .
H16C H 0.810388 -0.624261 0.715751 0.038 Uiso 1 1 calc R . . . .
H16D H 0.806752 -0.644152 0.757587 0.038 Uiso 1 1 calc R . . . .
C199 C 0.59210(11) -0.75347(17) 0.65958(11) 0.0366(7) Uani 1 1 d . . . . .
C28 C 0.78527(11) -0.01439(17) 0.80561(10) 0.0359(7) Uani 1 1 d . . . . .
H28 H 0.786199 0.017929 0.826849 0.043 Uiso 1 1 calc R . . . .
C8 C 0.93792(10) -0.04117(17) 0.96918(10) 0.0345(6) Uani 1 1 d . . . . .
H8 H 0.928963 -0.047739 0.989980 0.041 Uiso 1 1 calc R . . . .
C94 C 0.87119(11) -0.17006(16) 0.88157(11) 0.0350(6) Uani 1 1 d . . . . .
H94A H 0.896942 -0.144405 0.903248 0.042 Uiso 1 1 calc R . . . .
H94B H 0.854619 -0.133855 0.858942 0.042 Uiso 1 1 calc R . . . .
C11 C 1.11445(9) -0.07548(18) 0.93549(10) 0.0328(6) Uani 1 1 d . . . . .
H11L H 1.104919 -0.028038 0.920084 0.039 Uiso 1 1 calc R . . . .
H11M H 1.136688 -0.096449 0.929480 0.039 Uiso 1 1 calc R . . . .
C55 C 0.79575(11) -0.45330(18) 0.91459(10) 0.0360(6) Uani 1 1 d . . . . .
H55A H 0.789503 -0.399737 0.912450 0.043 Uiso 1 1 calc R . . . .
H55B H 0.826400 -0.459958 0.923052 0.043 Uiso 1 1 calc R . . . .
C25 C 0.80822(10) -0.14473(16) 0.69043(10) 0.0333(6) Uani 1 1 d . . . . .
H25 H 0.805411 -0.173349 0.667085 0.040 Uiso 1 1 calc R . . . .
C20 C 0.88336(10) 0.00736(17) 0.76523(9) 0.0338(6) Uani 1 1 d . . . . .
H20A H 0.898573 0.012891 0.748413 0.041 Uiso 1 1 calc R . . . .
H20B H 0.872847 0.056472 0.768170 0.041 Uiso 1 1 calc R . . . .
C130 C 0.54679(10) -0.85376(18) 0.45583(10) 0.0353(6) Uani 1 1 d . . . . .
C113 C 0.57256(10) -0.52870(17) 0.50944(10) 0.0357(6) Uani 1 1 d . . . . .
H113 H 0.581804 -0.527070 0.488653 0.043 Uiso 1 1 calc R . . . .
C15 C 1.01675(11) -0.11399(18) 0.82129(10) 0.0372(7) Uani 1 1 d . . . . .
H15L H 0.985998 -0.113811 0.800152 0.045 Uiso 1 1 calc R . . . .
H15M H 1.022475 -0.157805 0.839718 0.045 Uiso 1 1 calc R . . . .
C40 C 0.71936(9) -0.31570(17) 0.75148(10) 0.0337(6) Uani 1 1 d . . . . .
H40A H 0.708249 -0.326562 0.720977 0.040 Uiso 1 1 calc R . . . .
H40B H 0.694803 -0.310894 0.757091 0.040 Uiso 1 1 calc R . . . .
C90 C 0.97743(11) -0.37384(18) 0.74780(11) 0.0381(7) Uani 1 1 d . . . . .
C110 C 0.49839(10) -0.58669(19) 0.59934(10) 0.0358(6) Uani 1 1 d . . . . .
C70 C 1.00486(11) -0.33417(17) 0.99725(9) 0.0363(7) Uani 1 1 d . . . . .
C100 C 0.86344(10) -0.2028(2) 0.94665(10) 0.0386(7) Uani 1 1 d . . . . .
H100 H 0.893589 -0.198311 0.963048 0.046 Uiso 1 1 calc R . . . .
C64 C 1.02724(10) -0.41041(17) 0.95195(11) 0.0379(7) Uani 1 1 d . . . . .
H64 H 1.050516 -0.377916 0.958597 0.045 Uiso 1 1 calc R . . . .
C172 C 0.71135(10) -0.63519(17) 0.78981(10) 0.0365(7) Uani 1 1 d . . . . .
H172 H 0.719718 -0.663913 0.814653 0.044 Uiso 1 1 calc R . . . .
C17 C 1.09275(12) -0.11580(19) 0.82888(11) 0.0400(7) Uani 1 1 d . . . . .
H17O H 1.099649 -0.152221 0.851808 0.048 Uiso 1 1 calc R . . . .
H17P H 1.100660 -0.066330 0.842111 0.048 Uiso 1 1 calc R . . . .
C68 C 0.94010(12) -0.37106(18) 1.00152(10) 0.0385(7) Uani 1 1 d . . . . .
H68 H 0.921086 -0.362756 1.012691 0.046 Uiso 1 1 calc R . . . .
C16 C 1.04407(11) -0.11747(18) 0.79857(10) 0.0369(7) Uani 1 1 d . . . . .
H16L H 1.036424 -0.075208 0.778780 0.044 Uiso 1 1 calc R . . . .
H16M H 1.036948 -0.163309 0.781521 0.044 Uiso 1 1 calc R . . . .
C128 C 0.59405(10) -0.95301(19) 0.50014(11) 0.0375(7) Uani 1 1 d . . . . .
H128 H 0.617793 -0.984614 0.507251 0.045 Uiso 1 1 calc R . . . .
C152 C 0.68119(11) -0.93120(19) 0.72644(11) 0.0378(7) Uani 1 1 d . . . . .
H152 H 0.658536 -0.948470 0.731013 0.045 Uiso 1 1 calc R . . . .
C97 C 0.77457(10) -0.2180(2) 0.89954(11) 0.0392(7) Uani 1 1 d . . . . .
H97 H 0.744508 -0.223919 0.883074 0.047 Uiso 1 1 calc R . . . .
C184 C 0.55424(10) -0.49454(18) 0.64685(10) 0.0373(7) Uani 1 1 d . . . . .
H18C H 0.562860 -0.444865 0.642213 0.045 Uiso 1 1 calc R . . . .
H18D H 0.535542 -0.488901 0.660073 0.045 Uiso 1 1 calc R . . . .
C83 C 0.91957(12) -0.19714(18) 0.85155(11) 0.0389(7) Uani 1 1 d . . . . .
H83A H 0.907471 -0.150692 0.835809 0.047 Uiso 1 1 calc R . . . .
H83B H 0.945168 -0.184055 0.878501 0.047 Uiso 1 1 calc R . . . .
C82 C 0.84836(10) -0.2625(2) 0.82246(11) 0.0435(8) Uani 1 1 d . . . . .
H82A H 0.827573 -0.284554 0.829747 0.065 Uiso 1 1 calc GR . . . .
H82B H 0.858365 -0.300115 0.809605 0.065 Uiso 1 1 calc GR . . . .
H82C H 0.834794 -0.222080 0.802289 0.065 Uiso 1 1 calc GR . . . .
C65 C 1.02106(10) -0.47031(18) 0.92553(11) 0.0380(7) Uani 1 1 d . . . . .
H65 H 1.040422 -0.479155 0.914824 0.046 Uiso 1 1 calc R . . . .
C99 C 0.83891(10) -0.2183(2) 0.96705(10) 0.0392(7) Uani 1 1 d . . . . .
H99 H 0.853064 -0.224127 0.996962 0.047 Uiso 1 1 calc R . . . .
C86 C 0.92801(13) -0.2788(2) 0.75672(11) 0.0428(8) Uani 1 1 d . . . . .
H86 H 0.914168 -0.272126 0.726873 0.051 Uiso 1 1 calc R . . . .
C49 C 0.85282(11) -0.45218(19) 0.75744(11) 0.0384(7) Uani 1 1 d . . . . .
H49 H 0.876073 -0.467300 0.753261 0.046 Uiso 1 1 calc R . . . .
C188 C 0.6694(3) -0.6852(4) 0.5707(2) 0.0367(12) Uani 0.678(5) 1 d . . P B 1
C71 C 0.97041(12) -0.5671(2) 0.84543(11) 0.0411(7) Uani 1 1 d . . . . .
H71A H 0.994474 -0.541686 0.844322 0.049 Uiso 1 1 calc R . . . .
H71B H 0.944787 -0.535174 0.831784 0.049 Uiso 1 1 calc R . . . .
C175 C 0.7622(2) -0.4843(3) 0.6297(3) 0.0322(12) Uani 0.667(11) 1 d . . P C 1
H17A H 0.760761 -0.435940 0.641832 0.039 Uiso 0.667(11) 1 calc R . P C 1
H17B H 0.735197 -0.491641 0.602958 0.039 Uiso 0.667(11) 1 calc R . P C 1
C157 C 0.74509(12) -1.0540(2) 0.53487(12) 0.0435(8) Uani 1 1 d . . . . .
H15C H 0.761519 -1.076861 0.563207 0.052 Uiso 1 1 calc R . . . .
H15D H 0.756425 -1.073857 0.516524 0.052 Uiso 1 1 calc R . . . .
C101 C 0.76662(11) -0.23878(19) 0.96754(12) 0.0393(7) Uani 1 1 d . . . . .
C88 C 0.98171(11) -0.3376(2) 0.82013(11) 0.0434(8) Uani 1 1 d . . . . .
H88 H 1.004606 -0.371512 0.833865 0.052 Uiso 1 1 calc R . . . .
C13 C 1.17040(10) -0.0030(2) 1.00053(11) 0.0391(7) Uani 1 1 d . . . . .
H13L H 1.193200 -0.019568 0.994126 0.047 Uiso 1 1 calc R . . . .
H13M H 1.159019 0.044435 0.985622 0.047 Uiso 1 1 calc R . . . .
C159 C 0.85325(11) -0.8873(2) 0.66905(12) 0.0413(7) Uani 1 1 d . . . . .
H15E H 0.847809 -0.939119 0.673923 0.050 Uiso 1 1 calc R . . . .
H15F H 0.876649 -0.867853 0.695903 0.050 Uiso 1 1 calc R . . . .
C81 C 0.90611(13) -0.2961(2) 0.89323(12) 0.0483(9) Uani 1 1 d . . . . .
H81A H 0.930491 -0.277467 0.919132 0.072 Uiso 1 1 calc GR . . . .
H81B H 0.915947 -0.334032 0.880441 0.072 Uiso 1 1 calc GR . . . .
H81C H 0.884944 -0.317396 0.900212 0.072 Uiso 1 1 calc GR . . . .
C85 C 0.91430(13) -0.23712(19) 0.78111(11) 0.0428(8) Uani 1 1 d . . . . .
H85 H 0.891599 -0.202825 0.767419 0.051 Uiso 1 1 calc R . . . .
C129 C 0.58215(11) -0.9035(2) 0.46669(11) 0.0437(8) Uani 1 1 d . . . . .
H129 H 0.597345 -0.902574 0.451001 0.052 Uiso 1 1 calc R . . . .
C104 C 0.72872(14) -0.2917(3) 0.94248(14) 0.0562(10) Uani 1 1 d . . . . .
H10A H 0.708724 -0.268813 0.915449 0.084 Uiso 1 1 calc GR . . . .
H10B H 0.713971 -0.301703 0.959046 0.084 Uiso 1 1 calc GR . . . .
H10C H 0.739426 -0.338079 0.937068 0.084 Uiso 1 1 calc GR . . . .
C191 C 0.71003(14) -0.7078(2) 0.51956(13) 0.0479(8) Uani 1 1 d . . . . .
C139 C 0.55395(12) -1.0642(2) 0.64131(11) 0.0411(7) Uani 1 1 d . . . . .
H13A H 0.524266 -1.080004 0.621909 0.049 Uiso 1 1 calc R . . . .
H13B H 0.553027 -1.017157 0.654900 0.049 Uiso 1 1 calc R . . . .
C56 C 0.78541(13) -0.4892(2) 0.94767(12) 0.0429(7) Uani 1 1 d . . . . .
H56A H 0.754676 -0.481718 0.938568 0.051 Uiso 1 1 calc R . . . .
H56B H 0.801964 -0.463475 0.975113 0.051 Uiso 1 1 calc R . . . .
C76 C 0.97993(12) -0.1747(2) 1.08678(11) 0.0414(7) Uani 1 1 d . . . . .
H76C H 1.011331 -0.177491 1.104937 0.050 Uiso 0.691(9) 1 calc R . P A 1
H76D H 0.973547 -0.133344 1.066632 0.050 Uiso 0.691(9) 1 calc R . P A 1
H76E H 0.999185 -0.145532 1.079707 0.050 Uiso 0.309(9) 1 calc R . P A 2
H76F H 0.992984 -0.174833 1.118086 0.050 Uiso 0.309(9) 1 calc R . P A 2
C201 C 0.6033(3) -0.7939(6) 0.7279(3) 0.046(2) Uani 0.657(8) 1 d . . P D 1
H201 H 0.620781 -0.796793 0.757711 0.055 Uiso 0.657(8) 1 calc R . P D 1
C89 C 0.96823(11) -0.2954(2) 0.84475(11) 0.0446(8) Uani 1 1 d . . . . .
H89 H 0.982609 -0.300718 0.874685 0.053 Uiso 1 1 calc R . . . .
C200 C 0.61664(12) -0.7461(2) 0.70407(11) 0.0457(8) Uani 1 1 d . . . . .
H200 H 0.639870 -0.712654 0.717212 0.055 Uiso 0.657(8) 1 calc R . P D 1
H20C H 0.641465 -0.717112 0.711675 0.055 Uiso 0.343(8) 1 calc R . P D 2
C135 C 0.55798(12) -0.7952(2) 0.40011(12) 0.0437(7) Uani 1 1 d . . . . .
H13C H 0.560228 -0.844198 0.389114 0.052 Uiso 1 1 calc R . . . .
H13D H 0.587227 -0.776659 0.418883 0.052 Uiso 1 1 calc R . . . .
C91 C 0.93867(13) -0.4078(2) 0.70842(11) 0.0444(8) Uani 1 1 d . . . . .
H91A H 0.922902 -0.440618 0.717749 0.067 Uiso 1 1 calc GR . . . .
H91B H 0.948955 -0.436031 0.691793 0.067 Uiso 1 1 calc GR . . . .
H91C H 0.919741 -0.368182 0.690892 0.067 Uiso 1 1 calc GR . . . .
C198 C 0.60134(15) -0.7034(3) 0.63077(14) 0.0598(12) Uani 1 1 d . . . . .
H19C H 0.614175 -0.657111 0.646331 0.072 Uiso 1 1 calc R . . . .
H19D H 0.573745 -0.690334 0.605893 0.072 Uiso 1 1 calc R . . . .
C158 C 0.69729(12) -1.0769(2) 0.51601(12) 0.0447(8) Uani 1 1 d . . . . .
H15G H 0.680953 -1.056650 0.487357 0.067 Uiso 1 1 calc GR . . . .
H15H H 0.685748 -1.057737 0.533998 0.067 Uiso 1 1 calc GR . . . .
H15I H 0.695093 -1.130907 0.514816 0.067 Uiso 1 1 calc GR . . . .
C35 C 0.72185(13) -0.0339(2) 0.83387(12) 0.0462(8) Uani 1 1 d . . . . .
H35A H 0.716903 0.017937 0.823976 0.055 Uiso 1 1 calc R . . . .
H35B H 0.749537 -0.036775 0.860282 0.055 Uiso 1 1 calc R . . . .
C72 C 0.96161(11) -0.6420(2) 0.82237(11) 0.0423(7) Uani 1 1 d . . . . .
H72A H 0.987541 -0.673067 0.836739 0.051 Uiso 1 1 calc R . . . .
H72B H 0.956183 -0.633417 0.792979 0.051 Uiso 1 1 calc R . . . .
C156 C 0.75261(13) -0.9697(2) 0.53923(11) 0.0460(8) Uani 1 1 d . . . . .
H15J H 0.734837 -0.946593 0.511192 0.055 Uiso 1 1 calc R . . . .
H15K H 0.782935 -0.959871 0.547407 0.055 Uiso 1 1 calc R . . . .
C57 C 0.79552(14) -0.5736(2) 0.95454(13) 0.0488(8) Uani 1 1 d . . . . .
H57A H 0.783017 -0.593818 0.971817 0.059 Uiso 1 1 calc R . . . .
H57B H 0.781519 -0.598679 0.926661 0.059 Uiso 1 1 calc R . . . .
C75 C 0.9625(2) -0.2513(3) 1.0608(2) 0.0301(12) Uani 0.691(9) 1 d . . P A 1
H75C H 0.968967 -0.293314 1.080603 0.036 Uiso 0.691(9) 1 calc R . P A 1
H75D H 0.931213 -0.248964 1.042067 0.036 Uiso 0.691(9) 1 calc R . P A 1
C74 C 0.91817(12) -0.7636(2) 0.80265(13) 0.0487(9) Uani 1 1 d . . . . .
H74A H 0.910853 -0.760907 0.772682 0.073 Uiso 1 1 calc GR . . . .
H74B H 0.895341 -0.789280 0.805325 0.073 Uiso 1 1 calc GR . . . .
H74C H 0.945081 -0.790696 0.818419 0.073 Uiso 1 1 calc GR . . . .
C32 C 0.90964(12) -0.1008(2) 0.65532(13) 0.0500(9) Uani 1 1 d . . . . .
H32A H 0.933703 -0.128672 0.677838 0.060 Uiso 1 1 calc R . . . .
H32B H 0.916692 -0.047617 0.660220 0.060 Uiso 1 1 calc R . . . .
C140 C 0.57784(13) -1.1242(2) 0.67532(12) 0.0478(8) Uani 1 1 d . . . . .
H14E H 0.562817 -1.132164 0.692156 0.057 Uiso 1 1 calc R . . . .
H14F H 0.607143 -1.106813 0.694839 0.057 Uiso 1 1 calc R . . . .
C119 C 0.40739(12) -0.6664(3) 0.54967(16) 0.0597(11) Uani 1 1 d . . . . .
H11A H 0.395341 -0.636719 0.523313 0.072 Uiso 1 1 calc R . . . .
H11B H 0.407974 -0.635349 0.572640 0.072 Uiso 1 1 calc R . . . .
C73 C 0.92330(12) -0.6846(2) 0.82086(14) 0.0499(9) Uani 1 1 d . . . . .
H73A H 0.896759 -0.656509 0.803307 0.060 Uiso 1 1 calc R . . . .
H73B H 0.926919 -0.687712 0.849923 0.060 Uiso 1 1 calc R . . . .
C202 C 0.5649(3) -0.8373(4) 0.7085(4) 0.0438(17) Uani 0.657(8) 1 d . . P D 1
C204 C 0.5541(2) -0.7925(4) 0.6386(2) 0.0430(16) Uani 0.657(8) 1 d . . P D 1
H204 H 0.537144 -0.789999 0.608659 0.052 Uiso 0.657(8) 1 calc R . P D 1
C14 C 1.18977(12) 0.0095(2) 1.04875(12) 0.0465(8) Uani 1 1 d . . . . .
H14L H 1.167838 0.029580 1.055010 0.070 Uiso 1 1 calc GR . . . .
H14M H 1.213642 0.044334 1.058270 0.070 Uiso 1 1 calc GR . . . .
H14N H 1.200133 -0.037641 1.063591 0.070 Uiso 1 1 calc GR . . . .
C162 C 0.89580(14) -0.8095(2) 0.59251(13) 0.0516(9) Uani 1 1 d . . . . .
H16E H 0.870868 -0.820901 0.565204 0.077 Uiso 1 1 calc GR . . . .
H16F H 0.917863 -0.847113 0.599138 0.077 Uiso 1 1 calc GR . . . .
H16G H 0.907151 -0.760957 0.590940 0.077 Uiso 1 1 calc GR . . . .
C18 C 1.12021(14) -0.1330(2) 0.80699(14) 0.0525(9) Uani 1 1 d . . . . .
H18L H 1.114362 -0.096242 0.784855 0.079 Uiso 1 1 calc GR . . . .
H18M H 1.113047 -0.182290 0.794246 0.079 Uiso 1 1 calc GR . . . .
H18N H 1.150588 -0.131336 0.828040 0.079 Uiso 1 1 calc GR . . . .
C31 C 0.86875(12) -0.1157(2) 0.65904(12) 0.0470(8) Uani 1 1 d . . . . .
H31A H 0.843754 -0.092055 0.635185 0.056 Uiso 1 1 calc R . . . .
H31B H 0.863347 -0.169445 0.658093 0.056 Uiso 1 1 calc R . . . .
C115 C 0.50239(14) -0.6559(3) 0.65815(14) 0.0602(11) Uani 1 1 d . . . . .
H11C H 0.534018 -0.654618 0.672006 0.072 Uiso 1 1 calc R . . . .
H11D H 0.492524 -0.701903 0.641284 0.072 Uiso 1 1 calc R . . . .
C141 C 0.58044(13) -1.1986(2) 0.65511(13) 0.0491(8) Uani 1 1 d . . . . .
H14G H 0.551564 -1.211542 0.632185 0.059 Uiso 1 1 calc R . . . .
H14H H 0.599301 -1.192226 0.642126 0.059 Uiso 1 1 calc R . . . .
C51 C 0.68139(13) -0.4123(2) 0.81933(15) 0.0520(9) Uani 1 1 d . . . . .
H51A H 0.689582 -0.453984 0.839540 0.062 Uiso 1 1 calc R . . . .
H51B H 0.668279 -0.432884 0.790276 0.062 Uiso 1 1 calc R . . . .
C93 C 1.00875(15) -0.4383(3) 0.77284(15) 0.0575(10) Uani 1 1 d . . . . .
H93A H 1.034424 -0.417919 0.796810 0.086 Uiso 1 1 calc GR . . . .
H93B H 1.016838 -0.464865 0.753974 0.086 Uiso 1 1 calc GR . . . .
H93C H 0.994570 -0.472272 0.783384 0.086 Uiso 1 1 calc GR . . . .
C37 C 0.67960(18) -0.0119(3) 0.87464(18) 0.0692(12) Uani 1 1 d . . . . .
H37A H 0.672572 0.039184 0.863646 0.083 Uiso 1 1 calc R . . . .
H37B H 0.706861 -0.010459 0.901565 0.083 Uiso 1 1 calc R . . . .
C58 C 0.84368(15) -0.5914(3) 0.97662(14) 0.0566(10) Uani 1 1 d . . . . .
H58A H 0.856066 -0.573994 0.959006 0.085 Uiso 1 1 calc GR . . . .
H58B H 0.847758 -0.644918 0.980637 0.085 Uiso 1 1 calc GR . . . .
H58C H 0.857856 -0.566772 1.004248 0.085 Uiso 1 1 calc GR . . . .
C36 C 0.68537(16) -0.0608(3) 0.84194(16) 0.0597(10) Uani 1 1 d . . . . .
H36A H 0.691296 -0.112248 0.852530 0.072 Uiso 1 1 calc R . . . .
H36B H 0.658322 -0.060880 0.814789 0.072 Uiso 1 1 calc R . . . .
C78 C 0.90985(14) -0.1487(3) 1.08929(14) 0.0609(11) Uani 1 1 d . . . . .
H78A H 0.898579 -0.140293 1.109060 0.091 Uiso 0.691(9) 1 calc R . P A 1
H78B H 0.903802 -0.105592 1.070799 0.091 Uiso 0.691(9) 1 calc R . P A 1
H78C H 0.896201 -0.192425 1.072013 0.091 Uiso 0.691(9) 1 calc R . P A 1
H78D H 0.883973 -0.118201 1.076710 0.091 Uiso 0.309(9) 1 calc R . P A 2
H78E H 0.901856 -0.200949 1.084293 0.091 Uiso 0.309(9) 1 calc R . P A 2
H78F H 0.925803 -0.139396 1.119861 0.091 Uiso 0.309(9) 1 calc R . P A 2
C136 C 0.53356(16) -0.7406(2) 0.36274(14) 0.0547(10) Uani 1 1 d . . . . .
H13E H 0.550336 -0.734707 0.347488 0.066 Uiso 1 1 calc R . . . .
H13F H 0.505955 -0.763638 0.342760 0.066 Uiso 1 1 calc R . . . .
C160 C 0.86703(13) -0.8849(2) 0.63403(14) 0.0493(8) Uani 1 1 d . . . . .
H16H H 0.890437 -0.920892 0.641216 0.059 Uiso 1 1 calc R . . . .
H16I H 0.842561 -0.900479 0.606806 0.059 Uiso 1 1 calc R . . . .
C194 C 0.73427(15) -0.7127(3) 0.49289(16) 0.0586(10) Uani 1 1 d . . . . .
C161 C 0.88220(14) -0.8085(2) 0.62811(14) 0.0515(9) Uani 1 1 d . . . . .
H16J H 0.906793 -0.792612 0.655165 0.062 Uiso 1 1 calc R . . . .
H16K H 0.858851 -0.772254 0.620584 0.062 Uiso 1 1 calc R . . . .
C34 C 0.87587(14) -0.0711(3) 0.57546(15) 0.0675(13) Uani 1 1 d . . . . .
H34A H 0.873849 -0.088672 0.548738 0.101 Uiso 1 1 calc GR . . . .
H34B H 0.887613 -0.020995 0.581271 0.101 Uiso 1 1 calc GR . . . .
H34C H 0.847346 -0.070922 0.573249 0.101 Uiso 1 1 calc GR . . . .
C179 C 0.65733(14) -0.6387(3) 0.82868(15) 0.0632(12) Uani 1 1 d . . . . .
H17C H 0.684089 -0.618516 0.852012 0.076 Uiso 1 1 calc R . . . .
H17D H 0.662480 -0.690698 0.823884 0.076 Uiso 1 1 calc R . . . .
C92 C 1.00201(19) -0.3197(2) 0.73358(19) 0.0680(13) Uani 1 1 d . . . . .
H92A H 0.982135 -0.282617 0.714365 0.102 Uiso 1 1 calc GR . . . .
H92B H 1.014745 -0.347167 0.718891 0.102 Uiso 1 1 calc GR . . . .
H92C H 1.024640 -0.295036 0.758511 0.102 Uiso 1 1 calc GR . . . .
C33 C 0.90540(14) -0.1227(3) 0.61175(16) 0.0602(11) Uani 1 1 d . . . . .
H33A H 0.934161 -0.122412 0.613824 0.072 Uiso 1 1 calc R . . . .
H33B H 0.894146 -0.173717 0.604858 0.072 Uiso 1 1 calc R . . . .
C102 C 0.79427(15) -0.2745(3) 1.01291(15) 0.0691(13) Uani 1 1 d . . . . .
H10D H 0.808393 -0.319142 1.010273 0.104 Uiso 1 1 calc GR . . . .
H10E H 0.775606 -0.287433 1.024999 0.104 Uiso 1 1 calc GR . . . .
H10F H 0.815931 -0.239096 1.031511 0.104 Uiso 1 1 calc GR . . . .
C206 C 0.5817(6) -0.9526(14) 0.7565(6) 0.061(4) Uani 0.657(8) 1 d . . P D 1
H20D H 0.579500 -0.984422 0.733502 0.091 Uiso 0.657(8) 1 calc GR . P D 1
H20E H 0.573074 -0.980255 0.774627 0.091 Uiso 0.657(8) 1 calc GR . P D 1
H20F H 0.611362 -0.935893 0.773429 0.091 Uiso 0.657(8) 1 calc GR . P D 1
C178 C 0.80893(18) -0.3541(4) 0.61251(18) 0.0787(16) Uani 1 1 d . . . . .
H17E H 0.808018 -0.314809 0.593342 0.118 Uiso 0.667(11) 1 calc R . P C 1
H17F H 0.787848 -0.343847 0.622043 0.118 Uiso 0.667(11) 1 calc R . P C 1
H17G H 0.837566 -0.356303 0.637099 0.118 Uiso 0.667(11) 1 calc R . P C 1
H17H H 0.834747 -0.324635 0.628980 0.118 Uiso 0.333(11) 1 calc R . P C 2
H17I H 0.797283 -0.342844 0.582300 0.118 Uiso 0.333(11) 1 calc R . P C 2
H17J H 0.787580 -0.342288 0.621466 0.118 Uiso 0.333(11) 1 calc R . P C 2
C180 C 0.62119(15) -0.6347(3) 0.84051(16) 0.0651(12) Uani 1 1 d . . . . .
H18E H 0.628142 -0.668649 0.864530 0.078 Uiso 1 1 calc R . . . .
H18F H 0.594483 -0.652600 0.816132 0.078 Uiso 1 1 calc R . . . .
C142 C 0.59755(14) -1.2631(3) 0.68711(16) 0.0675(13) Uani 1 1 d . . . . .
H14I H 0.603080 -1.305882 0.673722 0.101 Uiso 1 1 calc GR . . . .
H14J H 0.576272 -1.276280 0.695932 0.101 Uiso 1 1 calc GR . . . .
H14K H 0.624166 -1.248079 0.711968 0.101 Uiso 1 1 calc GR . . . .
C103 C 0.75009(19) -0.1636(3) 0.9745(2) 0.0719(14) Uani 1 1 d . . . . .
H10G H 0.774408 -0.130808 0.990776 0.108 Uiso 1 1 calc GR . . . .
H10H H 0.734236 -0.171457 0.990240 0.108 Uiso 1 1 calc GR . . . .
H10I H 0.731178 -0.141090 0.947023 0.108 Uiso 1 1 calc GR . . . .
C196 C 0.7137(2) -0.7725(3) 0.45685(19) 0.0772(14) Uani 1 1 d . . . . .
H19E H 0.712448 -0.819998 0.469319 0.116 Uiso 1 1 calc GR . . . .
H19F H 0.731027 -0.777630 0.442511 0.116 Uiso 1 1 calc GR . . . .
H19G H 0.684644 -0.757148 0.436291 0.116 Uiso 1 1 calc GR . . . .
C197 C 0.7295(3) -0.6359(3) 0.4705(2) 0.093(2) Uani 1 1 d . . . . .
H19H H 0.699161 -0.625737 0.451614 0.139 Uiso 1 1 calc GR . . . .
H19I H 0.744823 -0.637143 0.453952 0.139 Uiso 1 1 calc GR . . . .
H19J H 0.741559 -0.596990 0.492005 0.139 Uiso 1 1 calc GR . . . .
C208 C 0.5545(5) -0.8361(6) 0.7747(4) 0.089(4) Uani 0.657(8) 1 d . U P D 1
H20G H 0.582809 -0.813219 0.789589 0.133 Uiso 0.657(8) 1 calc GR . P D 1
H20H H 0.550000 -0.867833 0.794319 0.133 Uiso 0.657(8) 1 calc GR . P D 1
H20I H 0.532497 -0.797572 0.763728 0.133 Uiso 0.657(8) 1 calc GR . P D 1
C181 C 0.61273(19) -0.5564(3) 0.85300(17) 0.0749(14) Uani 1 1 d . . . . .
H18G H 0.608727 -0.521183 0.830316 0.090 Uiso 1 1 calc R . . . .
H18H H 0.585761 -0.557768 0.854669 0.090 Uiso 1 1 calc R . . . .
C116 C 0.48757(17) -0.6548(4) 0.69200(17) 0.0818(17) Uani 1 1 d . . . . .
H11E H 0.456213 -0.647189 0.677576 0.098 Uiso 1 1 calc R . . . .
H11F H 0.493366 -0.703830 0.705800 0.098 Uiso 1 1 calc R . . . .
C77 C 0.95845(15) -0.1609(3) 1.11438(14) 0.0352(12) Uani 0.691(9) 1 d . . P A 1
H77C H 0.971755 -0.116994 1.132298 0.042 Uiso 0.691(9) 1 calc R . P A 1
H77D H 0.964165 -0.203704 1.133510 0.042 Uiso 0.691(9) 1 calc R . P A 1
C137 C 0.52420(18) -0.6633(3) 0.37395(18) 0.0670(12) Uani 1 1 d . . . . .
H13G H 0.506381 -0.635985 0.347341 0.080 Uiso 1 1 calc R . . . .
H13H H 0.507375 -0.668495 0.389193 0.080 Uiso 1 1 calc R . . . .
C186 C 0.67227(15) -0.7695(3) 0.64963(17) 0.0392(11) Uani 0.678(5) 1 d . . P B 1
H18O H 0.686408 -0.734199 0.672948 0.059 Uiso 0.678(5) 1 calc GR . P B 1
H18P H 0.691492 -0.781919 0.638110 0.059 Uiso 0.678(5) 1 calc GR . P B 1
H18Q H 0.665160 -0.814380 0.660171 0.059 Uiso 0.678(5) 1 calc GR . P B 1
C120 C 0.37913(16) -0.7364(4) 0.54310(19) 0.0842(18) Uani 1 1 d . . . . .
H12E H 0.350564 -0.719527 0.537902 0.101 Uiso 1 1 calc R . . . .
H12F H 0.375180 -0.761585 0.516997 0.101 Uiso 1 1 calc R . . . .
C195 C 0.78222(19) -0.7338(5) 0.5198(2) 0.096(2) Uani 1 1 d . . . . .
H19K H 0.796546 -0.697500 0.542549 0.144 Uiso 1 1 calc GR . . . .
H19L H 0.795836 -0.734334 0.501707 0.144 Uiso 1 1 calc GR . . . .
H19M H 0.784486 -0.782863 0.532239 0.144 Uiso 1 1 calc GR . . . .
C138 C 0.5638(2) -0.6183(4) 0.4010(2) 0.100(2) Uani 1 1 d . . . . .
H13I H 0.581691 -0.615702 0.387070 0.151 Uiso 1 1 calc GR . . . .
H13J H 0.579922 -0.641805 0.428785 0.151 Uiso 1 1 calc GR . . . .
H13K H 0.555443 -0.568394 0.404544 0.151 Uiso 1 1 calc GR . . . .
C203 C 0.5414(2) -0.8361(4) 0.6633(3) 0.0428(14) Uani 0.657(8) 1 d . . P D 1
H203 H 0.516456 -0.865618 0.649429 0.051 Uiso 0.657(8) 1 calc R . P D 1
C185 C 0.60660(16) -0.7880(3) 0.58031(17) 0.0404(12) Uani 0.678(5) 1 d . . P B 1
H18R H 0.596692 -0.828559 0.591462 0.061 Uiso 0.678(5) 1 calc GR . P B 1
H18S H 0.624947 -0.807599 0.569217 0.061 Uiso 0.678(5) 1 calc GR . P B 1
H18T H 0.581891 -0.763039 0.557481 0.061 Uiso 0.678(5) 1 calc GR . P B 1
C117 C 0.5079(2) -0.5972(5) 0.72580(19) 0.092(2) Uani 1 1 d . . . . .
H11G H 0.497903 -0.547531 0.713525 0.110 Uiso 1 1 calc R . . . .
H11H H 0.539391 -0.598882 0.737825 0.110 Uiso 1 1 calc R . . . .
C189 C 0.71459(17) -0.6936(3) 0.59066(17) 0.0435(12) Uani 0.678(5) 1 d . . P B 1
H189 H 0.730875 -0.690855 0.620647 0.052 Uiso 0.678(5) 1 calc R . P B 1
C187 C 0.64615(17) -0.6653(2) 0.59580(17) 0.0391(11) Uani 0.678(5) 1 d . . P B 1
H18U H 0.620511 -0.635854 0.577221 0.047 Uiso 0.678(5) 1 calc R . P B 1
H18V H 0.665179 -0.633347 0.619844 0.047 Uiso 0.678(5) 1 calc R . P B 1
C176 C 0.8006(2) -0.4859(3) 0.6209(2) 0.0416(15) Uani 0.667(11) 1 d . . P C 1
H17K H 0.800963 -0.533887 0.607860 0.050 Uiso 0.667(11) 1 calc R . P C 1
H17L H 0.827410 -0.482077 0.648167 0.050 Uiso 0.667(11) 1 calc R . P C 1
C190 C 0.73551(17) -0.7062(3) 0.56609(19) 0.0477(13) Uani 0.678(5) 1 d . . P B 1
H190 H 0.765555 -0.713482 0.579479 0.057 Uiso 0.678(5) 1 calc R . P B 1
C192 C 0.66766(18) -0.7000(4) 0.50188(18) 0.0484(13) Uani 0.678(5) 1 d . . P B 1
H192 H 0.651136 -0.701761 0.471896 0.058 Uiso 0.678(5) 1 calc R . P B 1
C52 C 0.64953(18) -0.3646(3) 0.8239(3) 0.094(2) Uani 1 1 d . . . . .
H52A H 0.621659 -0.390346 0.808994 0.113 Uiso 1 1 calc R . . . .
H52B H 0.657622 -0.364744 0.854415 0.113 Uiso 1 1 calc R . . . .
C193 C 0.64659(17) -0.6893(3) 0.52628(19) 0.0462(13) Uani 0.678(5) 1 d . . P B 1
H193 H 0.616353 -0.684682 0.512334 0.055 Uiso 0.678(5) 1 calc R . P B 1
C121 C 0.39490(19) -0.7925(4) 0.5781(2) 0.0872(17) Uani 1 1 d . . . . .
H12G H 0.410162 -0.766604 0.605620 0.105 Uiso 1 1 calc R . . . .
H12H H 0.369945 -0.817941 0.577393 0.105 Uiso 1 1 calc R . . . .
C205 C 0.5515(3) -0.8833(4) 0.7372(2) 0.0574(19) Uani 0.657(8) 1 d . . P D 1
C177 C 0.7994(2) -0.4223(4) 0.59100(19) 0.0530(18) Uani 0.667(11) 1 d . . P C 1
H17M H 0.820418 -0.432370 0.580993 0.064 Uiso 0.667(11) 1 calc R . P C 1
H17N H 0.770609 -0.419891 0.565910 0.064 Uiso 0.667(11) 1 calc R . P C 1
C207 C 0.5046(3) -0.9129(5) 0.7108(3) 0.079(3) Uani 0.657(8) 1 d . . P D 1
H20J H 0.484743 -0.871145 0.699742 0.119 Uiso 0.657(8) 1 calc GR . P D 1
H20K H 0.497254 -0.943108 0.729107 0.119 Uiso 0.657(8) 1 calc GR . P D 1
H20L H 0.502394 -0.942966 0.687195 0.119 Uiso 0.657(8) 1 calc GR . P D 1
C38 C 0.6427(2) -0.0425(4) 0.8836(2) 0.0916(19) Uani 1 1 d . . . . .
H38A H 0.615061 -0.038203 0.857825 0.137 Uiso 1 1 calc GR . . . .
H38B H 0.642040 -0.013648 0.906391 0.137 Uiso 1 1 calc GR . . . .
H38C H 0.648262 -0.094430 0.892137 0.137 Uiso 1 1 calc GR . . . .
C53 C 0.64175(17) -0.2888(4) 0.8103(3) 0.0899(19) Uani 1 1 d . . . . .
H53A H 0.637856 -0.287619 0.781095 0.108 Uiso 1 1 calc R . . . .
H53B H 0.668468 -0.261431 0.828299 0.108 Uiso 1 1 calc R . . . .
C118 C 0.4953(3) -0.6124(6) 0.7621(2) 0.117(3) Uani 1 1 d . U . . .
H11I H 0.464147 -0.615288 0.749535 0.175 Uiso 1 1 calc GR . . . .
H11J H 0.506078 -0.572209 0.782824 0.175 Uiso 1 1 calc GR . . . .
H11K H 0.508035 -0.659201 0.776197 0.175 Uiso 1 1 calc GR . . . .
C182 C 0.6486(3) -0.5277(5) 0.8953(2) 0.112(3) Uani 1 1 d . . . . .
H18I H 0.676000 -0.530736 0.895091 0.168 Uiso 1 1 calc GR . . . .
H18J H 0.649953 -0.557914 0.918587 0.168 Uiso 1 1 calc GR . . . .
H18K H 0.642845 -0.476292 0.899343 0.168 Uiso 1 1 calc GR . . . .
C122 C 0.4240(2) -0.8491(4) 0.5755(3) 0.119(3) Uani 1 1 d . U . . .
H12I H 0.409570 -0.874113 0.548040 0.178 Uiso 1 1 calc GR . . . .
H12J H 0.431685 -0.885314 0.598307 0.178 Uiso 1 1 calc GR . . . .
H12K H 0.450019 -0.824969 0.578625 0.178 Uiso 1 1 calc GR . . . .
C211 C 0.6169(3) -0.6979(5) 0.5724(3) 0.032(2) Uani 0.322(5) 1 d . . P B 2
H21A H 0.611600 -0.644999 0.575067 0.038 Uiso 0.322(5) 1 calc R . P B 2
H21B H 0.589432 -0.720078 0.551368 0.038 Uiso 0.322(5) 1 calc R . P B 2
C210 C 0.6728(3) -0.7186(7) 0.6502(3) 0.036(2) Uani 0.322(5) 1 d . . P B 2
H21C H 0.675472 -0.665367 0.655615 0.054 Uiso 0.322(5) 1 calc GR . P B 2
H21D H 0.695242 -0.735000 0.643631 0.054 Uiso 0.322(5) 1 calc GR . P B 2
H21E H 0.675946 -0.744654 0.675486 0.054 Uiso 0.322(5) 1 calc GR . P B 2
C209 C 0.6277(3) -0.8248(4) 0.6062(3) 0.0290(19) Uani 0.322(5) 1 d . . P B 2
H20M H 0.627846 -0.850203 0.630343 0.043 Uiso 0.322(5) 1 calc GR . P B 2
H20N H 0.652114 -0.841365 0.602849 0.043 Uiso 0.322(5) 1 calc GR . P B 2
H20O H 0.601064 -0.836161 0.580348 0.043 Uiso 0.322(5) 1 calc GR . P B 2
C216 C 0.6462(3) -0.7607(6) 0.5267(3) 0.036(2) Uani 0.322(5) 1 d . . P B 2
H216 H 0.625970 -0.799352 0.520420 0.043 Uiso 0.322(5) 1 calc R . P B 2
C215 C 0.6725(4) -0.7605(6) 0.5073(4) 0.040(2) Uani 0.322(5) 1 d . . P B 2
H215 H 0.666512 -0.795203 0.485345 0.048 Uiso 0.322(5) 1 calc R . P B 2
C212 C 0.6492(4) -0.7042(6) 0.5556(4) 0.028(2) Uani 0.322(5) 1 d . . P B 2
C214 C 0.7071(5) -0.6502(8) 0.5457(6) 0.067(4) Uani 0.322(5) 1 d . . P B 2
H214 H 0.724610 -0.608024 0.550360 0.081 Uiso 0.322(5) 1 calc R . P B 2
C213 C 0.6807(5) -0.6500(9) 0.5651(5) 0.059(4) Uani 0.322(5) 1 d . . P B 2
H213 H 0.684393 -0.612513 0.584982 0.071 Uiso 0.322(5) 1 calc R . P B 2
C54 C 0.6062(3) -0.2448(5) 0.8097(4) 0.136(4) Uani 1 1 d . . . . .
H54A H 0.598659 -0.204627 0.789123 0.204 Uiso 1 1 calc GR . . . .
H54B H 0.615290 -0.224141 0.837984 0.204 Uiso 1 1 calc GR . . . .
H54C H 0.581296 -0.276732 0.801741 0.204 Uiso 1 1 calc GR . . . .
C218 C 0.5867(6) -0.8293(8) 0.7324(6) 0.042(3) Uani 0.343(8) 1 d . . P D 2
C221 C 0.5825(5) -0.8686(7) 0.7685(4) 0.051(3) Uani 0.343(8) 1 d . . P D 2
C222 C 0.6114(7) -0.8340(8) 0.8131(5) 0.075(5) Uani 0.343(8) 1 d . . P D 2
H22A H 0.641359 -0.835845 0.819453 0.112 Uiso 0.343(8) 1 calc GR . P D 2
H22B H 0.607908 -0.861894 0.834677 0.112 Uiso 0.343(8) 1 calc GR . P D 2
H22C H 0.602942 -0.782530 0.813239 0.112 Uiso 0.343(8) 1 calc GR . P D 2
C220 C 0.5641(4) -0.8198(8) 0.6541(5) 0.036(3) Uani 0.343(8) 1 d . . P D 2
H220 H 0.547526 -0.839411 0.626427 0.044 Uiso 0.343(8) 1 calc R . P D 2
C219 C 0.5612(6) -0.8543(7) 0.6880(8) 0.043(3) Uani 0.343(8) 1 d . . P D 2
H219 H 0.542196 -0.894727 0.682089 0.052 Uiso 0.343(8) 1 calc R . P D 2
C217 C 0.6143(5) -0.7694(10) 0.7390(5) 0.039(3) Uani 0.343(8) 1 d . . P D 2
H217 H 0.630203 -0.746718 0.765932 0.047 Uiso 0.343(8) 1 calc R . P D 2
C224 C 0.5336(7) -0.8634(13) 0.7590(9) 0.081(6) Uani 0.343(8) 1 d . . P D 2
H22D H 0.523340 -0.812676 0.751027 0.121 Uiso 0.343(8) 1 calc GR . P D 2
H22E H 0.531829 -0.877446 0.784439 0.121 Uiso 0.343(8) 1 calc GR . P D 2
H22F H 0.515951 -0.896883 0.735700 0.121 Uiso 0.343(8) 1 calc GR . P D 2
C76C C 0.7828(4) -0.5050(6) 0.5962(4) 0.038(3) Uani 0.333(11) 1 d . . P C 2
H76A H 0.769516 -0.492012 0.565782 0.046 Uiso 0.333(11) 1 calc R . P C 2
H76B H 0.792653 -0.556829 0.599285 0.046 Uiso 0.333(11) 1 calc R . P C 2
C77C C 0.8225(4) -0.4538(6) 0.6216(3) 0.038(3) Uani 0.333(11) 1 d . . P C 2
H77A H 0.844579 -0.465174 0.613046 0.046 Uiso 0.333(11) 1 calc R . P C 2
H77B H 0.834876 -0.464618 0.652212 0.046 Uiso 0.333(11) 1 calc R . P C 2
C75C C 0.7487(4) -0.4990(7) 0.6111(5) 0.034(3) Uani 0.333(11) 1 d . . P C 2
H75A H 0.721817 -0.523140 0.590268 0.040 Uiso 0.333(11) 1 calc R . P C 2
H75B H 0.742440 -0.446425 0.613482 0.040 Uiso 0.333(11) 1 calc R . P C 2
O11B O 0.9666(4) -0.2454(6) 1.0295(4) 0.032(2) Uani 0.309(9) 1 d . . P A 2
C77B C 0.9370(4) -0.1299(5) 1.0696(3) 0.038(3) Uani 0.309(9) 1 d . . P A 2
H77E H 0.943978 -0.076643 1.074168 0.046 Uiso 0.309(9) 1 calc R . P A 2
H77F H 0.920081 -0.138066 1.038675 0.046 Uiso 0.309(9) 1 calc R . P A 2
C75B C 0.9816(6) -0.2467(7) 1.0748(4) 0.032(3) Uani 0.309(9) 1 d . . P A 2
H75E H 0.963082 -0.278893 1.081383 0.038 Uiso 0.309(9) 1 calc R . P A 2
H75F H 1.011248 -0.265660 1.089975 0.038 Uiso 0.309(9) 1 calc R . P A 2
C223 C 0.5953(11) -0.948(2) 0.7685(12) 0.062(8) Uani 0.343(8) 1 d . . P D 2
H22G H 0.578098 -0.969510 0.740158 0.093 Uiso 0.343(8) 1 calc GR . P D 2
H22H H 0.590527 -0.976468 0.789137 0.093 Uiso 0.343(8) 1 calc GR . P D 2
H22I H 0.625671 -0.950716 0.776100 0.093 Uiso 0.343(8) 1 calc GR . P D 2
F7 F 0.8213(2) -0.7493(4) 0.8358(2) 0.150 Uiso 1 1 d . . . . .
F8 F 0.8583(2) -0.7207(4) 0.9044(2) 0.150 Uiso 1 1 d . . . . .
F9 F 0.8478(2) -0.8285(4) 0.9226(2) 0.150 Uiso 1 1 d . . . . .
F10 F 0.7919(2) -0.8443(4) 0.8608(2) 0.150 Uiso 1 1 d . . . . .
F12 F 0.7980(2) -0.7265(4) 0.8849(2) 0.150 Uiso 1 1 d . . . . .
F11 F 0.8502(2) -0.8491(4) 0.8612(2) 0.150 Uiso 1 1 d . . . . .
P3 P 0.8119(2) -0.7885(3) 0.88760(16) 0.0456(12) Uani 0.223(3) 1 d . U P . .
P4 P 0.84109(11) -0.78652(15) 0.87623(9) 0.0369(6) Uani 0.382(3) 1 d . U P . .

loop_
_atom_site_aniso_label
_atom_site_aniso_U_11
_atom_site_aniso_U_22
_atom_site_aniso_U_33
_atom_site_aniso_U_23
_atom_site_aniso_U_13
_atom_site_aniso_U_12
P1 0.0349(4) 0.0239(3) 0.0342(4) -0.0018(3) 0.0004(3) -0.0020(3)
P2 0.0360(10) 0.0316(9) 0.0356(9) 0.0010(7) 0.0137(7) 0.0015(8)
F1 0.0518(14) 0.0682(16) 0.0520(14) -0.0010(12) -0.0154(11) 0.0082(12)
F6 0.0527(12) 0.0320(10) 0.0536(12) -0.0071(9) 0.0084(10) 0.0019(9)
F2 0.0485(12) 0.0400(11) 0.0561(13) 0.0065(10) 0.0004(10) 0.0115(9)
O24 0.0222(9) 0.0209(9) 0.0308(10) -0.0020(7) 0.0032(8) 0.0039(7)
O9 0.0258(9) 0.0186(8) 0.0320(10) 0.0005(7) 0.0012(8) -0.0007(7)
O21 0.0219(9) 0.0204(9) 0.0356(10) 0.0043(8) 0.0018(8) -0.0002(7)
O2 0.0362(10) 0.0259(9) 0.0321(10) -0.0014(8) 0.0192(9) -0.0055(8)
O20 0.0317(10) 0.0290(10) 0.0287(10) -0.0029(8) 0.0127(8) 0.0011(8)
O3 0.0281(10) 0.0229(9) 0.0284(10) 0.0047(7) 0.0045(8) -0.0035(7)
O12 0.0357(10) 0.0208(9) 0.0274(9) 0.0021(7) 0.0068(8) -0.0088(8)
O15 0.0250(9) 0.0278(9) 0.0307(10) -0.0062(8) 0.0073(8) 0.0036(7)
O6 0.0240(9) 0.0211(9) 0.0348(10) 0.0033(8) 0.0039(8) 0.0015(7)
O18 0.0220(9) 0.0180(9) 0.0345(10) -0.0033(7) 0.0012(8) 0.0012(7)
O1 0.0294(10) 0.0260(9) 0.0361(11) -0.0011(8) 0.0135(9) 0.0022(8)
O8 0.0366(11) 0.0303(10) 0.0341(10) 0.0000(8) 0.0184(9) -0.0040(8)
O19 0.0313(10) 0.0283(10) 0.0400(11) 0.0034(8) 0.0162(9) -0.0031(8)
O10 0.0395(11) 0.0277(10) 0.0388(11) 0.0051(8) 0.0177(10) 0.0044(8)
F5 0.0783(18) 0.0598(15) 0.0662(16) -0.0278(13) 0.0256(14) -0.0039(13)
O17 0.0338(11) 0.0272(10) 0.0477(12) -0.0023(9) 0.0200(10) 0.0000(8)
F4 0.0759(18) 0.0585(15) 0.0754(17) 0.0158(13) 0.0351(15) -0.0077(13)
F3 0.0700(16) 0.0375(11) 0.0952(19) -0.0031(12) 0.0416(15) -0.0126(11)
O7 0.0306(11) 0.0353(11) 0.0493(13) -0.0083(10) 0.0184(10) -0.0035(9)
O5 0.0406(12) 0.0394(12) 0.0415(12) -0.0004(10) 0.0178(10) 0.0053(9)
O16 0.0402(12) 0.0435(13) 0.0385(12) 0.0054(10) 0.0162(10) -0.0043(10)
O22 0.0387(12) 0.0510(14) 0.0449(13) 0.0203(11) 0.0209(11) 0.0146(10)
O14 0.0328(11) 0.0663(16) 0.0432(13) -0.0035(12) 0.0192(10) 0.0051(11)
O13 0.0293(11) 0.0485(14) 0.0508(14) 0.0019(11) 0.0159(10) -0.0044(10)
O23 0.0357(11) 0.0431(12) 0.0457(13) 0.0166(10) 0.0189(10) 0.0061(9)
O4 0.0380(12) 0.0464(13) 0.0404(12) -0.0042(10) 0.0163(10) -0.0057(10)
N1 0.0261(11) 0.0186(10) 0.0224(10) -0.0012(8) 0.0074(9) -0.0011(8)
O11 0.053(3) 0.027(2) 0.045(3) -0.0088(19) 0.031(3) -0.010(2)
N2 0.0286(12) 0.0231(11) 0.0302(12) 0.0010(9) 0.0032(10) 0.0067(9)
C42 0.0251(12) 0.0207(12) 0.0263(13) -0.0041(10) 0.0058(11) -0.0056(10)
C3 0.0261(12) 0.0189(11) 0.0331(14) -0.0062(10) 0.0129(11) -0.0069(10)
C2 0.0276(13) 0.0201(11) 0.0278(13) -0.0070(10) 0.0109(11) -0.0087(10)
C44 0.0219(12) 0.0185(11) 0.0271(12) -0.0030(9) 0.0061(10) -0.0029(9)
C146 0.0243(12) 0.0194(11) 0.0256(12) 0.0059(9) 0.0067(10) 0.0053(9)
C150 0.0249(12) 0.0213(12) 0.0255(12) 0.0017(10) 0.0089(10) 0.0049(10)
C6 0.0262(12) 0.0190(11) 0.0302(13) -0.0023(10) 0.0113(11) -0.0025(9)
C43 0.0254(12) 0.0206(12) 0.0271(13) -0.0042(10) 0.0076(11) -0.0034(10)
C5 0.0271(12) 0.0226(12) 0.0266(13) -0.0027(10) 0.0124(11) -0.0058(10)
C4 0.0253(12) 0.0195(11) 0.0281(13) -0.0016(10) 0.0083(11) -0.0055(9)
C149 0.0229(12) 0.0211(12) 0.0293(13) 0.0044(10) 0.0076(11) 0.0026(9)
C127 0.0206(12) 0.0247(12) 0.0280(13) -0.0043(10) 0.0048(10) 0.0000(10)
C61 0.0260(13) 0.0205(12) 0.0278(13) 0.0076(10) 0.0045(11) 0.0009(10)
C23 0.0252(12) 0.0194(12) 0.0284(13) 0.0052(10) 0.0020(11) 0.0058(10)
C170 0.0263(13) 0.0197(12) 0.0387(15) -0.0062(11) 0.0112(12) -0.0036(10)
C22 0.0298(13) 0.0203(12) 0.0248(13) 0.0062(10) 0.0015(11) 0.0048(10)
C145 0.0205(11) 0.0180(11) 0.0252(12) 0.0032(9) 0.0041(10) 0.0037(9)
C45 0.0293(13) 0.0219(12) 0.0330(14) -0.0022(10) 0.0142(12) -0.0057(10)
C126 0.0200(11) 0.0230(12) 0.0259(12) -0.0063(10) 0.0035(10) -0.0018(9)
C62 0.0264(13) 0.0211(12) 0.0250(12) 0.0074(10) 0.0021(11) -0.0014(10)
C1 0.0282(13) 0.0178(11) 0.0271(13) -0.0031(10) 0.0091(11) -0.0066(10)
C148 0.0235(12) 0.0198(12) 0.0269(13) 0.0026(10) 0.0040(10) 0.0046(9)
C107 0.0224(12) 0.0215(12) 0.0299(13) 0.0012(10) 0.0032(11) 0.0077(10)
C147 0.0256(12) 0.0206(12) 0.0255(12) 0.0035(10) 0.0060(10) 0.0060(10)
C30 0.0266(13) 0.0221(12) 0.0298(13) 0.0050(10) 0.0024(11) 0.0076(10)
C131 0.0204(12) 0.0238(12) 0.0316(14) -0.0073(10) 0.0054(11) -0.0010(9)
C134 0.0212(12) 0.0214(12) 0.0294(13) -0.0032(10) 0.0036(11) -0.0020(9)
C167 0.0262(13) 0.0196(12) 0.0284(13) -0.0058(10) 0.0050(11) -0.0036(10)
C144 0.0229(12) 0.0191(11) 0.0289(13) 0.0014(10) 0.0045(11) 0.0009(9)
C63 0.0302(14) 0.0223(12) 0.0277(13) 0.0099(10) 0.0002(11) -0.0025(10)
C7 0.0336(14) 0.0274(13) 0.0281(13) -0.0076(10) 0.0136(12) -0.0099(11)
C60 0.0266(13) 0.0203(12) 0.0283(13) 0.0036(10) 0.0068(11) 0.0012(10)
C168 0.0247(12) 0.0200(12) 0.0313(13) -0.0025(10) 0.0067(11) -0.0004(9)
C95 0.0321(14) 0.0209(12) 0.0333(14) -0.0038(10) 0.0146(12) 0.0001(10)
C165 0.0236(12) 0.0159(11) 0.0369(14) -0.0053(10) 0.0048(11) -0.0038(9)
C50 0.0307(14) 0.0262(13) 0.0350(15) -0.0027(11) 0.0134(12) 0.0009(11)
C166 0.0242(12) 0.0176(11) 0.0340(14) -0.0049(10) 0.0046(11) -0.0032(9)
C111 0.0269(13) 0.0236(13) 0.0358(15) -0.0002(11) 0.0024(12) 0.0033(10)
C106 0.0226(12) 0.0228(12) 0.0313(14) -0.0011(10) 0.0031(11) 0.0073(10)
C10 0.0278(13) 0.0254(13) 0.0386(15) -0.0071(11) 0.0123(12) -0.0032(10)
C41 0.0221(12) 0.0214(12) 0.0351(14) -0.0004(10) 0.0057(11) -0.0043(10)
C26 0.0307(14) 0.0299(14) 0.0308(14) 0.0048(11) 0.0066(12) 0.0032(11)
C123 0.0223(12) 0.0254(13) 0.0354(14) -0.0029(11) 0.0054(11) 0.0050(10)
C169 0.0306(14) 0.0207(12) 0.0351(14) -0.0010(10) 0.0107(12) -0.0002(10)
C163 0.0228(12) 0.0230(12) 0.0306(14) -0.0009(10) 0.0034(11) 0.0039(10)
C105 0.0242(13) 0.0295(14) 0.0357(15) -0.0039(11) 0.0062(12) 0.0090(11)
C174 0.0285(13) 0.0223(12) 0.0268(13) -0.0055(10) 0.0055(11) -0.0040(10)
C154 0.0395(15) 0.0241(13) 0.0297(14) 0.0009(11) 0.0119(12) 0.0085(11)
C133 0.0247(13) 0.0235(12) 0.0319(14) -0.0013(10) 0.0055(11) -0.0034(10)
C143 0.0231(12) 0.0213(12) 0.0329(14) 0.0000(10) 0.0075(11) -0.0012(10)
C125 0.0214(12) 0.0277(13) 0.0276(13) -0.0040(10) 0.0045(10) 0.0017(10)
C21 0.0299(14) 0.0232(12) 0.0268(13) 0.0064(10) 0.0022(11) 0.0019(10)
C151 0.0272(13) 0.0264(13) 0.0351(14) 0.0069(11) 0.0121(12) 0.0048(10)
C66 0.0291(13) 0.0238(13) 0.0358(15) 0.0083(11) 0.0086(12) 0.0036(10)
C67 0.0375(15) 0.0236(13) 0.0248(13) 0.0025(10) 0.0070(12) -0.0077(11)
C124 0.0248(12) 0.0270(13) 0.0291(13) -0.0024(11) 0.0060(11) 0.0024(10)
C59 0.0270(13) 0.0203(12) 0.0280(13) -0.0019(10) 0.0067(11) -0.0029(10)
C24 0.0280(13) 0.0224(12) 0.0307(14) 0.0012(10) 0.0025(11) 0.0022(10)
C19 0.0266(13) 0.0230(12) 0.0318(14) 0.0022(11) 0.0071(11) -0.0041(10)
C47 0.0370(15) 0.0239(13) 0.0270(13) -0.0025(10) 0.0092(12) -0.0056(11)
C132 0.0269(13) 0.0282(13) 0.0346(14) -0.0032(11) 0.0135(12) -0.0032(10)
C80 0.0299(13) 0.0224(12) 0.0277(13) -0.0009(10) 0.0080(11) -0.0073(10)
C9 0.0307(14) 0.0326(15) 0.0482(18) -0.0184(13) 0.0204(14) -0.0079(11)
C114 0.0301(14) 0.0259(13) 0.0331(14) 0.0031(11) 0.0089(12) 0.0078(11)
C29 0.0330(14) 0.0284(14) 0.0323(14) 0.0061(11) 0.0085(12) 0.0090(11)
C87 0.0352(15) 0.0274(13) 0.0374(15) -0.0026(11) 0.0193(13) -0.0055(11)
C98 0.0301(14) 0.0264(13) 0.0384(15) -0.0052(11) 0.0142(13) -0.0013(11)
C84 0.0398(16) 0.0272(13) 0.0347(15) -0.0072(11) 0.0223(13) -0.0111(11)
C155 0.0459(17) 0.0347(15) 0.0304(15) 0.0019(12) 0.0151(14) -0.0015(13)
C46 0.0237(12) 0.0260(13) 0.0401(15) -0.0013(11) 0.0136(12) -0.0012(10)
C69 0.063(2) 0.0275(14) 0.0233(13) 0.0003(11) 0.0116(14) -0.0151(14)
C112 0.0311(14) 0.0245(13) 0.0462(18) 0.0059(12) 0.0096(13) 0.0007(11)
C108 0.0203(12) 0.0242(12) 0.0317(14) -0.0005(10) 0.0034(11) 0.0054(10)
C96 0.0328(15) 0.0417(17) 0.0326(15) 0.0061(13) 0.0092(13) 0.0120(13)
C183 0.0322(14) 0.0274(13) 0.0291(13) -0.0078(11) 0.0127(12) -0.0001(11)
C39 0.0244(13) 0.0277(13) 0.0334(14) 0.0049(11) 0.0071(11) 0.0062(10)
C27 0.0341(14) 0.0219(12) 0.0275(13) 0.0022(10) 0.0026(12) 0.0006(11)
C79 0.0448(17) 0.0291(14) 0.0295(15) 0.0077(12) 0.0025(13) -0.0129(13)
C171 0.0278(13) 0.0231(13) 0.0365(15) -0.0014(11) 0.0030(12) -0.0020(10)
C173 0.0334(15) 0.0282(14) 0.0337(15) -0.0038(11) 0.0107(12) -0.0073(11)
C153 0.0480(18) 0.0359(15) 0.0340(15) 0.0056(12) 0.0240(14) 0.0128(13)
C109 0.0231(13) 0.0354(15) 0.0398(16) 0.0003(12) 0.0093(12) 0.0039(11)
C48 0.0498(18) 0.0358(15) 0.0311(15) -0.0044(12) 0.0214(14) -0.0083(13)
C12 0.0300(14) 0.0345(15) 0.0373(16) -0.0004(12) 0.0144(13) 0.0005(12)
C164 0.0230(12) 0.0205(12) 0.0419(16) -0.0051(11) 0.0072(12) -0.0021(10)
C199 0.0345(15) 0.0304(14) 0.0388(16) -0.0076(12) 0.0124(13) 0.0044(12)
C28 0.0417(16) 0.0268(14) 0.0286(14) 0.0006(11) 0.0083(13) 0.0072(12)
C8 0.0373(15) 0.0349(15) 0.0381(15) -0.0160(12) 0.0236(13) -0.0145(12)
C94 0.0474(17) 0.0208(12) 0.0431(16) -0.0079(11) 0.0267(15) -0.0050(12)
C11 0.0265(13) 0.0355(15) 0.0372(15) 0.0003(12) 0.0158(12) 0.0014(11)
C55 0.0391(16) 0.0322(15) 0.0343(15) -0.0011(12) 0.0156(13) 0.0001(12)
C25 0.0322(14) 0.0270(13) 0.0292(14) -0.0007(11) 0.0054(12) 0.0046(11)
C20 0.0361(15) 0.0283(14) 0.0267(13) 0.0074(11) 0.0067(12) -0.0020(11)
C130 0.0297(14) 0.0373(15) 0.0332(15) 0.0067(12) 0.0105(12) 0.0064(12)
C113 0.0347(15) 0.0303(14) 0.0362(15) 0.0077(12) 0.0123(13) 0.0065(12)
C15 0.0450(17) 0.0338(15) 0.0360(15) -0.0095(12) 0.0218(14) -0.0151(13)
C40 0.0213(12) 0.0288(14) 0.0384(15) 0.0028(12) 0.0041(12) -0.0027(10)
C90 0.0445(17) 0.0317(15) 0.0468(18) -0.0035(13) 0.0288(15) -0.0016(13)
C110 0.0242(13) 0.0421(16) 0.0363(15) -0.0030(13) 0.0107(12) 0.0074(12)
C70 0.0429(16) 0.0272(14) 0.0252(13) 0.0073(11) 0.0052(12) -0.0102(12)
C100 0.0280(14) 0.0516(19) 0.0331(15) -0.0116(13) 0.0120(13) -0.0072(13)
C64 0.0276(14) 0.0296(14) 0.0444(17) 0.0115(13) 0.0073(13) -0.0036(11)
C172 0.0358(15) 0.0289(14) 0.0321(15) 0.0055(11) 0.0058(13) -0.0032(12)
C17 0.0496(19) 0.0341(15) 0.0415(17) -0.0046(13) 0.0260(15) -0.0013(13)
C68 0.0527(19) 0.0317(15) 0.0281(14) -0.0005(12) 0.0169(14) -0.0104(13)
C16 0.0485(18) 0.0309(14) 0.0360(15) -0.0062(12) 0.0239(14) -0.0081(13)
C128 0.0281(14) 0.0429(17) 0.0384(16) 0.0090(13) 0.0134(13) 0.0140(12)
C152 0.0392(16) 0.0372(16) 0.0432(17) 0.0120(13) 0.0245(14) 0.0096(13)
C97 0.0224(13) 0.0493(18) 0.0372(16) -0.0028(14) 0.0071(12) 0.0032(12)
C184 0.0321(15) 0.0355(15) 0.0363(16) -0.0052(12) 0.0099(13) 0.0103(12)
C83 0.0507(19) 0.0291(14) 0.0465(17) -0.0138(13) 0.0311(16) -0.0155(13)
C82 0.0265(14) 0.056(2) 0.0392(17) -0.0225(15) 0.0082(13) -0.0059(13)
C65 0.0288(14) 0.0319(15) 0.0481(18) 0.0104(13) 0.0140(13) 0.0028(12)
C99 0.0302(15) 0.0534(19) 0.0306(15) -0.0068(13) 0.0118(13) -0.0047(13)
C86 0.058(2) 0.0430(18) 0.0307(15) 0.0083(13) 0.0240(15) 0.0129(15)
C49 0.0429(17) 0.0363(16) 0.0433(17) -0.0046(13) 0.0263(15) -0.0020(13)
C188 0.038(3) 0.020(3) 0.043(3) 0.003(2) 0.011(3) -0.002(2)
C71 0.0396(17) 0.0402(17) 0.0382(16) 0.0095(13) 0.0143(14) 0.0035(13)
C175 0.031(3) 0.033(3) 0.029(3) 0.007(2) 0.012(3) 0.002(2)
C157 0.0391(17) 0.056(2) 0.0394(17) -0.0120(15) 0.0221(15) 0.0000(15)
C101 0.0341(15) 0.0382(16) 0.0485(18) -0.0059(14) 0.0222(15) -0.0073(13)
C88 0.0304(15) 0.061(2) 0.0368(16) 0.0000(15) 0.0148(13) 0.0093(14)
C13 0.0298(14) 0.0433(17) 0.0393(16) 0.0023(13) 0.0127(13) -0.0054(13)
C159 0.0297(15) 0.0471(18) 0.0454(18) 0.0056(14) 0.0167(14) 0.0014(13)
C81 0.056(2) 0.051(2) 0.0443(18) 0.0250(16) 0.0291(17) 0.0279(17)
C85 0.060(2) 0.0330(15) 0.0396(17) 0.0114(13) 0.0276(16) 0.0183(15)
C129 0.0344(16) 0.060(2) 0.0399(17) 0.0148(15) 0.0207(14) 0.0174(15)
C104 0.048(2) 0.064(2) 0.058(2) -0.0125(19) 0.0259(19) -0.0237(19)
C191 0.057(2) 0.0331(16) 0.055(2) 0.0033(15) 0.0281(18) -0.0046(15)
C139 0.0472(18) 0.0405(17) 0.0382(16) 0.0002(13) 0.0226(15) 0.0022(14)
C56 0.0493(19) 0.0437(18) 0.0407(17) 0.0015(14) 0.0257(16) 0.0023(15)
C76 0.0433(17) 0.0447(18) 0.0359(16) -0.0040(13) 0.0187(14) -0.0036(14)
C201 0.054(6) 0.053(6) 0.024(4) -0.007(3) 0.013(4) 0.012(5)
C89 0.0273(14) 0.069(2) 0.0298(15) -0.0058(15) 0.0079(13) 0.0021(15)
C200 0.0421(18) 0.052(2) 0.0360(17) -0.0036(15) 0.0128(15) 0.0047(15)
C135 0.0476(19) 0.0443(18) 0.0443(18) 0.0050(15) 0.0262(16) 0.0068(15)
C91 0.051(2) 0.0436(18) 0.0399(17) -0.0070(14) 0.0226(16) 0.0054(15)
C198 0.066(3) 0.066(3) 0.049(2) 0.0269(19) 0.029(2) 0.044(2)
C158 0.0414(18) 0.052(2) 0.0410(17) -0.0069(15) 0.0201(15) -0.0046(15)
C35 0.055(2) 0.0411(18) 0.0431(18) 0.0007(14) 0.0237(17) 0.0086(15)
C72 0.0379(16) 0.0476(19) 0.0338(16) 0.0010(14) 0.0109(14) 0.0038(14)
C156 0.0470(19) 0.058(2) 0.0357(17) -0.0046(15) 0.0218(15) -0.0116(16)
C57 0.063(2) 0.0457(19) 0.049(2) 0.0095(16) 0.0355(19) -0.0002(17)
C75 0.031(3) 0.029(2) 0.027(3) -0.004(2) 0.011(3) -0.004(2)
C74 0.0339(16) 0.0431(18) 0.052(2) -0.0061(16) 0.0063(15) 0.0070(14)
C32 0.0354(17) 0.054(2) 0.052(2) -0.0055(17) 0.0141(16) 0.0025(15)
C140 0.053(2) 0.053(2) 0.0392(18) 0.0086(15) 0.0239(16) 0.0025(16)
C119 0.0265(16) 0.076(3) 0.068(3) 0.005(2) 0.0155(17) -0.0018(17)
C73 0.0352(17) 0.0443(19) 0.065(2) -0.0113(17) 0.0198(17) 0.0047(14)
C202 0.061(5) 0.028(3) 0.052(5) 0.002(3) 0.034(5) 0.011(3)
C204 0.041(4) 0.040(3) 0.037(3) 0.000(2) 0.009(3) 0.003(3)
C14 0.0403(18) 0.049(2) 0.0408(18) -0.0038(15) 0.0120(15) -0.0114(15)
C162 0.058(2) 0.046(2) 0.053(2) 0.0025(16) 0.0292(19) -0.0051(17)
C18 0.053(2) 0.059(2) 0.055(2) -0.0120(18) 0.0329(19) -0.0048(18)
C31 0.0390(17) 0.053(2) 0.0428(18) -0.0075(16) 0.0142(15) -0.0028(15)
C115 0.048(2) 0.082(3) 0.048(2) 0.012(2) 0.0207(18) 0.006(2)
C141 0.048(2) 0.0440(19) 0.053(2) 0.0118(16) 0.0223(17) 0.0013(15)
C51 0.0421(19) 0.052(2) 0.070(3) -0.0138(19) 0.0333(19) -0.0113(16)
C93 0.056(2) 0.054(2) 0.060(2) -0.0027(18) 0.026(2) 0.0190(19)
C37 0.072(3) 0.074(3) 0.078(3) -0.003(2) 0.049(3) 0.011(2)
C58 0.070(3) 0.054(2) 0.049(2) 0.0128(17) 0.031(2) 0.016(2)
C36 0.065(3) 0.054(2) 0.071(3) 0.000(2) 0.042(2) 0.011(2)
C78 0.052(2) 0.078(3) 0.045(2) -0.006(2) 0.0168(18) 0.019(2)
C136 0.066(3) 0.051(2) 0.058(2) 0.0143(18) 0.039(2) 0.0144(19)
C160 0.0410(18) 0.0427(19) 0.059(2) -0.0027(16) 0.0200(17) 0.0041(15)
C194 0.056(2) 0.057(2) 0.067(3) 0.008(2) 0.033(2) -0.0083(19)
C161 0.049(2) 0.047(2) 0.054(2) -0.0033(17) 0.0208(18) -0.0027(16)
C34 0.044(2) 0.108(4) 0.053(2) -0.007(2) 0.0254(19) -0.005(2)
C179 0.050(2) 0.079(3) 0.055(2) 0.029(2) 0.0198(19) -0.003(2)
C92 0.095(4) 0.046(2) 0.103(4) -0.015(2) 0.080(3) -0.016(2)
C33 0.046(2) 0.068(3) 0.072(3) -0.020(2) 0.033(2) -0.0057(19)
C102 0.050(2) 0.105(4) 0.053(2) 0.012(2) 0.025(2) -0.019(2)
C206 0.080(10) 0.051(6) 0.061(6) 0.003(4) 0.042(6) -0.001(6)
C178 0.068(3) 0.114(5) 0.069(3) 0.012(3) 0.044(3) -0.018(3)
C180 0.056(2) 0.080(3) 0.060(3) 0.024(2) 0.029(2) -0.008(2)
C142 0.044(2) 0.058(2) 0.072(3) 0.029(2) 0.004(2) -0.0036(18)
C103 0.093(4) 0.047(2) 0.115(4) -0.010(2) 0.081(4) -0.006(2)
C196 0.087(4) 0.075(3) 0.079(3) -0.006(3) 0.047(3) 0.013(3)
C197 0.134(6) 0.068(3) 0.112(5) 0.020(3) 0.088(5) -0.009(3)
C208 0.151(11) 0.072(6) 0.086(7) 0.011(5) 0.091(8) 0.019(6)
C181 0.081(3) 0.093(4) 0.064(3) 0.006(3) 0.045(3) -0.017(3)
C116 0.050(2) 0.138(5) 0.061(3) 0.023(3) 0.030(2) 0.005(3)
C77 0.040(2) 0.032(2) 0.032(2) -0.0084(17) 0.0157(19) -0.0069(18)
C137 0.081(3) 0.056(2) 0.077(3) 0.016(2) 0.049(3) 0.016(2)
C186 0.026(2) 0.040(3) 0.039(3) 0.014(2) 0.0051(19) 0.0045(19)
C120 0.045(2) 0.129(5) 0.079(3) 0.014(3) 0.030(2) -0.017(3)
C195 0.058(3) 0.131(6) 0.092(4) 0.014(4) 0.030(3) -0.011(3)
C138 0.105(5) 0.104(5) 0.101(5) -0.031(4) 0.055(4) -0.013(4)
C203 0.043(3) 0.036(3) 0.046(4) -0.005(3) 0.019(3) -0.003(3)
C185 0.032(2) 0.037(2) 0.041(3) -0.010(2) 0.009(2) -0.007(2)
C117 0.083(4) 0.140(6) 0.067(3) 0.013(4) 0.047(3) 0.019(4)
C189 0.035(2) 0.040(3) 0.042(3) -0.002(2) 0.007(2) -0.010(2)
C187 0.043(3) 0.0211(19) 0.044(3) 0.0081(18) 0.013(2) 0.0036(18)
C176 0.041(3) 0.042(3) 0.047(4) 0.002(3) 0.025(3) 0.001(3)
C190 0.028(2) 0.051(3) 0.050(3) 0.002(2) 0.008(2) -0.008(2)
C192 0.041(3) 0.057(4) 0.035(3) 0.005(2) 0.009(2) 0.002(2)
C52 0.055(3) 0.072(3) 0.167(7) -0.006(4) 0.063(4) 0.000(2)
C193 0.034(2) 0.050(3) 0.042(3) 0.008(2) 0.008(2) 0.010(2)
C121 0.062(3) 0.096(4) 0.111(5) 0.011(4) 0.047(3) -0.013(3)
C205 0.084(5) 0.045(3) 0.065(4) 0.011(3) 0.053(4) 0.018(3)
C177 0.054(3) 0.071(4) 0.040(3) 0.007(3) 0.028(3) -0.004(3)
C207 0.067(5) 0.088(6) 0.101(6) 0.039(5) 0.055(5) 0.017(4)
C38 0.096(4) 0.105(5) 0.107(5) 0.004(4) 0.075(4) 0.015(4)
C53 0.048(3) 0.086(4) 0.128(5) -0.007(4) 0.037(3) 0.010(3)
C118 0.105(5) 0.192(8) 0.076(4) 0.015(5) 0.062(4) 0.040(5)
C182 0.125(6) 0.155(7) 0.068(4) -0.019(4) 0.056(4) -0.040(5)
C122 0.085(4) 0.087(4) 0.203(9) -0.022(5) 0.084(5) -0.025(4)
C211 0.027(4) 0.027(4) 0.028(4) 0.005(3) 0.003(4) 0.006(3)
C210 0.029(5) 0.044(7) 0.028(5) -0.003(4) 0.008(4) -0.004(4)
C209 0.031(4) 0.016(4) 0.037(5) -0.005(3) 0.013(4) 0.001(3)
C216 0.030(4) 0.037(5) 0.033(5) -0.008(4) 0.008(4) -0.011(4)
C215 0.043(5) 0.033(5) 0.046(6) -0.001(4) 0.022(5) -0.002(4)
C212 0.030(5) 0.016(4) 0.032(6) 0.005(4) 0.010(4) -0.005(4)
C214 0.071(9) 0.054(8) 0.097(11) -0.031(8) 0.057(9) -0.039(7)
C213 0.078(10) 0.036(7) 0.085(10) -0.025(7) 0.056(9) -0.029(7)
C54 0.109(6) 0.119(6) 0.229(11) 0.038(7) 0.119(7) 0.053(5)
C218 0.050(8) 0.033(6) 0.058(9) -0.006(6) 0.038(8) 0.000(5)
C221 0.067(8) 0.045(6) 0.056(7) 0.007(5) 0.043(7) 0.013(5)
C222 0.129(15) 0.053(7) 0.074(9) 0.013(6) 0.074(10) 0.016(8)
C220 0.022(5) 0.038(6) 0.043(7) -0.027(5) 0.011(5) -0.008(5)
C219 0.052(8) 0.027(6) 0.067(11) -0.011(7) 0.041(9) -0.008(6)
C217 0.041(7) 0.046(9) 0.025(7) -0.009(5) 0.011(6) 0.008(6)
C224 0.084(13) 0.082(14) 0.122(19) 0.020(12) 0.086(14) 0.010(9)
C76C 0.039(6) 0.041(5) 0.036(6) 0.000(5) 0.018(5) 0.001(4)
C77C 0.041(6) 0.033(5) 0.045(6) 0.005(4) 0.025(5) 0.003(4)
C75C 0.031(6) 0.039(6) 0.024(6) 0.008(5) 0.007(5) 0.002(4)
O11B 0.051(6) 0.016(4) 0.026(4) -0.003(3) 0.015(5) 0.002(4)
C77B 0.044(6) 0.023(4) 0.032(5) -0.007(4) 0.006(4) -0.002(4)
C75B 0.038(7) 0.024(5) 0.015(6) -0.002(4) -0.002(5) 0.000(5)
C223 0.09(2) 0.031(7) 0.11(3) -0.001(14) 0.08(2) -0.002(12)
P3 0.0480(15) 0.0409(14) 0.0453(14) 0.0000(9) 0.0201(10) 0.0012(9)
P4 0.0385(10) 0.0298(9) 0.0367(9) 0.0006(7) 0.0134(7) 0.0014(7)

loop_
_atom_type_symbol
_atom_type_description
_atom_type_scat_dispersion_real
_atom_type_scat_dispersion_imag
_atom_type_scat_source
C C 0.0181 0.0091 'International Tables Vol C Tables 4.2.6.8 and 6.1.1.4'
H H 0.0000 0.0000 'International Tables Vol C Tables 4.2.6.8 and 6.1.1.4'
F F 0.0727 0.0534 'International Tables Vol C Tables 4.2.6.8 and 6.1.1.4'
N N 0.0311 0.0180 'International Tables Vol C Tables 4.2.6.8 and 6.1.1.4'
O O 0.0492 0.0322 'International Tables Vol C Tables 4.2.6.8 and 6.1.1.4'
P P 0.2955 0.4335 'International Tables Vol C Tables 4.2.6.8 and 6.1.1.4'

loop_
_geom_angle_atom_site_label_1
_geom_angle_atom_site_label_2
_geom_angle_atom_site_label_3
_geom_angle
F1 P1 F6 89.94(14)
F1 P1 F2 179.59(17)
F1 P1 F5 90.90(16)
F1 P1 F3 90.71(17)
F6 P1 F2 89.80(13)
F6 P1 F5 178.49(16)
F6 P1 F3 89.88(14)
F2 P1 F3 89.60(15)
F5 P1 F2 89.37(15)
F5 P1 F3 88.86(16)
F4 P1 F1 89.89(17)
F4 P1 F6 89.51(15)
F4 P1 F2 89.79(15)
F4 P1 F5 91.75(17)
F4 P1 F3 179.14(18)
F7 P2 F11 73.2(3)
F8 P2 F7 85.9(4)
F8 P2 F11 111.4(4)
F9 P2 F7 158.9(5)
F9 P2 F8 90.1(4)
F9 P2 F10 92.2(4)
F9 P2 F12 108.9(4)
F9 P2 F11 89.1(4)
F10 P2 F7 95.0(3)
F10 P2 F8 170.7(5)
F10 P2 F12 94.6(4)
F10 P2 F11 77.6(3)
F12 P2 F7 90.3(3)
F12 P2 F8 76.1(4)
F12 P2 F11 160.8(4)
P3 P2 F7 123.6(6)
P3 P2 F8 111.6(6)
P3 P2 F9 77.0(6)
P3 P2 F10 60.3(5)
P3 P2 F12 48.3(5)
P3 P2 F11 134.6(6)
P4 P2 F7 54.2(4)
P4 P2 F8 72.8(5)
P4 P2 F9 104.9(5)
P4 P2 F10 115.1(5)
P4 P2 F12 133.5(6)
P4 P2 F11 41.8(4)
P4 P2 P3 175.3(8)
C124 O24 C123 110.5(2)
C60 O9 C59 113.8(2)
C144 O21 C143 114.1(2)
C5 O2 C15 111.4(2)
C150 O20 C155 112.4(2)
C19 O3 C20 111.6(2)
C80 O12 C79 111.0(2)
C184 O15 C183 113.1(2)
C40 O6 C39 113.4(2)
C164 O18 C163 112.6(2)
C6 O1 C11 113.4(2)
C45 O8 C55 114.1(2)
C149 O19 C159 113.2(2)
C66 O10 C71 115.5(2)
C170 O17 C75C 117.3(5)
C175 O17 C170 117.7(3)
C46 O7 C51 115.5(3)
C29 O5 C35 119.6(3)
C173 O16 C179 118.7(3)
C130 O22 C135 119.5(3)
C110 O14 C115 112.0(3)
C109 O13 C119 116.6(3)
C133 O23 C139 119.5(3)
C26 O4 C31 119.9(3)
C94 N1 C83 105.5(2)
C82 N1 C94 110.3(2)
C82 N1 C83 110.8(2)
C82 N1 C81 108.8(3)
C81 N1 C94 111.4(2)
C81 N1 C83 110.1(3)
C69 O11 C75 116.3(5)
C198 N2 C187 106.9(3)
C198 N2 C209 115.5(4)
C186 N2 C198 113.6(3)
C186 N2 C187 106.2(3)
C185 N2 C198 108.6(3)
C185 N2 C186 111.7(4)
C185 N2 C187 109.8(3)
C211 N2 C198 104.8(4)
C211 N2 C209 107.2(5)
C210 N2 C198 101.0(5)
C210 N2 C211 120.4(6)
C210 N2 C209 108.3(6)
C43 C42 C41 119.6(3)
C43 C42 C47 118.3(3)
C47 C42 C41 122.0(3)
C2 C3 C4 119.5(3)
C10 C3 C2 118.2(3)
C10 C3 C4 122.2(3)
C3 C2 C1 119.3(3)
C7 C2 C3 119.2(3)
C7 C2 C1 121.5(3)
C43 C44 C59 120.0(2)
C45 C44 C43 119.0(2)
C45 C44 C59 120.9(3)
C147 C146 C145 119.7(3)
C151 C146 C145 121.5(3)
C151 C146 C147 118.8(3)
O20 C150 C149 117.7(2)
C145 C150 O20 121.1(2)
C145 C150 C149 121.2(3)
O1 C6 C5 117.9(2)
C1 C6 O1 121.3(3)
C1 C6 C5 120.7(3)
C42 C43 C44 119.8(3)
C50 C43 C42 119.1(3)
C50 C43 C44 121.0(3)
O2 C5 C6 117.8(2)
C4 C5 O2 121.1(2)
C4 C5 C6 121.1(3)
C3 C4 C19 120.4(3)
C5 C4 C3 119.6(3)
C5 C4 C19 119.8(3)
O19 C149 C150 117.7(3)
C148 C149 O19 121.1(2)
C148 C149 C150 121.1(3)
C126 C127 C134 120.5(3)
C128 C127 C126 117.5(3)
C128 C127 C134 122.0(3)
C62 C61 C60 120.1(3)
C66 C61 C62 118.6(3)
C66 C61 C60 121.2(3)
C30 C23 C22 120.4(3)
C30 C23 C24 122.5(3)
C24 C23 C22 117.1(3)
O17 C170 C165 118.3(3)
O17 C170 C169 122.1(3)
C165 C170 C169 119.6(3)
C21 C22 C23 120.3(3)
C21 C22 C27 122.7(3)
C27 C22 C23 117.0(3)
C146 C145 C144 120.2(2)
C150 C145 C146 119.0(2)
C150 C145 C144 120.6(3)
O8 C45 C46 117.5(3)
C44 C45 O8 121.3(3)
C44 C45 C46 121.3(3)
C127 C126 C125 120.3(3)
C131 C126 C127 117.7(3)
C131 C126 C125 122.0(2)
C63 C62 C61 120.2(3)
C67 C62 C61 121.6(3)
C67 C62 C63 118.2(3)
C2 C1 C80 120.1(3)
C6 C1 C2 119.5(3)
C6 C1 C80 120.4(3)
C149 C148 C147 119.1(3)
C149 C148 C163 120.2(3)
C147 C148 C163 120.5(3)
C106 C107 C108 119.1(3)
C114 C107 C106 119.2(3)
C114 C107 C108 121.7(3)
C148 C147 C146 119.8(3)
C154 C147 C146 118.5(3)
C154 C147 C148 121.7(3)
C23 C30 C39 120.4(3)
C29 C30 C23 119.9(3)
C29 C30 C39 119.4(3)
C126 C131 H131 119.2
C132 C131 C126 121.6(3)
C132 C131 H131 119.2
C127 C134 C143 120.5(3)
C133 C134 C127 119.4(3)
C133 C134 C143 120.0(3)
C168 C167 C166 116.6(3)
C174 C167 C168 122.3(3)
C174 C167 C166 121.1(3)
O21 C144 C145 105.7(2)
O21 C144 H14A 110.6
O21 C144 H14B 110.6
C145 C144 H14A 110.6
C145 C144 H14B 110.6
H14A C144 H14B 108.7
C70 C63 C62 119.7(3)
C64 C63 C62 118.3(3)
C64 C63 C70 122.0(3)
C2 C7 H7 119.6
C8 C7 C2 120.8(3)
C8 C7 H7 119.6
O9 C60 C61 106.0(2)
O9 C60 H60A 110.5
O9 C60 H60B 110.5
C61 C60 H60A 110.5
C61 C60 H60B 110.5
H60A C60 H60B 108.7
C167 C168 H168 118.8
C169 C168 C167 122.4(3)
C169 C168 H168 118.8
C96 C95 C94 122.5(3)
C100 C95 C96 117.9(3)
C100 C95 C94 119.4(3)
C170 C165 C166 120.2(3)
C170 C165 C164 120.0(3)
C166 C165 C164 119.7(3)
C43 C50 H50 119.6
C49 C50 C43 120.7(3)
C49 C50 H50 119.6
C165 C166 C167 120.7(3)
C165 C166 C171 123.0(3)
C171 C166 C167 116.3(3)
C106 C111 H111 119.2
C112 C111 H111 119.2
C112 C111 C106 121.6(3)
C111 C106 C107 117.7(3)
C111 C106 C105 122.6(3)
C105 C106 C107 119.7(3)
C3 C10 H10 119.3
C9 C10 C3 121.4(3)
C9 C10 H10 119.3
C42 C41 C40 120.1(3)
C46 C41 C42 119.5(3)
C46 C41 C40 120.2(3)
O4 C26 C21 117.5(3)
O4 C26 C25 122.5(3)
C21 C26 C25 119.9(3)
O24 C123 H12A 110.2
O24 C123 H12B 110.2
O24 C123 C108 107.4(2)
H12A C123 H12B 108.5
C108 C123 H12A 110.2
C108 C123 H12B 110.2
C170 C169 H169 119.8
C168 C169 C170 120.4(3)
C168 C169 H169 119.8
O18 C163 C148 106.8(2)
O18 C163 H16A 110.4
O18 C163 H16B 110.4
C148 C163 H16A 110.4
C148 C163 H16B 110.4
H16A C163 H16B 108.6
C106 C105 C184 121.5(3)
C110 C105 C106 119.6(3)
C110 C105 C184 118.5(3)
C167 C174 C183 118.6(3)
C173 C174 C167 119.8(3)
C173 C174 C183 121.5(3)
C147 C154 H154 119.4
C153 C154 C147 121.1(3)
C153 C154 H154 119.4
O23 C133 C134 116.2(3)
O23 C133 C132 123.0(3)
C134 C133 C132 120.7(3)
O21 C143 C134 106.1(2)
O21 C143 H14C 110.5
O21 C143 H14D 110.5
C134 C143 H14C 110.5
C134 C143 H14D 110.5
H14C C143 H14D 108.7
C126 C125 C124 119.6(3)
C130 C125 C126 119.4(3)
C130 C125 C124 120.8(3)
C22 C21 C20 119.9(3)
C26 C21 C22 120.1(3)
C26 C21 C20 120.0(3)
C146 C151 H151 119.7
C152 C151 C146 120.5(3)
C152 C151 H151 119.7
O10 C66 C65 118.6(3)
C61 C66 O10 119.7(3)
C61 C66 C65 121.7(3)
C62 C67 H67 119.3
C68 C67 C62 121.4(3)
C68 C67 H67 119.3
O24 C124 C125 107.0(2)
O24 C124 H12C 110.3
O24 C124 H12D 110.3
C125 C124 H12C 110.3
C125 C124 H12D 110.3
H12C C124 H12D 108.6
O9 C59 C44 105.7(2)
O9 C59 H59A 110.6
O9 C59 H59B 110.6
C44 C59 H59A 110.6
C44 C59 H59B 110.6
H59A C59 H59B 108.7
C23 C24 H24 118.9
C25 C24 C23 122.2(3)
C25 C24 H24 118.9
O3 C19 C4 107.0(2)
O3 C19 H19A 110.3
O3 C19 H19B 110.3
C4 C19 H19A 110.3
C4 C19 H19B 110.3
H19A C19 H19B 108.6
C42 C47 H47 119.6
C48 C47 C42 120.9(3)
C48 C47 H47 119.6
C131 C132 C133 120.0(3)
C131 C132 H132 120.0
C133 C132 H132 120.0
O12 C80 C1 105.6(2)
O12 C80 H80A 110.6
O12 C80 H80B 110.6
C1 C80 H80A 110.6
C1 C80 H80B 110.6
H80A C80 H80B 108.7
C10 C9 H9 120.0
C10 C9 C8 119.9(3)
C8 C9 H9 120.0
C107 C114 H114 119.4
C113 C114 C107 121.2(3)
C113 C114 H114 119.4
O5 C29 C30 116.6(3)
O5 C29 C28 123.4(3)
C30 C29 C28 120.0(3)
C86 C87 C90 120.7(3)
C86 C87 C88 116.8(3)
C88 C87 C90 122.4(3)
C97 C98 C101 121.9(3)
C99 C98 C97 116.3(3)
C99 C98 C101 121.7(3)
C85 C84 C83 120.2(3)
C85 C84 C89 117.6(3)
C89 C84 C83 122.0(3)
O20 C155 H15A 110.2
O20 C155 H15B 110.2
O20 C155 C156 107.7(3)
H15A C155 H15B 108.5
C156 C155 H15A 110.2
C156 C155 H15B 110.2
O7 C46 C45 118.4(3)
C41 C46 O7 120.7(3)
C41 C46 C45 120.7(3)
O11 C69 C70 112.0(4)
O11 C69 C68 126.7(4)
C70 C69 C68 121.3(3)
C70 C69 O11B 127.6(6)
C68 C69 O11B 109.4(6)
C111 C112 H112 119.9
C111 C112 C113 120.2(3)
C113 C112 H112 119.9
C107 C108 C123 120.3(3)
C109 C108 C107 119.8(3)
C109 C108 C123 119.9(3)
C95 C96 H96 119.7
C95 C96 C97 120.5(3)
C97 C96 H96 119.7
O15 C183 C174 107.5(2)
O15 C183 H18A 110.2
O15 C183 H18B 110.2
C174 C183 H18A 110.2
C174 C183 H18B 110.2
H18A C183 H18B 108.5
O6 C39 C30 105.6(2)
O6 C39 H39A 110.6
O6 C39 H39B 110.6
C30 C39 H39A 110.6
C30 C39 H39B 110.6
H39A C39 H39B 108.8
C22 C27 H27 118.9
C28 C27 C22 122.2(3)
C28 C27 H27 118.9
O12 C79 H79A 110.7
O12 C79 H79B 110.7
O12 C79 C70 105.4(2)
H79A C79 H79B 108.8
C70 C79 H79A 110.7
C70 C79 H79B 110.7
C166 C171 H171 118.8
C172 C171 C166 122.3(3)
C172 C171 H171 118.8
O16 C173 C174 118.1(3)
O16 C173 C172 122.1(3)
C174 C173 C172 119.9(3)
C154 C153 H153 119.7
C154 C153 C152 120.6(3)
C152 C153 H153 119.7
O13 C109 C110 118.9(3)
C108 C109 O13 119.4(3)
C108 C109 C110 121.3(3)
C47 C48 H48 119.7
C47 C48 C49 120.7(3)
C49 C48 H48 119.7
H12L C12 H12M 107.7
C11 C12 H12L 108.9
C11 C12 H12M 108.9
C11 C12 C13 113.3(3)
C13 C12 H12L 108.9
C13 C12 H12M 108.9
O18 C164 C165 106.2(2)
O18 C164 H16C 110.5
O18 C164 H16D 110.5
C165 C164 H16C 110.5
C165 C164 H16D 110.5
H16C C164 H16D 108.7
C200 C199 C198 119.6(4)
C200 C199 C220 103.6(7)
C204 C199 C200 125.3(4)
C204 C199 C198 113.9(4)
C220 C199 C198 136.6(7)
C29 C28 H28 119.8
C27 C28 C29 120.4(3)
C27 C28 H28 119.8
C7 C8 C9 120.4(3)
C7 C8 H8 119.8
C9 C8 H8 119.8
N1 C94 H94A 108.3
N1 C94 H94B 108.3
C95 C94 N1 116.0(2)
C95 C94 H94A 108.3
C95 C94 H94B 108.3
H94A C94 H94B 107.4
O1 C11 C12 112.0(2)
O1 C11 H11L 109.2
O1 C11 H11M 109.2
C12 C11 H11L 109.2
C12 C11 H11M 109.2
H11L C11 H11M 107.9
O8 C55 H55A 110.2
O8 C55 H55B 110.2
O8 C55 C56 107.7(3)
H55A C55 H55B 108.5
C56 C55 H55A 110.2
C56 C55 H55B 110.2
C26 C25 H25 119.8
C24 C25 C26 120.3(3)
C24 C25 H25 119.8
O3 C20 C21 106.9(2)
O3 C20 H20A 110.3
O3 C20 H20B 110.3
C21 C20 H20A 110.3
C21 C20 H20B 110.3
H20A C20 H20B 108.6
O22 C130 C129 122.4(3)
C125 C130 O22 117.0(3)
C125 C130 C129 120.6(3)
C114 C113 C112 120.1(3)
C114 C113 H113 120.0
C112 C113 H113 120.0
O2 C15 H15L 109.9
O2 C15 H15M 109.9
O2 C15 C16 108.9(2)
H15L C15 H15M 108.3
C16 C15 H15L 109.9
C16 C15 H15M 109.9
O6 C40 C41 107.3(2)
O6 C40 H40A 110.2
O6 C40 H40B 110.2
C41 C40 H40A 110.2
C41 C40 H40B 110.2
H40A C40 H40B 108.5
C87 C90 C93 112.5(3)
C91 C90 C87 110.3(3)
C91 C90 C93 107.8(3)
C92 C90 C87 108.5(3)
C92 C90 C91 110.2(3)
C92 C90 C93 107.5(4)
O14 C110 C105 120.0(3)
O14 C110 C109 119.4(3)
C105 C110 C109 120.6(3)
C63 C70 C79 121.3(3)
C69 C70 C63 119.5(3)
C69 C70 C79 118.9(3)
C95 C100 H100 119.5
C99 C100 C95 121.1(3)
C99 C100 H100 119.5
C63 C64 H64 119.4
C65 C64 C63 121.2(3)
C65 C64 H64 119.4
C171 C172 C173 120.4(3)
C171 C172 H172 119.8
C173 C172 H172 119.8
H17O C17 H17P 107.7
C16 C17 H17O 108.8
C16 C17 H17P 108.8
C16 C17 C18 113.9(3)
C18 C17 H17O 108.8
C18 C17 H17P 108.8
C67 C68 C69 119.9(3)
C67 C68 H68 120.1
C69 C68 H68 120.1
C15 C16 C17 113.9(3)
C15 C16 H16L 108.8
C15 C16 H16M 108.8
C17 C16 H16L 108.8
C17 C16 H16M 108.8
H16L C16 H16M 107.7
C127 C128 H128 119.0
C129 C128 C127 122.0(3)
C129 C128 H128 119.0
C151 C152 C153 120.4(3)
C151 C152 H152 119.8
C153 C152 H152 119.8
C98 C97 H97 119.0
C96 C97 C98 122.1(3)
C96 C97 H97 119.0
O15 C184 C105 106.2(2)
O15 C184 H18C 110.5
O15 C184 H18D 110.5
C105 C184 H18C 110.5
C105 C184 H18D 110.5
H18C C184 H18D 108.7
N1 C83 H83A 108.5
N1 C83 H83B 108.5
C84 C83 N1 115.2(2)
C84 C83 H83A 108.5
C84 C83 H83B 108.5
H83A C83 H83B 107.5
N1 C82 H82A 109.5
N1 C82 H82B 109.5
N1 C82 H82C 109.5
H82A C82 H82B 109.5
H82A C82 H82C 109.5
H82B C82 H82C 109.5
C66 C65 H65 120.0
C64 C65 C66 120.0(3)
C64 C65 H65 120.0
C98 C99 H99 118.9
C100 C99 C98 122.1(3)
C100 C99 H99 118.9
C87 C86 H86 119.1
C85 C86 C87 121.8(3)
C85 C86 H86 119.1
C50 C49 C48 120.2(3)
C50 C49 H49 119.9
C48 C49 H49 119.9
C189 C188 C187 121.9(6)
C193 C188 C189 117.9(5)
C193 C188 C187 120.0(6)
O10 C71 H71A 110.2
O10 C71 H71B 110.2
O10 C71 C72 107.3(3)
H71A C71 H71B 108.5
C72 C71 H71A 110.3
C72 C71 H71B 110.2
O17 C175 H17A 110.1
O17 C175 H17B 110.1
O17 C175 C176 108.0(4)
H17A C175 H17B 108.4
C176 C175 H17A 110.1
C176 C175 H17B 110.1
H15C C157 H15D 107.6
C158 C157 H15C 108.7
C158 C157 H15D 108.7
C156 C157 H15C 108.7
C156 C157 H15D 108.7
C156 C157 C158 114.1(3)
C98 C101 C102 111.7(3)
C104 C101 C98 112.0(3)
C104 C101 C102 106.6(3)
C104 C101 C103 110.2(4)
C103 C101 C98 109.3(3)
C103 C101 C102 106.8(4)
C87 C88 H88 119.2
C89 C88 C87 121.5(3)
C89 C88 H88 119.2
C12 C13 H13L 109.2
C12 C13 H13M 109.2
H13L C13 H13M 107.9
C14 C13 C12 112.2(3)
C14 C13 H13L 109.2
C14 C13 H13M 109.2
O19 C159 H15E 109.5
O19 C159 H15F 109.5
O19 C159 C160 110.7(3)
H15E C159 H15F 108.1
C160 C159 H15E 109.5
C160 C159 H15F 109.5
N1 C81 H81A 109.5
N1 C81 H81B 109.5
N1 C81 H81C 109.5
H81A C81 H81B 109.5
H81A C81 H81C 109.5
H81B C81 H81C 109.5
C84 C85 H85 119.4
C86 C85 C84 121.2(3)
C86 C85 H85 119.4
C130 C129 H129 119.9
C128 C129 C130 120.1(3)
C128 C129 H129 119.9
C101 C104 H10A 109.5
C101 C104 H10B 109.5
C101 C104 H10C 109.5
H10A C104 H10B 109.5
H10A C104 H10C 109.5
H10B C104 H10C 109.5
C190 C191 C194 118.3(4)
C192 C191 C194 122.8(4)
C192 C191 C190 118.8(5)
C215 C191 C194 116.7(5)
C214 C191 C194 132.2(6)
C214 C191 C215 108.3(7)
O23 C139 H13A 110.5
O23 C139 H13B 110.5
O23 C139 C140 106.1(3)
H13A C139 H13B 108.7
C140 C139 H13A 110.5
C140 C139 H13B 110.5
C55 C56 H56A 108.7
C55 C56 H56B 108.7
C55 C56 C57 114.3(3)
H56A C56 H56B 107.6
C57 C56 H56A 108.7
C57 C56 H56B 108.7
H76C C76 H76D 108.2
H76E C76 H76F 106.6
C75 C76 H76C 109.7
C75 C76 H76D 109.7
C77 C76 H76C 109.7
C77 C76 H76D 109.7
C77 C76 C75 109.9(3)
C77B C76 H76E 106.6
C77B C76 H76F 106.6
C75B C76 H76E 106.6
C75B C76 H76F 106.6
C75B C76 C77B 122.9(8)
C200 C201 H201 118.4
C202 C201 H201 118.4
C202 C201 C200 123.1(7)
C84 C89 C88 121.0(3)
C84 C89 H89 119.5
C88 C89 H89 119.5
C199 C200 C201 114.3(5)
C199 C200 H200 122.9
C199 C200 H20C 111.4
C201 C200 H200 122.9
C217 C200 C199 137.2(8)
C217 C200 H20C 111.4
O22 C135 H13C 110.1
O22 C135 H13D 110.1
O22 C135 C136 107.8(3)
H13C C135 H13D 108.5
C136 C135 H13C 110.1
C136 C135 H13D 110.1
C90 C91 H91A 109.5
C90 C91 H91B 109.5
C90 C91 H91C 109.5
H91A C91 H91B 109.5
H91A C91 H91C 109.5
H91B C91 H91C 109.5
N2 C198 H19C 108.2
N2 C198 H19D 108.2
C199 C198 N2 116.5(3)
C199 C198 H19C 108.2
C199 C198 H19D 108.2
H19C C198 H19D 107.3
C157 C158 H15G 109.5
C157 C158 H15H 109.5
C157 C158 H15I 109.5
H15G C158 H15H 109.5
H15G C158 H15I 109.5
H15H C158 H15I 109.5
O5 C35 H35A 110.3
O5 C35 H35B 110.3
O5 C35 C36 107.2(3)
H35A C35 H35B 108.5
C36 C35 H35A 110.3
C36 C35 H35B 110.3
C71 C72 H72A 108.7
C71 C72 H72B 108.7
C71 C72 C73 114.1(3)
H72A C72 H72B 107.6
C73 C72 H72A 108.7
C73 C72 H72B 108.7
C155 C156 H15J 108.6
C155 C156 H15K 108.6
C157 C156 C155 114.6(3)
C157 C156 H15J 108.6
C157 C156 H15K 108.6
H15J C156 H15K 107.6
C56 C57 H57A 108.8
C56 C57 H57B 108.8
H57A C57 H57B 107.7
C58 C57 C56 113.7(3)
C58 C57 H57A 108.8
C58 C57 H57B 108.8
O11 C75 C76 106.0(4)
O11 C75 H75C 110.5
O11 C75 H75D 110.5
C76 C75 H75C 110.5
C76 C75 H75D 110.5
H75C C75 H75D 108.7
H74A C74 H74B 109.5
H74A C74 H74C 109.5
H74B C74 H74C 109.5
C73 C74 H74A 109.5
C73 C74 H74B 109.5
C73 C74 H74C 109.5
H32A C32 H32B 107.7
C31 C32 H32A 108.8
C31 C32 H32B 108.8
C31 C32 C33 113.6(3)
C33 C32 H32A 108.8
C33 C32 H32B 108.8
C139 C140 H14E 109.2
C139 C140 H14F 109.2
C139 C140 C141 111.9(3)
H14E C140 H14F 107.9
C141 C140 H14E 109.2
C141 C140 H14F 109.2
O13 C119 H11A 110.0
O13 C119 H11B 110.0
O13 C119 C120 108.5(4)
H11A C119 H11B 108.4
C120 C119 H11A 110.0
C120 C119 H11B 110.0
C72 C73 C74 113.7(3)
C72 C73 H73A 108.8
C72 C73 H73B 108.8
C74 C73 H73A 108.8
C74 C73 H73B 108.8
H73A C73 H73B 107.7
C201 C202 C205 119.5(10)
C203 C202 C201 116.7(6)
C203 C202 C205 123.9(9)
C199 C204 H204 121.2
C199 C204 C203 117.7(6)
C203 C204 H204 121.2
C13 C14 H14L 109.5
C13 C14 H14M 109.5
C13 C14 H14N 109.5
H14L C14 H14M 109.5
H14L C14 H14N 109.5
H14M C14 H14N 109.5
H16E C162 H16F 109.5
H16E C162 H16G 109.5
H16F C162 H16G 109.5
C161 C162 H16E 109.5
C161 C162 H16F 109.5
C161 C162 H16G 109.5
C17 C18 H18L 109.5
C17 C18 H18M 109.5
C17 C18 H18N 109.5
H18L C18 H18M 109.5
H18L C18 H18N 109.5
H18M C18 H18N 109.5
O4 C31 C32 108.1(3)
O4 C31 H31A 110.1
O4 C31 H31B 110.1
C32 C31 H31A 110.1
C32 C31 H31B 110.1
H31A C31 H31B 108.4
O14 C115 H11C 109.8
O14 C115 H11D 109.8
O14 C115 C116 109.2(4)
H11C C115 H11D 108.3
C116 C115 H11C 109.8
C116 C115 H11D 109.8
C140 C141 H14G 108.9
C140 C141 H14H 108.9
H14G C141 H14H 107.7
C142 C141 C140 113.5(4)
C142 C141 H14G 108.9
C142 C141 H14H 108.9
O7 C51 H51A 109.5
O7 C51 H51B 109.5
O7 C51 C52 110.9(4)
H51A C51 H51B 108.0
C52 C51 H51A 109.5
C52 C51 H51B 109.5
C90 C93 H93A 109.5
C90 C93 H93B 109.5
C90 C93 H93C 109.5
H93A C93 H93B 109.5
H93A C93 H93C 109.5
H93B C93 H93C 109.5
H37A C37 H37B 107.9
C36 C37 H37A 109.3
C36 C37 H37B 109.3
C36 C37 C38 111.8(5)
C38 C37 H37A 109.3
C38 C37 H37B 109.3
C57 C58 H58A 109.5
C57 C58 H58B 109.5
C57 C58 H58C 109.5
H58A C58 H58B 109.5
H58A C58 H58C 109.5
H58B C58 H58C 109.5
C35 C36 C37 112.8(4)
C35 C36 H36A 109.0
C35 C36 H36B 109.0
C37 C36 H36A 109.0
C37 C36 H36B 109.0
H36A C36 H36B 107.8
H78A C78 H78B 109.5
H78A C78 H78C 109.5
H78B C78 H78C 109.5
H78D C78 H78E 109.5
H78D C78 H78F 109.5
H78E C78 H78F 109.5
C77 C78 H78A 109.5
C77 C78 H78B 109.5
C77 C78 H78C 109.5
C77B C78 H78D 109.5
C77B C78 H78E 109.5
C77B C78 H78F 109.5
C135 C136 H13E 108.0
C135 C136 H13F 108.0
H13E C136 H13F 107.3
C137 C136 C135 117.1(4)
C137 C136 H13E 108.0
C137 C136 H13F 108.0
C159 C160 H16H 108.8
C159 C160 H16I 108.8
H16H C160 H16I 107.7
C161 C160 C159 113.9(3)
C161 C160 H16H 108.8
C161 C160 H16I 108.8
C191 C194 C196 111.4(4)
C191 C194 C197 107.8(4)
C196 C194 C197 107.1(5)
C195 C194 C191 113.2(4)
C195 C194 C196 106.5(5)
C195 C194 C197 110.7(5)
C162 C161 H16J 109.3
C162 C161 H16K 109.3
C160 C161 C162 111.6(3)
C160 C161 H16J 109.3
C160 C161 H16K 109.3
H16J C161 H16K 108.0
H34A C34 H34B 109.5
H34A C34 H34C 109.5
H34B C34 H34C 109.5
C33 C34 H34A 109.5
C33 C34 H34B 109.5
C33 C34 H34C 109.5
O16 C179 H17C 110.0
O16 C179 H17D 110.0
O16 C179 C180 108.3(4)
H17C C179 H17D 108.4
C180 C179 H17C 110.0
C180 C179 H17D 110.0
C90 C92 H92A 109.5
C90 C92 H92B 109.5
C90 C92 H92C 109.5
H92A C92 H92B 109.5
H92A C92 H92C 109.5
H92B C92 H92C 109.5
C32 C33 H33A 108.9
C32 C33 H33B 108.9
C34 C33 C32 113.4(4)
C34 C33 H33A 108.9
C34 C33 H33B 108.9
H33A C33 H33B 107.7
C101 C102 H10D 109.5
C101 C102 H10E 109.5
C101 C102 H10F 109.5
H10D C102 H10E 109.5
H10D C102 H10F 109.5
H10E C102 H10F 109.5
H20D C206 H20E 109.5
H20D C206 H20F 109.5
H20E C206 H20F 109.5
C205 C206 H20D 109.5
C205 C206 H20E 109.5
C205 C206 H20F 109.5
H17E C178 H17F 109.5
H17E C178 H17G 109.5
H17F C178 H17G 109.5
H17H C178 H17I 109.5
H17H C178 H17J 109.5
H17I C178 H17J 109.5
C177 C178 H17E 109.5
C177 C178 H17F 109.5
C177 C178 H17G 109.5
C77C C178 H17H 109.5
C77C C178 H17I 109.5
C77C C178 H17J 109.5
C179 C180 H18E 108.5
C179 C180 H18F 108.5
C179 C180 C181 115.2(4)
H18E C180 H18F 107.5
C181 C180 H18E 108.5
C181 C180 H18F 108.5
C141 C142 H14I 109.5
C141 C142 H14J 109.5
C141 C142 H14K 109.5
H14I C142 H14J 109.5
H14I C142 H14K 109.5
H14J C142 H14K 109.5
C101 C103 H10G 109.5
C101 C103 H10H 109.5
C101 C103 H10I 109.5
H10G C103 H10H 109.5
H10G C103 H10I 109.5
H10H C103 H10I 109.5
C194 C196 H19E 109.5
C194 C196 H19F 109.5
C194 C196 H19G 109.5
H19E C196 H19F 109.5
H19E C196 H19G 109.5
H19F C196 H19G 109.5
C194 C197 H19H 109.5
C194 C197 H19I 109.5
C194 C197 H19J 109.5
H19H C197 H19I 109.5
H19H C197 H19J 109.5
H19I C197 H19J 109.5
H20G C208 H20H 109.5
H20G C208 H20I 109.5
H20H C208 H20I 109.5
C205 C208 H20G 109.5
C205 C208 H20H 109.5
C205 C208 H20I 109.5
C180 C181 H18G 108.7
C180 C181 H18H 108.7
H18G C181 H18H 107.6
C182 C181 C180 114.1(6)
C182 C181 H18G 108.7
C182 C181 H18H 108.7
C115 C116 H11E 108.4
C115 C116 H11F 108.4
H11E C116 H11F 107.4
C117 C116 C115 115.7(5)
C117 C116 H11E 108.4
C117 C116 H11F 108.4
C76 C77 C78 114.4(4)
C76 C77 H77C 108.7
C76 C77 H77D 108.7
C78 C77 H77C 108.7
C78 C77 H77D 108.7
H77C C77 H77D 107.6
C136 C137 H13G 108.8
C136 C137 H13H 108.8
H13G C137 H13H 107.6
C138 C137 C136 114.0(5)
C138 C137 H13G 108.8
C138 C137 H13H 108.8
N2 C186 H18O 109.5
N2 C186 H18P 109.5
N2 C186 H18Q 109.5
H18O C186 H18P 109.5
H18O C186 H18Q 109.5
H18P C186 H18Q 109.5
C119 C120 H12E 107.9
C119 C120 H12F 107.9
H12E C120 H12F 107.2
C121 C120 C119 117.8(5)
C121 C120 H12E 107.9
C121 C120 H12F 107.9
C194 C195 H19K 109.5
C194 C195 H19L 109.5
C194 C195 H19M 109.5
H19K C195 H19L 109.5
H19K C195 H19M 109.5
H19L C195 H19M 109.5
C137 C138 H13I 109.5
C137 C138 H13J 109.5
C137 C138 H13K 109.5
H13I C138 H13J 109.5
H13I C138 H13K 109.5
H13J C138 H13K 109.5
C202 C203 H203 118.9
C204 C203 C202 122.2(6)
C204 C203 H203 118.9
N2 C185 H18R 109.5
N2 C185 H18S 109.5
N2 C185 H18T 109.5
H18R C185 H18S 109.5
H18R C185 H18T 109.5
H18S C185 H18T 109.5
C116 C117 H11G 109.9
C116 C117 H11H 109.9
C116 C117 C118 109.0(6)
H11G C117 H11H 108.3
C118 C117 H11G 109.9
C118 C117 H11H 109.9
C188 C189 H189 119.8
C190 C189 C188 120.5(5)
C190 C189 H189 119.8
N2 C187 H18U 108.3
N2 C187 H18V 108.3
C188 C187 N2 115.9(4)
C188 C187 H18U 108.3
C188 C187 H18V 108.3
H18U C187 H18V 107.4
C175 C176 H17K 109.0
C175 C176 H17L 109.0
C175 C176 C177 112.9(5)
H17K C176 H17L 107.8
C177 C176 H17K 109.0
C177 C176 H17L 109.0
C191 C190 H190 120.4
C189 C190 C191 119.2(5)
C189 C190 H190 120.4
C191 C192 H192 118.9
C191 C192 C193 122.2(5)
C193 C192 H192 118.9
C51 C52 H52A 106.6
C51 C52 H52B 106.6
H52A C52 H52B 106.5
C53 C52 C51 123.1(6)
C53 C52 H52A 106.6
C53 C52 H52B 106.6
C188 C193 C192 121.4(5)
C188 C193 H193 119.3
C192 C193 H193 119.3
C120 C121 H12G 108.7
C120 C121 H12H 108.7
H12G C121 H12H 107.6
C122 C121 C120 114.0(7)
C122 C121 H12G 108.7
C122 C121 H12H 108.7
C202 C205 C206 110.6(10)
C202 C205 C207 110.9(7)
C208 C205 C202 111.1(7)
C208 C205 C206 107.8(10)
C208 C205 C207 108.9(8)
C207 C205 C206 107.4(9)
C178 C177 C176 110.5(5)
C178 C177 H17M 109.6
C178 C177 H17N 109.6
C176 C177 H17M 109.6
C176 C177 H17N 109.6
H17M C177 H17N 108.1
C205 C207 H20J 109.5
C205 C207 H20K 109.5
C205 C207 H20L 109.5
H20J C207 H20K 109.5
H20J C207 H20L 109.5
H20K C207 H20L 109.5
C37 C38 H38A 109.5
C37 C38 H38B 109.5
C37 C38 H38C 109.5
H38A C38 H38B 109.5
H38A C38 H38C 109.5
H38B C38 H38C 109.5
C52 C53 H53A 106.7
C52 C53 H53B 106.7
C52 C53 C54 122.7(6)
H53A C53 H53B 106.6
C54 C53 H53A 106.7
C54 C53 H53B 106.7
C117 C118 H11I 109.5
C117 C118 H11J 109.5
C117 C118 H11K 109.5
H11I C118 H11J 109.5
H11I C118 H11K 109.5
H11J C118 H11K 109.5
C181 C182 H18I 109.5
C181 C182 H18J 109.5
C181 C182 H18K 109.5
H18I C182 H18J 109.5
H18I C182 H18K 109.5
H18J C182 H18K 109.5
C121 C122 H12I 109.5
C121 C122 H12J 109.5
C121 C122 H12K 109.5
H12I C122 H12J 109.5
H12I C122 H12K 109.5
H12J C122 H12K 109.5
N2 C211 H21A 108.7
N2 C211 H21B 108.7
N2 C211 C212 114.1(7)
H21A C211 H21B 107.6
C212 C211 H21A 108.7
C212 C211 H21B 108.7
N2 C210 H21C 109.5
N2 C210 H21D 109.5
N2 C210 H21E 109.5
H21C C210 H21D 109.5
H21C C210 H21E 109.5
H21D C210 H21E 109.5
N2 C209 H20M 109.5
N2 C209 H20N 109.5
N2 C209 H20O 109.5
H20M C209 H20N 109.5
H20M C209 H20O 109.5
H20N C209 H20O 109.5
C215 C216 H216 119.3
C215 C216 C212 121.3(9)
C212 C216 H216 119.3
C191 C215 H215 118.1
C216 C215 C191 123.8(9)
C216 C215 H215 118.1
C216 C212 C211 121.8(10)
C213 C212 C211 120.9(10)
C213 C212 C216 117.0(10)
C191 C214 H214 116.7
C213 C214 C191 126.6(10)
C213 C214 H214 116.7
C212 C213 C214 121.4(12)
C212 C213 H213 119.3
C214 C213 H213 119.3
C53 C54 H54A 109.5
C53 C54 H54B 109.5
C53 C54 H54C 109.5
H54A C54 H54B 109.5
H54A C54 H54C 109.5
H54B C54 H54C 109.5
C219 C218 C221 120.4(14)
C217 C218 C221 123.7(15)
C217 C218 C219 116.0(12)
C218 C221 C222 113.2(12)
C218 C221 C224 108.8(13)
C222 C221 C224 108.0(13)
C223 C221 C218 106.8(17)
C223 C221 C222 109.4(17)
C223 C221 C224 110.6(18)
C221 C222 H22A 109.5
C221 C222 H22B 109.5
C221 C222 H22C 109.5
H22A C222 H22B 109.5
H22A C222 H22C 109.5
H22B C222 H22C 109.5
C199 C220 H220 118.2
C219 C220 C199 123.6(10)
C219 C220 H220 118.2
C218 C219 H219 118.9
C220 C219 C218 122.2(11)
C220 C219 H219 118.9
C200 C217 C218 115.4(12)
C200 C217 H217 122.3
C218 C217 H217 122.3
C221 C224 H22D 109.5
C221 C224 H22E 109.5
C221 C224 H22F 109.5
H22D C224 H22E 109.5
H22D C224 H22F 109.5
H22E C224 H22F 109.5
H76A C76C H76B 107.7
C77C C76C H76A 108.9
C77C C76C H76B 108.9
C75C C76C H76A 108.9
C75C C76C H76B 108.9
C75C C76C C77C 113.5(10)
C178 C77C H77A 109.1
C178 C77C H77B 109.1
C76C C77C C178 112.7(7)
C76C C77C H77A 109.1
C76C C77C H77B 109.1
H77A C77C H77B 107.8
O17 C75C H75A 110.1
O17 C75C H75B 110.1
C76C C75C O17 108.1(8)
C76C C75C H75A 110.1
C76C C75C H75B 110.1
H75A C75C H75B 108.4
C75B O11B C69 113.4(9)
C76 C77B H77E 108.5
C76 C77B H77F 108.5
C78 C77B C76 115.3(7)
C78 C77B H77E 108.5
C78 C77B H77F 108.5
H77E C77B H77F 107.5
C76 C75B O11B 106.7(9)
C76 C75B H75E 110.4
C76 C75B H75F 110.4
O11B C75B H75E 110.4
O11B C75B H75F 110.4
H75E C75B H75F 108.6
C221 C223 H22G 109.5
C221 C223 H22H 109.5
C221 C223 H22I 109.5
H22G C223 H22H 109.5
H22G C223 H22I 109.5
H22H C223 H22I 109.5
P2 F7 P3 15.08(17)
P4 F7 P2 20.03(15)
P4 F7 P3 35.1(2)
P2 F8 P3 19.20(19)
P4 F8 P2 22.98(16)
P4 F8 P3 42.2(3)
P2 F9 P3 26.3(2)
P2 F9 P4 19.79(17)
P3 F9 P4 46.1(3)
P2 F10 P4 17.06(16)
P3 F10 P2 25.9(3)
P3 F10 P4 43.0(4)
P2 F12 P4 12.63(17)
P3 F12 P2 24.6(3)
P3 F12 P4 37.2(4)
P2 F11 P3 12.19(17)
P4 F11 P2 17.39(17)
P4 F11 P3 29.6(2)
P2 P3 F7 41.3(5)
P2 P3 F8 49.2(5)
P2 P3 F9 76.6(6)
P2 P3 F10 93.8(7)
P2 P3 F12 107.1(7)
P2 P3 F11 33.2(5)
P2 P3 P4 2.2(4)
F7 P3 F11 55.4(3)
F8 P3 F7 66.1(3)
F8 P3 F11 81.0(4)
F9 P3 F7 117.8(5)
F9 P3 F8 77.4(4)
F9 P3 F11 71.0(4)
F10 P3 F7 83.1(4)
F10 P3 F8 142.7(6)
F10 P3 F9 100.8(5)
F10 P3 F11 63.8(4)
F12 P3 F7 81.5(5)
F12 P3 F8 71.8(4)
F12 P3 F9 132.3(6)
F12 P3 F10 125.7(6)
F12 P3 F11 135.7(6)
F12 P3 P4 108.0(6)
P4 P3 F7 40.2(3)
P4 P3 F8 51.3(3)
P4 P3 F9 77.6(4)
P4 P3 F10 91.6(5)
P4 P3 F11 31.5(3)
P2 P4 F7 105.8(5)
P2 P4 F8 84.2(5)
P2 P4 F9 55.3(4)
P2 P4 F10 47.8(4)
P2 P4 F12 33.8(4)
P2 P4 F11 120.8(6)
P2 P4 P3 2.5(4)
F7 P4 F8 98.8(4)
F7 P4 F9 161.0(4)
F7 P4 F10 91.5(4)
F7 P4 F12 82.1(3)
F8 P4 F9 82.9(4)
F8 P4 F10 131.8(4)
F8 P4 F12 64.0(3)
F9 P4 F10 73.8(3)
F9 P4 F12 81.7(3)
F10 P4 F12 71.2(3)
F11 P4 F7 94.9(4)
F11 P4 F8 146.8(5)
F11 P4 F9 93.7(4)
F11 P4 F10 77.5(4)
F11 P4 F12 148.4(4)
P3 P4 F7 104.7(4)
P3 P4 F8 86.5(4)
P3 P4 F9 56.4(3)
P3 P4 F10 45.4(3)
P3 P4 F12 34.8(3)
P3 P4 F11 119.0(4)

loop_
_geom_bond_atom_site_label_1
_geom_bond_atom_site_label_2
_geom_bond_distance
P1 F1 1.588(2)
P1 F6 1.591(2)
P1 F2 1.596(2)
P1 F5 1.592(3)
P1 F4 1.581(3)
P1 F3 1.599(3)
P2 F7 1.678(7)
P2 F8 1.522(7)
P2 F9 1.451(7)
P2 F10 1.509(7)
P2 F12 1.521(7)
P2 F11 1.716(7)
P2 P3 0.662(5)
P2 P4 0.597(3)
O24 C123 1.432(3)
O24 C124 1.430(3)
O9 C60 1.430(3)
O9 C59 1.436(3)
O21 C144 1.428(3)
O21 C143 1.437(3)
O2 C5 1.382(3)
O2 C15 1.450(4)
O20 C150 1.383(3)
O20 C155 1.442(4)
O3 C19 1.427(3)
O3 C20 1.435(3)
O12 C80 1.426(3)
O12 C79 1.431(3)
O15 C183 1.427(3)
O15 C184 1.425(3)
O6 C39 1.431(3)
O6 C40 1.427(3)
O18 C163 1.434(3)
O18 C164 1.428(3)
O1 C6 1.377(3)
O1 C11 1.441(4)
O8 C45 1.379(4)
O8 C55 1.437(4)
O19 C149 1.381(3)
O19 C159 1.453(4)
O10 C66 1.386(4)
O10 C71 1.428(4)
O17 C170 1.357(4)
O17 C175 1.355(6)
O17 C75C 1.630(12)
O7 C46 1.389(4)
O7 C51 1.422(4)
O5 C29 1.359(4)
O5 C35 1.432(4)
O16 C173 1.364(4)
O16 C179 1.433(4)
O22 C130 1.378(4)
O22 C135 1.411(4)
O14 C110 1.377(4)
O14 C115 1.459(5)
O13 C109 1.378(4)
O13 C119 1.433(4)
O23 C133 1.365(4)
O23 C139 1.425(4)
O4 C26 1.365(4)
O4 C31 1.410(4)
N1 C94 1.521(4)
N1 C83 1.529(4)
N1 C82 1.480(4)
N1 C81 1.487(4)
O11 C69 1.325(6)
O11 C75 1.423(8)
N2 C198 1.508(5)
N2 C186 1.507(5)
N2 C185 1.444(5)
N2 C187 1.603(5)
N2 C211 1.474(9)
N2 C210 1.427(10)
N2 C209 1.617(8)
C42 C43 1.418(4)
C42 C41 1.432(4)
C42 C47 1.421(4)
C3 C2 1.425(4)
C3 C4 1.430(4)
C3 C10 1.421(4)
C2 C1 1.441(4)
C2 C7 1.412(4)
C44 C43 1.433(4)
C44 C45 1.375(4)
C44 C59 1.505(4)
C146 C145 1.429(4)
C146 C147 1.428(4)
C146 C151 1.417(4)
C150 C149 1.425(4)
C150 C145 1.370(4)
C6 C5 1.429(4)
C6 C1 1.369(4)
C43 C50 1.415(4)
C5 C4 1.369(4)
C4 C19 1.500(4)
C149 C148 1.371(4)
C127 C126 1.423(4)
C127 C134 1.429(4)
C127 C128 1.410(4)
C61 C62 1.428(4)
C61 C60 1.508(4)
C61 C66 1.371(4)
C23 C22 1.434(4)
C23 C30 1.415(5)
C23 C24 1.420(4)
C170 C165 1.383(4)
C170 C169 1.424(4)
C22 C21 1.422(5)
C22 C27 1.422(4)
C145 C144 1.506(4)
C45 C46 1.422(4)
C126 C131 1.414(4)
C126 C125 1.431(4)
C62 C63 1.428(4)
C62 C67 1.417(5)
C1 C80 1.498(4)
C148 C147 1.427(4)
C148 C163 1.508(4)
C107 C106 1.429(4)
C107 C114 1.412(4)
C107 C108 1.437(4)
C147 C154 1.420(4)
C30 C29 1.389(4)
C30 C39 1.500(4)
C131 H131 0.9300
C131 C132 1.374(4)
C134 C133 1.369(4)
C134 C143 1.504(4)
C167 C168 1.424(4)
C167 C166 1.433(4)
C167 C174 1.420(4)
C144 H14A 0.9700
C144 H14B 0.9700
C63 C70 1.423(5)
C63 C64 1.416(5)
C7 H7 0.9300
C7 C8 1.371(4)
C60 H60A 0.9700
C60 H60B 0.9700
C168 H168 0.9300
C168 C169 1.356(4)
C95 C96 1.388(4)
C95 C94 1.507(4)
C95 C100 1.385(4)
C165 C166 1.412(4)
C165 C164 1.511(4)
C50 H50 0.9300
C50 C49 1.367(5)
C166 C171 1.428(4)
C111 H111 0.9300
C111 C106 1.424(4)
C111 C112 1.361(5)
C106 C105 1.427(5)
C10 H10 0.9300
C10 C9 1.367(5)
C41 C46 1.373(4)
C41 C40 1.502(4)
C26 C21 1.378(4)
C26 C25 1.422(4)
C123 H12A 0.9700
C123 H12B 0.9700
C123 C108 1.506(4)
C169 H169 0.9300
C163 H16A 0.9700
C163 H16B 0.9700
C105 C110 1.378(5)
C105 C184 1.507(4)
C174 C183 1.505(4)
C174 C173 1.382(4)
C154 H154 0.9300
C154 C153 1.363(5)
C133 C132 1.420(4)
C143 H14C 0.9700
C143 H14D 0.9700
C125 C124 1.508(4)
C125 C130 1.367(4)
C21 C20 1.504(4)
C151 H151 0.9300
C151 C152 1.382(5)
C66 C65 1.418(4)
C67 H67 0.9300
C67 C68 1.369(4)
C124 H12C 0.9700
C124 H12D 0.9700
C59 H59A 0.9700
C59 H59B 0.9700
C24 H24 0.9300
C24 C25 1.362(5)
C19 H19A 0.9700
C19 H19B 0.9700
C47 H47 0.9300
C47 C48 1.361(5)
C132 H132 0.9300
C80 H80A 0.9700
C80 H80B 0.9700
C9 H9 0.9300
C9 C8 1.412(5)
C114 H114 0.9300
C114 C113 1.367(5)
C29 C28 1.413(5)
C87 C90 1.530(4)
C87 C86 1.385(5)
C87 C88 1.388(5)
C98 C97 1.394(5)
C98 C99 1.388(4)
C98 C101 1.536(5)
C84 C83 1.500(4)
C84 C85 1.381(5)
C84 C89 1.384(5)
C155 H15A 0.9700
C155 H15B 0.9700
C155 C156 1.517(5)
C69 C70 1.373(5)
C69 C68 1.407(5)
C69 O11B 1.573(11)
C112 H112 0.9300
C112 C113 1.409(5)
C108 C109 1.361(5)
C96 H96 0.9300
C96 C97 1.390(5)
C183 H18A 0.9700
C183 H18B 0.9700
C39 H39A 0.9700
C39 H39B 0.9700
C27 H27 0.9300
C27 C28 1.360(5)
C79 H79A 0.9700
C79 H79B 0.9700
C79 C70 1.500(4)
C171 H171 0.9300
C171 C172 1.365(5)
C173 C172 1.421(5)
C153 H153 0.9300
C153 C152 1.393(5)
C109 C110 1.428(5)
C48 H48 0.9300
C48 C49 1.399(5)
C12 H12L 0.9700
C12 H12M 0.9700
C12 C11 1.518(4)
C12 C13 1.519(4)
C164 H16C 0.9700
C164 H16D 0.9700
C199 C200 1.385(5)
C199 C198 1.494(6)
C199 C204 1.359(8)
C199 C220 1.484(13)
C28 H28 0.9300
C8 H8 0.9300
C94 H94A 0.9700
C94 H94B 0.9700
C11 H11L 0.9700
C11 H11M 0.9700
C55 H55A 0.9700
C55 H55B 0.9700
C55 C56 1.513(5)
C25 H25 0.9300
C20 H20A 0.9700
C20 H20B 0.9700
C130 C129 1.413(4)
C113 H113 0.9300
C15 H15L 0.9700
C15 H15M 0.9700
C15 C16 1.509(4)
C40 H40A 0.9700
C40 H40B 0.9700
C90 C91 1.523(5)
C90 C93 1.535(5)
C90 C92 1.523(5)
C100 H100 0.9300
C100 C99 1.382(5)
C64 H64 0.9300
C64 C65 1.360(5)
C172 H172 0.9300
C17 H17O 0.9700
C17 H17P 0.9700
C17 C16 1.513(5)
C17 C18 1.519(5)
C68 H68 0.9300
C16 H16L 0.9700
C16 H16M 0.9700
C128 H128 0.9300
C128 C129 1.364(5)
C152 H152 0.9300
C97 H97 0.9300
C184 H18C 0.9700
C184 H18D 0.9700
C83 H83A 0.9700
C83 H83B 0.9700
C82 H82A 0.9600
C82 H82B 0.9600
C82 H82C 0.9600
C65 H65 0.9300
C99 H99 0.9300
C86 H86 0.9300
C86 C85 1.380(5)
C49 H49 0.9300
C188 C189 1.393(9)
C188 C187 1.498(8)
C188 C193 1.376(8)
C71 H71A 0.9700
C71 H71B 0.9700
C71 C72 1.509(5)
C175 H17A 0.9700
C175 H17B 0.9700
C175 C176 1.512(8)
C157 H15C 0.9700
C157 H15D 0.9700
C157 C158 1.526(5)
C157 C156 1.514(5)
C101 C104 1.514(5)
C101 C102 1.552(6)
C101 C103 1.519(6)
C88 H88 0.9300
C88 C89 1.386(5)
C13 H13L 0.9700
C13 H13M 0.9700
C13 C14 1.512(5)
C159 H15E 0.9700
C159 H15F 0.9700
C159 C160 1.522(5)
C81 H81A 0.9600
C81 H81B 0.9600
C81 H81C 0.9600
C85 H85 0.9300
C129 H129 0.9300
C104 H10A 0.9600
C104 H10B 0.9600
C104 H10C 0.9600
C191 C194 1.536(6)
C191 C190 1.442(7)
C191 C192 1.308(7)
C191 C215 1.495(11)
C191 C214 1.413(15)
C139 H13A 0.9700
C139 H13B 0.9700
C139 C140 1.520(5)
C56 H56A 0.9700
C56 H56B 0.9700
C56 C57 1.531(5)
C76 H76C 0.9700
C76 H76D 0.9700
C76 H76E 0.9700
C76 H76F 0.9700
C76 C75 1.588(7)
C76 C77 1.503(6)
C76 C77B 1.543(11)
C76 C75B 1.354(13)
C201 H201 0.9300
C201 C200 1.417(12)
C201 C202 1.405(13)
C89 H89 0.9300
C200 H200 0.9300
C200 H20C 0.9300
C200 C217 1.335(18)
C135 H13C 0.9700
C135 H13D 0.9700
C135 C136 1.524(5)
C91 H91A 0.9600
C91 H91B 0.9600
C91 H91C 0.9600
C198 H19C 0.9700
C198 H19D 0.9700
C158 H15G 0.9600
C158 H15H 0.9600
C158 H15I 0.9600
C35 H35A 0.9700
C35 H35B 0.9700
C35 C36 1.507(6)
C72 H72A 0.9700
C72 H72B 0.9700
C72 C73 1.514(5)
C156 H15J 0.9700
C156 H15K 0.9700
C57 H57A 0.9700
C57 H57B 0.9700
C57 C58 1.509(6)
C75 H75C 0.9700
C75 H75D 0.9700
C74 H74A 0.9600
C74 H74B 0.9600
C74 H74C 0.9600
C74 C73 1.516(5)
C32 H32A 0.9700
C32 H32B 0.9700
C32 C31 1.516(5)
C32 C33 1.518(6)
C140 H14E 0.9700
C140 H14F 0.9700
C140 C141 1.522(6)
C119 H11A 0.9700
C119 H11B 0.9700
C119 C120 1.533(7)
C73 H73A 0.9700
C73 H73B 0.9700
C202 C203 1.397(11)
C202 C205 1.536(9)
C204 H204 0.9300
C204 C203 1.385(10)
C14 H14L 0.9600
C14 H14M 0.9600
C14 H14N 0.9600
C162 H16E 0.9600
C162 H16F 0.9600
C162 H16G 0.9600
C162 C161 1.536(6)
C18 H18L 0.9600
C18 H18M 0.9600
C18 H18N 0.9600
C31 H31A 0.9700
C31 H31B 0.9700
C115 H11C 0.9700
C115 H11D 0.9700
C115 C116 1.508(6)
C141 H14G 0.9700
C141 H14H 0.9700
C141 C142 1.514(5)
C51 H51A 0.9700
C51 H51B 0.9700
C51 C52 1.465(6)
C93 H93A 0.9600
C93 H93B 0.9600
C93 H93C 0.9600
C37 H37A 0.9700
C37 H37B 0.9700
C37 C36 1.529(6)
C37 C38 1.562(8)
C58 H58A 0.9600
C58 H58B 0.9600
C58 H58C 0.9600
C36 H36A 0.9700
C36 H36B 0.9700
C78 H78A 0.9600
C78 H78B 0.9600
C78 H78C 0.9600
C78 H78D 0.9600
C78 H78E 0.9600
C78 H78F 0.9600
C78 C77 1.506(6)
C78 C77B 1.451(13)
C136 H13E 0.9700
C136 H13F 0.9700
C136 C137 1.506(6)
C160 H16H 0.9700
C160 H16I 0.9700
C160 C161 1.505(6)
C194 C196 1.542(7)
C194 C197 1.543(7)
C194 C195 1.523(7)
C161 H16J 0.9700
C161 H16K 0.9700
C34 H34A 0.9600
C34 H34B 0.9600
C34 H34C 0.9600
C34 C33 1.507(7)
C179 H17C 0.9700
C179 H17D 0.9700
C179 C180 1.506(6)
C92 H92A 0.9600
C92 H92B 0.9600
C92 H92C 0.9600
C33 H33A 0.9700
C33 H33B 0.9700
C102 H10D 0.9600
C102 H10E 0.9600
C102 H10F 0.9600
C206 H20D 0.9600
C206 H20E 0.9600
C206 H20F 0.9600
C206 C205 1.55(2)
C178 H17E 0.9600
C178 H17F 0.9600
C178 H17G 0.9600
C178 H17H 0.9600
C178 H17I 0.9600
C178 H17J 0.9600
C178 C177 1.380(9)
C178 C77C 1.820(12)
C180 H18E 0.9700
C180 H18F 0.9700
C180 C181 1.527(8)
C142 H14I 0.9600
C142 H14J 0.9600
C142 H14K 0.9600
C103 H10G 0.9600
C103 H10H 0.9600
C103 H10I 0.9600
C196 H19E 0.9600
C196 H19F 0.9600
C196 H19G 0.9600
C197 H19H 0.9600
C197 H19I 0.9600
C197 H19J 0.9600
C208 H20G 0.9600
C208 H20H 0.9600
C208 H20I 0.9600
C208 C205 1.522(12)
C181 H18G 0.9700
C181 H18H 0.9700
C181 C182 1.504(9)
C116 H11E 0.9700
C116 H11F 0.9700
C116 C117 1.468(10)
C77 H77C 0.9700
C77 H77D 0.9700
C137 H13G 0.9700
C137 H13H 0.9700
C137 C138 1.480(9)
C186 H18O 0.9600
C186 H18P 0.9600
C186 H18Q 0.9600
C120 H12E 0.9700
C120 H12F 0.9700
C120 C121 1.471(8)
C195 H19K 0.9600
C195 H19L 0.9600
C195 H19M 0.9600
C138 H13I 0.9600
C138 H13J 0.9600
C138 H13K 0.9600
C203 H203 0.9300
C185 H18R 0.9600
C185 H18S 0.9600
C185 H18T 0.9600
C117 H11G 0.9700
C117 H11H 0.9700
C117 C118 1.558(8)
C189 H189 0.9300
C189 C190 1.390(8)
C187 H18U 0.9700
C187 H18V 0.9700
C176 H17K 0.9700
C176 H17L 0.9700
C176 C177 1.530(8)
C190 H190 0.9300
C192 H192 0.9300
C192 C193 1.384(9)
C52 H52A 0.9700
C52 H52B 0.9700
C52 C53 1.411(9)
C193 H193 0.9300
C121 H12G 0.9700
C121 H12H 0.9700
C121 C122 1.461(9)
C205 C207 1.537(12)
C177 H17M 0.9700
C177 H17N 0.9700
C207 H20J 0.9600
C207 H20K 0.9600
C207 H20L 0.9600
C38 H38A 0.9600
C38 H38B 0.9600
C38 H38C 0.9600
C53 H53A 0.9700
C53 H53B 0.9700
C53 C54 1.456(8)
C118 H11I 0.9600
C118 H11J 0.9600
C118 H11K 0.9600
C182 H18I 0.9600
C182 H18J 0.9600
C182 H18K 0.9600
C122 H12I 0.9600
C122 H12J 0.9600
C122 H12K 0.9600
C211 H21A 0.9700
C211 H21B 0.9700
C211 C212 1.508(14)
C210 H21C 0.9600
C210 H21D 0.9600
C210 H21E 0.9600
C209 H20M 0.9600
C209 H20N 0.9600
C209 H20O 0.9600
C216 H216 0.9300
C216 C215 1.381(15)
C216 C212 1.395(15)
C215 H215 0.9300
C212 C213 1.376(16)
C214 H214 0.9300
C214 C213 1.38(2)
C213 H213 0.9300
C54 H54A 0.9600
C54 H54B 0.9600
C54 H54C 0.9600
C218 C221 1.515(18)
C218 C219 1.45(2)
C218 C217 1.38(2)
C221 C222 1.53(2)
C221 C224 1.57(2)
C221 C223 1.48(4)
C222 H22A 0.9600
C222 H22B 0.9600
C222 H22C 0.9600
C220 H220 0.9300
C220 C219 1.39(2)
C219 H219 0.9300
C217 H217 0.9300
C224 H22D 0.9600
C224 H22E 0.9600
C224 H22F 0.9600
C76C H76A 0.9700
C76C H76B 0.9700
C76C C77C 1.535(17)
C76C C75C 1.515(15)
C77C H77A 0.9700
C77C H77B 0.9700
C75C H75A 0.9700
C75C H75B 0.9700
O11B C75B 1.420(17)
C77B H77E 0.9700
C77B H77F 0.9700
C75B H75E 0.9700
C75B H75F 0.9700
C223 H22G 0.9600
C223 H22H 0.9600
C223 H22I 0.9600
F7 P3 2.117(9)
F7 P4 1.413(7)
F8 P3 1.870(9)
F8 P4 1.462(7)
F9 P3 1.453(8)
F9 P4 1.705(7)
F10 P3 1.314(8)
F10 P4 1.844(7)
F12 P3 1.189(8)
F12 P4 1.980(7)
F11 P3 2.231(9)
F11 P4 1.332(7)
P3 P4 1.258(7)

loop_
_geom_torsion_atom_site_label_1
_geom_torsion_atom_site_label_2
_geom_torsion_atom_site_label_3
_geom_torsion_atom_site_label_4
_geom_torsion
P2 F7 P4 F8 -86.4(6)
P2 F7 P4 F9 7.3(10)
P2 F7 P4 F10 46.3(5)
P2 F7 P4 F12 -24.4(5)
P2 F7 P4 F11 124.0(6)
P2 F7 P4 P3 2.3(4)
P2 F8 P3 F7 -45.3(5)
P2 F8 P3 F9 83.1(6)
P2 F8 P3 F10 -8.4(7)
P2 F8 P3 F12 -133.9(8)
P2 F8 P3 F11 10.7(5)
P2 F8 P3 P4 -0.9(5)
P2 F8 P4 F7 105.1(5)
P2 F8 P4 F9 -55.7(4)
P2 F8 P4 F10 5.1(4)
P2 F8 P4 F12 28.4(4)
P2 F8 P4 F11 -141.6(10)
P2 F8 P4 P3 0.8(4)
P2 F9 P3 F7 3.5(4)
P2 F9 P3 F8 -50.5(5)
P2 F9 P3 F10 91.3(7)
P2 F9 P3 F12 -101.1(11)
P2 F9 P3 F11 34.1(5)
P2 F9 P3 P4 2.1(4)
P2 F9 P4 F7 -8.6(12)
P2 F9 P4 F8 87.8(6)
P2 F9 P4 F10 -49.5(5)
P2 F9 P4 F12 23.2(5)
P2 F9 P4 F11 -125.4(6)
P2 F9 P4 P3 -2.7(5)
P2 F10 P3 F7 39.9(5)
P2 F10 P3 F8 6.3(5)
P2 F10 P3 F9 -77.1(6)
P2 F10 P3 F12 114.2(10)
P2 F10 P3 F11 -14.8(5)
P2 F10 P3 P4 0.5(4)
P2 F10 P4 F7 -110.1(6)
P2 F10 P4 F8 -6.8(6)
P2 F10 P4 F9 57.6(5)
P2 F10 P4 F12 -29.0(5)
P2 F10 P4 F11 155.2(7)
P2 F10 P4 P3 -0.8(5)
P2 F12 P3 F7 -32.7(6)
P2 F12 P3 F8 34.8(6)
P2 F12 P3 F9 87.3(10)
P2 F12 P3 F10 -107.8(10)
P2 F12 P3 F11 -20.2(5)
P2 F12 P3 P4 -2.1(4)
P2 F11 P4 F7 -111.7(6)
P2 F11 P4 F8 134.0(11)
P2 F11 P4 F9 51.3(5)
P2 F11 P4 F10 -21.2(5)
P2 F11 P4 F12 -28.8(6)
P2 F11 P4 P3 -1.9(4)
P2 P3 P4 F7 -117(10)
P2 P3 P4 F8 -19(10)
P2 P3 P4 F9 65(10)
P2 P3 P4 F10 166(10)
P2 P3 P4 F12 -66(10)
P2 P3 P4 F11 139(10)
O24 C123 C108 C107 75.8(3)
O24 C123 C108 C109 -102.4(3)
O2 C5 C4 C3 179.1(2)
O2 C5 C4 C19 4.6(4)
O2 C15 C16 C17 57.9(4)
O20 C150 C149 O19 3.8(3)
O20 C150 C149 C148 -179.7(2)
O20 C150 C145 C146 -178.9(2)
O20 C150 C145 C144 -3.3(4)
O20 C155 C156 C157 58.7(4)
O12 C79 C70 C63 84.8(4)
O12 C79 C70 C69 -89.3(3)
O1 C6 C5 O2 2.3(3)
O1 C6 C5 C4 -178.6(2)
O1 C6 C1 C2 178.3(2)
O1 C6 C1 C80 -4.8(4)
O8 C45 C46 O7 9.8(4)
O8 C45 C46 C41 -176.0(2)
O8 C55 C56 C57 61.6(4)
O19 C149 C148 C147 175.8(2)
O19 C149 C148 C163 1.2(4)
O19 C159 C160 C161 67.1(4)
O10 C66 C65 C64 -176.5(3)
O10 C71 C72 C73 62.2(4)
O17 C170 C165 C166 -179.1(2)
O17 C170 C165 C164 -2.9(4)
O17 C170 C169 C168 177.3(3)
O17 C175 C176 C177 -177.0(6)
O7 C51 C52 C53 37.9(9)
O5 C29 C28 C27 178.7(3)
O5 C35 C36 C37 -177.3(4)
O16 C173 C172 C171 176.5(3)
O16 C179 C180 C181 -65.1(5)
O22 C130 C129 C128 177.8(3)
O22 C135 C136 C137 55.4(5)
O14 C115 C116 C117 -72.3(6)
O13 C109 C110 O14 -6.6(4)
O13 C109 C110 C105 172.8(3)
O13 C119 C120 C121 53.2(7)
O23 C133 C132 C131 175.9(3)
O23 C139 C140 C141 -59.4(4)
O4 C26 C21 C22 -176.5(2)
O4 C26 C21 C20 0.7(4)
O4 C26 C25 C24 173.8(3)
O11 C69 C70 C63 -178.2(4)
O11 C69 C70 C79 -3.9(5)
O11 C69 C68 C67 179.2(5)
N2 C211 C212 C216 95.1(11)
N2 C211 C212 C213 -90.9(13)
C42 C43 C50 C49 -0.4(4)
C42 C41 C46 O7 169.3(2)
C42 C41 C46 C45 -4.7(4)
C42 C41 C40 O6 -72.0(3)
C42 C47 C48 C49 1.6(5)
C3 C2 C1 C6 1.1(4)
C3 C2 C1 C80 -175.8(2)
C3 C2 C7 C8 -2.8(4)
C3 C4 C19 O3 -72.2(3)
C3 C10 C9 C8 -0.7(4)
C2 C3 C4 C5 -4.6(4)
C2 C3 C4 C19 170.0(2)
C2 C3 C10 C9 -1.1(4)
C2 C1 C80 O12 69.4(3)
C2 C7 C8 C9 1.1(4)
C44 C43 C50 C49 -177.6(3)
C44 C45 C46 O7 -170.0(2)
C44 C45 C46 C41 4.2(4)
C146 C145 C144 O21 76.6(3)
C146 C147 C154 C153 -2.6(4)
C146 C151 C152 C153 -1.4(4)
C150 O20 C155 C156 -178.0(3)
C150 C149 C148 C147 -0.6(4)
C150 C149 C148 C163 -175.3(2)
C150 C145 C144 O21 -99.0(3)
C6 O1 C11 C12 75.4(3)
C6 C5 C4 C3 0.1(4)
C6 C5 C4 C19 -174.5(2)
C6 C1 C80 O12 -107.5(3)
C43 C42 C41 C46 1.8(4)
C43 C42 C41 C40 176.3(2)
C43 C42 C47 C48 -2.2(4)
C43 C44 C45 O8 179.6(2)
C43 C44 C45 C46 -0.5(4)
C43 C44 C59 O9 72.7(3)
C43 C50 C49 C48 -0.3(5)
C5 O2 C15 C16 -161.5(3)
C5 C6 C1 C2 -5.7(4)
C5 C6 C1 C80 171.3(2)
C5 C4 C19 O3 102.3(3)
C4 C3 C2 C1 4.0(4)
C4 C3 C2 C7 -176.0(2)
C4 C3 C10 C9 177.7(3)
C149 O19 C159 C160 142.5(3)
C149 C150 C145 C146 -0.1(4)
C149 C150 C145 C144 175.6(2)
C149 C148 C147 C146 -1.5(4)
C149 C148 C147 C154 -179.4(2)
C149 C148 C163 O18 106.1(3)
C127 C126 C131 C132 1.2(4)
C127 C126 C125 C124 -174.4(2)
C127 C126 C125 C130 2.0(4)
C127 C134 C133 O23 -177.3(2)
C127 C134 C133 C132 1.5(4)
C127 C134 C143 O21 71.7(3)
C127 C128 C129 C130 1.4(6)
C61 C62 C63 C70 178.3(2)
C61 C62 C63 C64 -0.3(4)
C61 C62 C67 C68 -177.6(3)
C61 C66 C65 C64 0.3(5)
C23 C22 C21 C26 2.1(4)
C23 C22 C21 C20 -175.2(2)
C23 C22 C27 C28 0.1(4)
C23 C30 C29 O5 178.7(2)
C23 C30 C29 C28 -1.4(4)
C23 C30 C39 O6 75.6(3)
C23 C24 C25 C26 3.1(4)
C170 O17 C175 C176 166.2(4)
C170 O17 C75C C76C 178.3(7)
C170 C165 C166 C167 2.8(4)
C170 C165 C166 C171 -177.4(3)
C170 C165 C164 O18 -99.2(3)
C22 C23 C30 C29 3.4(4)
C22 C23 C30 C39 -171.6(2)
C22 C23 C24 C25 -0.5(4)
C22 C21 C20 O3 70.7(3)
C22 C27 C28 C29 1.8(4)
C145 C146 C147 C148 2.8(4)
C145 C146 C147 C154 -179.3(2)
C145 C146 C151 C152 -178.7(3)
C145 C150 C149 O19 -175.1(2)
C145 C150 C149 C148 1.4(4)
C45 O8 C55 C56 -179.8(3)
C45 C44 C43 C42 -2.3(4)
C45 C44 C43 C50 174.9(3)
C45 C44 C59 O9 -104.0(3)
C126 C127 C134 C133 1.2(4)
C126 C127 C134 C143 -173.7(2)
C126 C127 C128 C129 0.6(5)
C126 C131 C132 C133 1.4(4)
C126 C125 C124 O24 72.2(3)
C126 C125 C130 O22 -179.5(3)
C126 C125 C130 C129 0.0(5)
C62 C61 C60 O9 65.8(3)
C62 C61 C66 O10 174.7(2)
C62 C61 C66 C65 -2.0(4)
C62 C63 C70 C69 -1.9(4)
C62 C63 C70 C79 -176.0(3)
C62 C63 C64 C65 -1.5(4)
C62 C67 C68 C69 0.5(5)
C1 C2 C7 C8 177.2(2)
C1 C6 C5 O2 -173.9(2)
C1 C6 C5 C4 5.2(4)
C148 C147 C154 C153 175.3(3)
C107 C106 C105 C110 -0.8(4)
C107 C106 C105 C184 171.3(2)
C107 C114 C113 C112 0.5(4)
C107 C108 C109 O13 -173.6(2)
C107 C108 C109 C110 -0.3(4)
C147 C146 C145 C150 -2.0(4)
C147 C146 C145 C144 -177.7(2)
C147 C146 C151 C152 -1.1(4)
C147 C148 C163 O18 -68.5(3)
C147 C154 C153 C152 0.2(4)
C30 C23 C22 C21 177.2(2)
C30 C23 C22 C27 -2.7(4)
C30 C23 C24 C25 -179.7(3)
C30 C29 C28 C27 -1.2(4)
C131 C126 C125 C124 3.8(4)
C131 C126 C125 C130 -179.8(3)
C134 C127 C126 C131 -2.5(4)
C134 C127 C126 C125 175.8(2)
C134 C127 C128 C129 -177.4(3)
C134 C133 C132 C131 -2.8(4)
C167 C168 C169 C170 0.7(4)
C167 C166 C171 C172 0.0(4)
C167 C174 C183 O15 63.4(3)
C167 C174 C173 O16 -179.7(2)
C167 C174 C173 C172 -0.7(4)
C144 O21 C143 C134 157.4(2)
C63 C62 C67 C68 1.5(4)
C63 C64 C65 C66 1.5(5)
C7 C2 C1 C6 -178.9(2)
C7 C2 C1 C80 4.1(4)
C60 O9 C59 C44 -171.5(2)
C60 C61 C62 C63 -174.6(2)
C60 C61 C62 C67 4.4(4)
C60 C61 C66 O10 -8.7(4)
C60 C61 C66 C65 174.5(3)
C168 C167 C166 C165 -3.3(4)
C168 C167 C166 C171 176.9(2)
C168 C167 C174 C183 6.9(4)
C168 C167 C174 C173 -176.5(3)
C95 C96 C97 C98 0.8(5)
C95 C100 C99 C98 0.0(5)
C165 C170 C169 C168 -1.3(4)
C165 C166 C171 C172 -179.8(3)
C166 C167 C168 C169 1.6(4)
C166 C167 C174 C183 -172.9(2)
C166 C167 C174 C173 3.6(4)
C166 C165 C164 O18 77.0(3)
C166 C171 C172 C173 2.8(4)
C111 C106 C105 C110 180.0(3)
C111 C106 C105 C184 -7.9(4)
C111 C112 C113 C114 -0.6(4)
C106 C107 C114 C113 -0.5(4)
C106 C107 C108 C123 -177.6(2)
C106 C107 C108 C109 0.6(4)
C106 C111 C112 C113 0.9(4)
C106 C105 C110 O14 -179.5(3)
C106 C105 C110 C109 1.1(4)
C106 C105 C184 O15 -79.9(3)
C10 C3 C2 C1 -177.2(2)
C10 C3 C2 C7 2.8(4)
C10 C3 C4 C5 176.7(2)
C10 C3 C4 C19 -8.8(4)
C10 C9 C8 C7 0.7(4)
C41 C42 C43 C44 1.7(4)
C41 C42 C43 C50 -175.5(2)
C41 C42 C47 C48 174.8(3)
C26 O4 C31 C32 -179.8(3)
C26 C21 C20 O3 -106.6(3)
C123 O24 C124 C125 175.8(2)
C123 C108 C109 O13 4.6(4)
C123 C108 C109 C110 177.9(3)
C169 C170 C165 C166 -0.5(4)
C169 C170 C165 C164 175.7(2)
C163 O18 C164 C165 -171.7(2)
C163 C148 C147 C146 173.2(2)
C163 C148 C147 C154 -4.7(4)
C174 C167 C168 C169 -178.3(3)
C174 C167 C166 C165 176.6(2)
C174 C167 C166 C171 -3.2(4)
C174 C173 C172 C171 -2.5(4)
C154 C153 C152 C151 1.9(5)
C133 O23 C139 C140 174.7(3)
C133 C134 C143 O21 -103.2(3)
C143 O21 C144 C145 -162.2(2)
C143 C134 C133 O23 -2.4(4)
C143 C134 C133 C132 176.4(2)
C125 C126 C131 C132 -177.0(3)
C125 C130 C129 C128 -1.7(6)
C21 C22 C27 C28 -179.8(3)
C21 C26 C25 C24 -3.1(4)
C151 C146 C145 C150 175.6(2)
C151 C146 C145 C144 0.0(4)
C151 C146 C147 C148 -174.9(2)
C151 C146 C147 C154 3.1(4)
C66 O10 C71 C72 -172.6(3)
C66 C61 C62 C63 2.0(4)
C66 C61 C62 C67 -179.0(3)
C66 C61 C60 O9 -110.7(3)
C67 C62 C63 C70 -0.8(4)
C67 C62 C63 C64 -179.3(3)
C124 O24 C123 C108 179.6(2)
C124 C125 C130 O22 -3.1(4)
C124 C125 C130 C129 176.4(3)
C59 O9 C60 C61 165.6(2)
C59 C44 C43 C42 -179.1(2)
C59 C44 C43 C50 -1.9(4)
C59 C44 C45 O8 -3.7(4)
C59 C44 C45 C46 176.2(2)
C24 C23 C22 C21 -2.1(4)
C24 C23 C22 C27 178.0(2)
C24 C23 C30 C29 -177.4(3)
C24 C23 C30 C39 7.6(4)
C19 O3 C20 C21 -178.5(3)
C47 C42 C43 C44 178.8(2)
C47 C42 C43 C50 1.6(4)
C47 C42 C41 C46 -175.2(3)
C47 C42 C41 C40 -0.7(4)
C47 C48 C49 C50 -0.3(5)
C80 O12 C79 C70 169.6(3)
C114 C107 C106 C111 0.7(4)
C114 C107 C106 C105 -178.5(2)
C114 C107 C108 C123 0.8(4)
C114 C107 C108 C109 179.0(3)
C29 O5 C35 C36 -179.3(3)
C29 C30 C39 O6 -99.4(3)
C87 C86 C85 C84 -0.3(6)
C87 C88 C89 C84 1.3(6)
C155 O20 C150 C149 -89.3(3)
C155 O20 C150 C145 89.6(3)
C46 O7 C51 C52 -165.2(5)
C46 C41 C40 O6 102.5(3)
C69 O11 C75 C76 179.7(4)
C69 O11B C75B C76 168.6(9)
C112 C111 C106 C107 -0.9(4)
C112 C111 C106 C105 178.3(3)
C108 C107 C106 C111 179.2(2)
C108 C107 C106 C105 0.0(4)
C108 C107 C114 C113 -179.0(3)
C108 C109 C110 O14 -179.9(3)
C108 C109 C110 C105 -0.6(5)
C96 C95 C94 N1 -86.0(4)
C96 C95 C100 C99 -1.0(5)
C183 O15 C184 C105 -179.6(3)
C183 C174 C173 O16 -3.3(4)
C183 C174 C173 C172 175.7(3)
C39 O6 C40 C41 -177.0(3)
C39 C30 C29 O5 -6.2(4)
C39 C30 C29 C28 173.7(2)
C27 C22 C21 C26 -178.1(3)
C27 C22 C21 C20 4.7(4)
C79 O12 C80 C1 -173.8(3)
C173 O16 C179 C180 -178.4(3)
C173 C174 C183 O15 -113.0(3)
C109 O13 C119 C120 172.1(4)
C164 O18 C163 C148 -179.5(2)
C164 C165 C166 C167 -173.4(2)
C164 C165 C166 C171 6.4(4)
C199 C200 C217 C218 18.2(19)
C199 C204 C203 C202 3.9(10)
C199 C220 C219 C218 -2.0(19)
C94 N1 C83 C84 -170.7(3)
C94 C95 C96 C97 -174.8(3)
C94 C95 C100 C99 174.6(3)
C11 O1 C6 C5 81.5(3)
C11 O1 C6 C1 -102.3(3)
C11 C12 C13 C14 -179.1(3)
C55 O8 C45 C44 85.9(3)
C55 O8 C45 C46 -94.0(3)
C55 C56 C57 C58 69.2(4)
C25 C26 C21 C22 0.5(4)
C25 C26 C21 C20 177.8(3)
C20 O3 C19 C4 -176.9(2)
C130 O22 C135 C136 172.5(3)
C130 C125 C124 O24 -104.2(3)
C15 O2 C5 C6 77.5(3)
C15 O2 C5 C4 -101.6(3)
C40 O6 C39 C30 -178.4(3)
C40 C41 C46 O7 -5.1(4)
C40 C41 C46 C45 -179.2(3)
C90 C87 C86 C85 -177.8(3)
C90 C87 C88 C89 177.3(3)
C110 O14 C115 C116 177.3(4)
C110 C105 C184 O15 92.4(3)
C70 C63 C64 C65 -180.0(3)
C70 C69 C68 C67 -3.2(5)
C70 C69 O11B C75B -108.4(12)
C100 C95 C96 C97 0.6(5)
C100 C95 C94 N1 98.6(3)
C64 C63 C70 C69 176.6(3)
C64 C63 C70 C79 2.5(4)
C68 C69 C70 C63 3.9(5)
C68 C69 C70 C79 178.2(3)
C68 C69 O11B C75B 86.7(13)
C128 C127 C126 C131 179.4(3)
C128 C127 C126 C125 -2.3(4)
C128 C127 C134 C133 179.2(3)
C128 C127 C134 C143 4.3(4)
C97 C98 C99 C100 1.4(5)
C97 C98 C101 C104 39.0(5)
C97 C98 C101 C102 158.5(4)
C97 C98 C101 C103 -83.4(4)
C184 O15 C183 C174 -167.5(3)
C184 C105 C110 O14 8.1(4)
C184 C105 C110 C109 -171.3(3)
C83 N1 C94 C95 -169.4(3)
C83 C84 C85 C86 177.4(3)
C83 C84 C89 C88 -177.8(3)
C82 N1 C94 C95 70.9(4)
C82 N1 C83 C84 -51.3(4)
C99 C98 C97 C96 -1.8(5)
C99 C98 C101 C104 -143.0(4)
C99 C98 C101 C102 -23.5(5)
C99 C98 C101 C103 94.6(4)
C86 C87 C90 C91 -48.7(4)
C86 C87 C90 C93 -169.1(3)
C86 C87 C90 C92 72.1(5)
C86 C87 C88 C89 0.3(5)
C188 C189 C190 C191 2.1(8)
C71 O10 C66 C61 113.9(3)
C71 O10 C66 C65 -69.3(4)
C71 C72 C73 C74 -172.8(3)
C175 O17 C170 C165 -167.8(4)
C175 O17 C170 C169 13.6(5)
C175 C176 C177 C178 72.5(8)
C101 C98 C97 C96 176.3(3)
C101 C98 C99 C100 -176.7(3)
C88 C87 C90 C91 134.4(3)
C88 C87 C90 C93 14.0(5)
C88 C87 C90 C92 -104.8(4)
C88 C87 C86 C85 -0.7(5)
C13 C12 C11 O1 -175.7(3)
C159 O19 C149 C150 -74.3(3)
C159 O19 C149 C148 109.2(3)
C159 C160 C161 C162 179.8(3)
C81 N1 C94 C95 -50.0(4)
C81 N1 C83 C84 69.0(4)
C85 C84 C83 N1 96.3(4)
C85 C84 C89 C88 -2.4(5)
C191 C192 C193 C188 0.9(10)
C191 C214 C213 C212 -9(3)
C139 O23 C133 C134 -175.1(3)
C139 O23 C133 C132 6.2(4)
C139 C140 C141 C142 -170.9(3)
C201 C202 C203 C204 -2.3(10)
C201 C202 C205 C206 -72.7(11)
C201 C202 C205 C208 47.0(10)
C201 C202 C205 C207 168.3(7)
C89 C84 C83 N1 -88.4(4)
C89 C84 C85 C86 1.9(5)
C200 C199 C198 N2 95.7(4)
C200 C199 C204 C203 -8.5(9)
C200 C199 C220 C219 8.7(12)
C200 C201 C202 C203 5.0(11)
C200 C201 C202 C205 -175.8(6)
C135 O22 C130 C125 178.6(3)
C135 O22 C130 C129 -0.9(5)
C135 C136 C137 C138 63.6(6)
C198 N2 C187 C188 -169.4(5)
C198 N2 C211 C212 164.2(7)
C198 C199 C200 C201 176.9(5)
C198 C199 C200 C217 166.3(10)
C198 C199 C204 C203 -175.5(5)
C198 C199 C220 C219 -177.8(9)
C158 C157 C156 C155 66.5(4)
C35 O5 C29 C30 -178.5(3)
C35 O5 C29 C28 1.6(4)
C75 O11 C69 C70 -165.3(6)
C75 O11 C69 C68 12.5(9)
C75 C76 C77 C78 -64.5(5)
C119 O13 C109 C108 -109.6(4)
C119 O13 C109 C110 76.9(4)
C119 C120 C121 C122 -87.2(8)
C202 C201 C200 C199 -8.6(9)
C204 C199 C200 C201 10.6(7)
C204 C199 C198 N2 -96.5(5)
C18 C17 C16 C15 169.8(3)
C31 O4 C26 C21 -164.8(3)
C31 O4 C26 C25 18.3(4)
C31 C32 C33 C34 71.2(5)
C115 O14 C110 C105 -102.6(4)
C115 O14 C110 C109 76.8(4)
C115 C116 C117 C118 -170.3(5)
C51 O7 C46 C45 -78.4(4)
C51 O7 C46 C41 107.5(4)
C51 C52 C53 C54 171.8(8)
C194 C191 C190 C189 173.1(4)
C194 C191 C192 C193 -174.4(5)
C194 C191 C215 C216 -176.8(8)
C194 C191 C214 C213 173.6(13)
C179 O16 C173 C174 -176.7(3)
C179 O16 C173 C172 4.3(5)
C179 C180 C181 C182 -69.1(6)
C33 C32 C31 O4 -173.6(3)
C77 C76 C75 O11 -179.7(5)
C186 N2 C198 C199 -48.3(5)
C186 N2 C187 C188 69.1(5)
C203 C202 C205 C206 106.5(10)
C203 C202 C205 C208 -133.8(9)
C203 C202 C205 C207 -12.5(9)
C185 N2 C198 C199 76.6(4)
C185 N2 C187 C188 -51.8(5)
C189 C188 C187 N2 -89.5(7)
C189 C188 C193 C192 -1.2(10)
C187 N2 C198 C199 -165.0(4)
C187 C188 C189 C190 -174.9(5)
C187 C188 C193 C192 173.4(5)
C190 C191 C194 C196 133.7(5)
C190 C191 C194 C197 -109.1(5)
C190 C191 C194 C195 13.6(6)
C190 C191 C192 C193 0.9(8)
C192 C191 C194 C196 -51.0(6)
C192 C191 C194 C197 66.2(6)
C192 C191 C194 C195 -171.1(5)
C192 C191 C190 C189 -2.4(7)
C193 C188 C189 C190 -0.4(9)
C193 C188 C187 N2 96.1(6)
C205 C202 C203 C204 178.5(7)
C38 C37 C36 C35 -178.1(4)
C211 N2 C198 C199 150.9(5)
C211 C212 C213 C214 -172.0(14)
C210 N2 C198 C199 -83.4(7)
C210 N2 C211 C212 51.7(11)
C209 N2 C198 C199 33.2(6)
C209 N2 C211 C212 -72.5(9)
C216 C212 C213 C214 2(2)
C215 C191 C194 C196 1.0(7)
C215 C191 C194 C197 118.2(6)
C215 C191 C194 C195 -119.0(7)
C215 C191 C214 C213 14(2)
C215 C216 C212 C211 171.8(9)
C215 C216 C212 C213 -2.5(17)
C212 C216 C215 C191 8.9(16)
C214 C191 C194 C196 -157.7(11)
C214 C191 C194 C197 -40.5(12)
C214 C191 C194 C195 82.2(12)
C214 C191 C215 C216 -13.2(14)
C221 C218 C219 C220 -180.0(12)
C221 C218 C217 C200 174.2(10)
C220 C199 C200 C217 -18.8(12)
C220 C199 C198 N2 -77.1(8)
C219 C218 C221 C222 -179.1(11)
C219 C218 C221 C224 -59.1(16)
C219 C218 C221 C223 60(2)
C219 C218 C217 C200 -5.4(18)
C217 C218 C221 C222 1.3(18)
C217 C218 C221 C224 121.3(17)
C217 C218 C221 C223 -119.2(19)
C217 C218 C219 C220 -0.3(19)
C77C C76C C75C O17 -72.5(11)
C75C O17 C170 C165 166.4(6)
C75C O17 C170 C169 -12.2(7)
C75C C76C C77C C178 -66.0(11)
O11B C69 C70 C63 -159.5(6)
O11B C69 C70 C79 14.8(7)
O11B C69 C68 C67 162.8(5)
C77B C76 C75B O11B 62.6(16)
C75B C76 C77B C78 77.4(10)
F7 P2 F8 P3 124.7(6)
F7 P2 F8 P4 -53.7(4)
F7 P2 F9 P3 -169.0(12)
F7 P2 F9 P4 6.5(9)
F7 P2 F10 P3 -126.2(6)
F7 P2 F10 P4 52.6(5)
F7 P2 F12 P3 137.5(7)
F7 P2 F12 P4 -36.6(6)
F7 P2 F11 P3 -121.0(8)
F7 P2 F11 P4 54.6(6)
F7 P2 P3 F8 -99.9(6)
F7 P2 P3 F9 175.3(5)
F7 P2 P3 F10 75.0(6)
F7 P2 P3 F12 -54.2(8)
F7 P2 P3 F11 99.7(8)
F7 P2 P3 P4 61(10)
F7 P2 P4 F8 97.5(4)
F7 P2 P4 F9 -177.1(4)
F7 P2 P4 F10 -77.3(6)
F7 P2 P4 F12 47.3(8)
F7 P2 P4 F11 -105.8(6)
F7 P2 P4 P3 -64(10)
F7 P3 P4 P2 117(10)
F7 P3 P4 F8 98.2(4)
F7 P3 P4 F9 -178.0(4)
F7 P3 P4 F10 -77.3(5)
F7 P3 P4 F12 51.3(6)
F7 P3 P4 F11 -104.3(5)
F8 P2 F7 P3 -113.3(7)
F8 P2 F7 P4 71.7(5)
F8 P2 F9 P3 112.2(6)
F8 P2 F9 P4 -72.2(5)
F8 P2 F12 P3 -136.7(8)
F8 P2 F12 P4 49.2(7)
F8 P2 F11 P3 160.5(9)
F8 P2 F11 P4 -24.0(6)
F8 P2 P3 F7 99.9(6)
F8 P2 P3 F9 -84.8(5)
F8 P2 P3 F10 174.9(4)
F8 P2 P3 F12 45.7(7)
F8 P2 P3 F11 -160.4(9)
F8 P2 P3 P4 161(10)
F8 P2 P4 F7 -97.5(4)
F8 P2 P4 F9 85.4(4)
F8 P2 P4 F10 -174.9(4)
F8 P2 P4 F12 -50.2(6)
F8 P2 P4 F11 156.7(6)
F8 P2 P4 P3 -161(10)
F8 P3 P4 P2 19(10)
F8 P3 P4 F7 -98.2(4)
F8 P3 P4 F9 83.8(4)
F8 P3 P4 F10 -175.5(4)
F8 P3 P4 F12 -46.9(5)
F8 P3 P4 F11 157.5(5)
F9 P2 F7 P3 167.1(14)
F9 P2 F7 P4 -7.8(10)
F9 P2 F8 P3 -76.1(6)
F9 P2 F8 P4 105.6(5)
F9 P2 F10 P3 73.7(6)
F9 P2 F10 P4 -107.6(6)
F9 P2 F12 P3 -51.5(7)
F9 P2 F12 P4 134.4(8)
F9 P2 F11 P3 70.7(8)
F9 P2 F11 P4 -113.7(7)
F9 P2 P3 F7 -175.3(5)
F9 P2 P3 F8 84.8(5)
F9 P2 P3 F10 -100.2(5)
F9 P2 P3 F12 130.5(6)
F9 P2 P3 F11 -75.6(7)
F9 P2 P3 P4 -114(10)
F9 P2 P4 F7 177.1(4)
F9 P2 P4 F8 -85.4(4)
F9 P2 P4 F10 99.8(5)
F9 P2 P4 F12 -135.6(8)
F9 P2 P4 F11 71.3(6)
F9 P2 P4 P3 113(10)
F9 P3 P4 P2 -65(10)
F9 P3 P4 F7 178.0(4)
F9 P3 P4 F8 -83.8(4)
F9 P3 P4 F10 100.7(5)
F9 P3 P4 F12 -130.7(6)
F9 P3 P4 F11 73.8(5)
F10 P2 F7 P3 57.4(7)
F10 P2 F7 P4 -117.5(6)
F10 P2 F9 P3 -58.8(6)
F10 P2 F9 P4 116.7(6)
F10 P2 F12 P3 42.5(7)
F10 P2 F12 P4 -131.6(8)
F10 P2 F11 P3 -21.8(8)
F10 P2 F11 P4 153.8(7)
F10 P2 P3 F7 -75.0(6)
F10 P2 P3 F8 -174.9(4)
F10 P2 P3 F9 100.2(5)
F10 P2 P3 F12 -129.2(7)
F10 P2 P3 F11 24.7(9)
F10 P2 P3 P4 -14(10)
F10 P2 P4 F7 77.3(6)
F10 P2 P4 F8 174.9(4)
F10 P2 P4 F9 -99.8(5)
F10 P2 P4 F12 124.6(8)
F10 P2 P4 F11 -28.5(7)
F10 P2 P4 P3 14(10)
F10 P3 P4 P2 -166(10)
F10 P3 P4 F7 77.3(5)
F10 P3 P4 F8 175.5(4)
F10 P3 P4 F9 -100.7(5)
F10 P3 P4 F12 128.6(7)
F10 P3 P4 F11 -26.9(6)
F12 P2 F7 P3 -37.3(7)
F12 P2 F7 P4 147.8(6)
F12 P2 F8 P3 33.4(6)
F12 P2 F8 P4 -145.0(5)
F12 P2 F9 P3 36.9(6)
F12 P2 F9 P4 -147.6(7)
F12 P2 F10 P3 -35.5(6)
F12 P2 F10 P4 143.2(6)
F12 P2 F11 P3 -89.6(15)
F12 P2 F11 P4 86.0(14)
F12 P2 P3 F7 54.2(8)
F12 P2 P3 F8 -45.7(7)
F12 P2 P3 F9 -130.5(6)
F12 P2 P3 F10 129.2(7)
F12 P2 P3 F11 153.9(5)
F12 P2 P3 P4 115(10)
F12 P2 P4 F7 -47.3(8)
F12 P2 P4 F8 50.2(6)
F12 P2 P4 F9 135.6(8)
F12 P2 P4 F10 -124.6(8)
F12 P2 P4 F11 -153.1(5)
F12 P2 P4 P3 -111(10)
F12 P3 P4 P2 66(10)
F12 P3 P4 F7 -51.3(6)
F12 P3 P4 F8 46.9(5)
F12 P3 P4 F9 130.7(6)
F12 P3 P4 F10 -128.6(6)
F12 P3 P4 F11 -155.5(5)
F11 P2 F7 P3 132.8(7)
F11 P2 F7 P4 -42.1(5)
F11 P2 F8 P3 -165.2(7)
F11 P2 F8 P4 16.5(4)
F11 P2 F9 P3 -136.4(6)
F11 P2 F9 P4 39.2(5)
F11 P2 F10 P3 162.3(6)
F11 P2 F10 P4 -19.0(5)
F11 P2 F12 P3 107.6(14)
F11 P2 F12 P4 -66.5(13)
F11 P2 P3 F7 -99.7(8)
F11 P2 P3 F8 160.4(9)
F11 P2 P3 F9 75.6(7)
F11 P2 P3 F10 -24.7(9)
F11 P2 P3 F12 -153.9(5)
F11 P2 P3 P4 -39(10)
F11 P2 P4 F7 105.8(6)
F11 P2 P4 F8 -156.7(6)
F11 P2 P4 F9 -71.3(6)
F11 P2 P4 F10 28.5(7)
F11 P2 P4 F12 153.1(5)
F11 P2 P4 P3 42(10)
F11 P3 P4 P2 -139(10)
F11 P3 P4 F7 104.3(5)
F11 P3 P4 F8 -157.5(5)
F11 P3 P4 F9 -73.8(5)
F11 P3 P4 F10 26.9(6)
F11 P3 P4 F12 155.5(5)
P3 P2 F7 P4 -174.9(9)
P3 P2 F8 P4 -178.4(8)
P3 P2 F9 P4 175.6(8)
P3 P2 F10 P4 178.7(8)
P3 P2 F12 P4 -174.1(10)
P3 P2 F11 P4 175.6(10)
P3 F7 P4 P2 -2.3(4)
P3 F7 P4 F8 -88.7(4)
P3 F7 P4 F9 5.0(10)
P3 F7 P4 F10 44.0(3)
P3 F7 P4 F12 -26.7(3)
P3 F7 P4 F11 121.7(5)
P3 F8 P4 P2 -0.8(4)
P3 F8 P4 F7 104.4(4)
P3 F8 P4 F9 -56.5(3)
P3 F8 P4 F10 4.3(4)
P3 F8 P4 F12 27.6(3)
P3 F8 P4 F11 -142.4(9)
P3 F9 P4 P2 2.7(5)
P3 F9 P4 F7 -5.9(12)
P3 F9 P4 F8 90.6(4)
P3 F9 P4 F10 -46.8(4)
P3 F9 P4 F12 25.9(4)
P3 F9 P4 F11 -122.7(5)
P3 F10 P4 P2 0.8(5)
P3 F10 P4 F7 -109.3(5)
P3 F10 P4 F8 -6.0(6)
P3 F10 P4 F9 58.4(4)
P3 F10 P4 F12 -28.1(4)
P3 F10 P4 F11 156.0(5)
P3 F11 P4 P2 1.9(4)
P3 F11 P4 F7 -109.8(5)
P3 F11 P4 F8 135.9(10)
P3 F11 P4 F9 53.2(4)
P3 F11 P4 F10 -19.3(4)
P3 F11 P4 F12 -26.9(6)
P4 P2 F7 P3 174.9(9)
P4 P2 F8 P3 178.4(8)
P4 P2 F9 P3 -175.6(8)
P4 P2 F10 P3 -178.7(8)
P4 P2 F12 P3 174.1(10)
P4 P2 F11 P3 -175.6(10)
P4 F8 P3 P2 0.9(5)
P4 F8 P3 F7 -44.4(3)
P4 F8 P3 F9 84.0(4)
P4 F8 P3 F10 -7.4(7)
P4 F8 P3 F12 -133.0(5)
P4 F8 P3 F11 11.7(3)
P4 F9 P3 P2 -2.1(4)
P4 F9 P3 F7 1.4(3)
P4 F9 P3 F8 -52.6(3)
P4 F9 P3 F10 89.2(5)
P4 F9 P3 F12 -103.2(9)
P4 F9 P3 F11 32.0(3)
P4 F10 P3 P2 -0.5(4)
P4 F10 P3 F7 39.4(3)
P4 F10 P3 F8 5.8(6)
P4 F10 P3 F9 -77.6(5)
P4 F10 P3 F12 113.7(9)
P4 F10 P3 F11 -15.3(3)
P4 F12 P3 P2 2.1(4)
P4 F12 P3 F7 -30.6(4)
P4 F12 P3 F8 36.9(4)
P4 F12 P3 F9 89.4(9)
P4 F12 P3 F10 -105.7(9)
P4 F12 P3 F11 -18.1(4)
